data_1549977
loop_
_publ_author_name
'Duan, Guang-Xiong'
'Tian, Lin'
'Wen, Jun-Bo'
'Li, Lan-Yun'
'Xie, Yun-Peng'
'Lu, Xing'

_publ_section_title
;
 An atomically precise all-tert-butylethynide-protected Ag<sub>51</sub>
 superatom nanocluster with color tunability.
;
_journal_issue 40
_journal_name_full Nanoscale
_journal_page_first 18915
_journal_page_last 18919
_journal_paper_doi 10.1039/c8nr06399k
_journal_volume 10
_journal_year 2018
_chemical_formula_sum 'C192 H288 Ag51.08 O0'
_chemical_formula_weight 8105.82
_space_group_crystal_system triclinic
_space_group_IT_number 2
_space_group_name_Hall '-P 1'
_space_group_name_H-M_alt 'P -1'
_symmetry_space_group_name_Hall '-P 1'
_symmetry_space_group_name_H-M 'P -1'
_atom_sites_solution_hydrogens geom
_audit_creation_method SHELXL-2016/6
_audit_update_record
;
2018-07-20 deposited with the CCDC.
2018-09-20 downloaded from the CCDC.
;
_cell_angle_alpha 100.446(2)
_cell_angle_beta 113.716(2)
_cell_angle_gamma 102.272(2)
_cell_formula_units_Z 1
_cell_length_a 19.4375(12)
_cell_length_b 19.5121(11)
_cell_length_c 19.5367(13)
_cell_measurement_reflns_used 9024
_cell_measurement_temperature 100(2)
_cell_measurement_theta_max 22.579
_cell_measurement_theta_min 2.192
_cell_volume 6327.2(7)
_computing_cell_refinement 'Bruker SAINT'
_computing_data_collection 'Bruker APEX3'
_computing_data_reduction 'Bruker SAINT'
_computing_molecular_graphics 'Bruker SHELXTL'
_computing_publication_material 'Bruker SHELXTL'
_computing_structure_refinement 'SHELXL-2016/6 (Sheldrick, 2016)'
_computing_structure_solution 'SHELXT 2014/5 (Sheldrick, 2014)'
_diffrn_ambient_temperature 100(2)
_diffrn_measured_fraction_theta_full 0.949
_diffrn_measured_fraction_theta_max 0.949
_diffrn_measurement_device_type 'CCD MX300-HE'
_diffrn_measurement_method 'phi scans'
_diffrn_radiation_type synchrotron
_diffrn_radiation_wavelength 0.6525
_diffrn_reflns_av_R_equivalents 0.0391
_diffrn_reflns_av_unetI/netI 0.0337
_diffrn_reflns_Laue_measured_fraction_full 0.949
_diffrn_reflns_Laue_measured_fraction_max 0.949
_diffrn_reflns_limit_h_max 22
_diffrn_reflns_limit_h_min -22
_diffrn_reflns_limit_k_max 22
_diffrn_reflns_limit_k_min -22
_diffrn_reflns_limit_l_max 23
_diffrn_reflns_limit_l_min -22
_diffrn_reflns_number 78441
_diffrn_reflns_point_group_measured_fraction_full 0.949
_diffrn_reflns_point_group_measured_fraction_max 0.949
_diffrn_reflns_theta_full 24.742
_diffrn_reflns_theta_max 24.742
_diffrn_reflns_theta_min 2.049
_diffrn_source 'SSRF, Beamline B17B'
_exptl_absorpt_coefficient_mu 3.036
_exptl_absorpt_correction_T_max 0.615
_exptl_absorpt_correction_T_min 0.438
_exptl_absorpt_correction_type multi-scan
_exptl_absorpt_process_details
;
 SADABS 2016/2: Krause, L., Herbst-Irmer, R., Sheldrick G.M. & Stalke D.,
 J. Appl. Cryst. 48 (2015) 3-10
;
_exptl_crystal_colour black
_exptl_crystal_density_diffrn 2.127
_exptl_crystal_density_method 'not measured'
_exptl_crystal_description block
_exptl_crystal_F_000 3841
_exptl_crystal_size_max 0.32
_exptl_crystal_size_mid 0.24
_exptl_crystal_size_min 0.16
_refine_diff_density_max 5.680
_refine_diff_density_min -4.700
_refine_diff_density_rms 0.377
_refine_ls_extinction_method none
_refine_ls_goodness_of_fit_ref 1.045
_refine_ls_hydrogen_treatment constr
_refine_ls_matrix_type full
_refine_ls_number_parameters 1394
_refine_ls_number_reflns 20535
_refine_ls_number_restraints 551
_refine_ls_restrained_S_all 1.045
_refine_ls_R_factor_all 0.1575
_refine_ls_R_factor_gt 0.1318
_refine_ls_shift/su_max 0.019
_refine_ls_shift/su_mean 0.001
_refine_ls_structure_factor_coef Fsqd
_refine_ls_weighting_details 'w=1/[\s^2^(Fo^2^)+(0.1195P)^2^+491.9263P] where P=(Fo^2^+2Fc^2^)/3'
_refine_ls_weighting_scheme calc
_refine_ls_wR_factor_gt 0.3098
_refine_ls_wR_factor_ref 0.3329
_reflns_Friedel_coverage 0.000
_reflns_number_gt 16771
_reflns_number_total 20535
_reflns_threshold_expression 'I > 2\s(I)'
_cod_data_source_file c8nr06399k2.cif
_cod_data_source_block 11_a
_cod_depositor_comments 'Adding full bibliography for 1549977.cif.'
_cod_database_code 1549977
_shelx_shelxl_version_number 2016/6
_shelx_space_group_comment
;
The symmetry employed for this shelxl refinement is uniquely defined
by the following loop, which should always be used as a source of
symmetry information in preference to the above space-group names.
They are only intended as comments.
;

loop_
_space_group_symop_operation_xyz
'x, y, z'
'-x, -y, -z'

loop_
_atom_site_label
_atom_site_type_symbol
_atom_site_fract_x
_atom_site_fract_y
_atom_site_fract_z
_atom_site_U_iso_or_equiv
_atom_site_adp_type
_atom_site_occupancy
_atom_site_site_symmetry_order
_atom_site_calc_flag
_atom_site_refinement_flags_posn
_atom_site_refinement_flags_adp
_atom_site_refinement_flags_occupancy
_atom_site_disorder_assembly
_atom_site_disorder_group
Ag2 Ag 0.51028(18) 0.50636(17) 0.36737(13) 0.1091(12) Uani 1 1 d . . . . .
Ag4 Ag 0.35151(13) 0.4939(2) 0.47562(18) 0.1128(12) Uani 1 1 d . . . . .
Ag10 Ag 0.5049(2) 0.36594(17) 0.5135(2) 0.1343(15) Uani 1 1 d . . . . .
Ag16 Ag 0.500000 0.500000 0.500000 0.0170(3) Uani 1 2 d S . P A .
Ag19 Ag 0.49897(9) 0.69199(10) 0.30707(12) 0.0581(5) Uani 1 1 d . . . . .
Ag20 Ag 0.82980(11) 0.63524(11) 0.68763(11) 0.0553(5) Uani 1 1 d . . . . .
Ag21 Ag 0.70983(10) 0.32327(12) 0.54876(10) 0.0587(5) Uani 1 1 d . . . . .
Ag22 Ag 0.70298(12) 0.51488(10) 0.35592(11) 0.0596(5) Uani 1 1 d . . . . .
Ag23 Ag 0.37020(12) 0.19143(12) 0.35660(11) 0.0609(5) Uani 1 1 d . . . . .
Ag24 Ag 0.62637(11) 0.62074(13) 0.82345(13) 0.0632(5) Uani 1 1 d . . . . .
C1 C 0.899(2) 0.4916(17) 0.5508(19) 0.086(6) Uani 1 1 d . U . . .
C2 C 0.5263(8) 0.5280(7) 0.2692(8) 0.0126(15) Uani 1 1 d . U . . .
C01E C 0.7523(12) 0.5556(14) 0.9247(11) 0.050(4) Uani 1 1 d . U . . .
C01S C 0.5334(13) 0.5366(14) 0.2125(13) 0.055(4) Uani 1 1 d . U . . .
C01Z C 0.4098(18) 0.275(2) 0.0972(14) 0.080(6) Uani 1 1 d . U . . .
C3 C 0.4392(18) 0.300(2) 0.1674(14) 0.077(6) Uani 1 1 d . U . . .
C02C C 0.7079(17) 0.8580(17) 0.3430(17) 0.073(5) Uani 1 1 d . U . . .
C02E C 0.8070(15) 0.5472(17) 0.9992(14) 0.068(5) Uani 1 1 d . U . . .
C02O C 0.8561(18) 0.499(2) 0.9804(19) 0.088(8) Uani 1 1 d . U . . .
H02X H 0.820133 0.451234 0.943765 0.131 Uiso 1 1 calc R U . . .
H02Y H 0.886005 0.524134 0.956734 0.131 Uiso 1 1 calc R U . . .
H02Z H 0.893021 0.493153 1.028897 0.131 Uiso 1 1 calc R U . . .
C02S C 0.1197(17) 0.1603(18) 0.1649(17) 0.094(9) Uani 1 1 d . U . . .
H02D H 0.078010 0.119820 0.119583 0.141 Uiso 1 1 calc R U . . .
H02E H 0.143032 0.141311 0.209069 0.141 Uiso 1 1 calc R U . . .
H02F H 0.096807 0.197222 0.179365 0.141 Uiso 1 1 calc R U . . .
C4 C 0.6700(8) 0.4015(7) 0.2958(8) 0.0126(15) Uani 1 1 d . U . . .
C5 C 0.9381(18) 0.686(2) 0.385(2) 0.100(9) Uani 1 1 d . U . . .
H5A H 0.937216 0.733869 0.410338 0.150 Uiso 1 1 calc R U . . .
H5B H 0.956517 0.660483 0.424819 0.150 Uiso 1 1 calc R U . . .
H5C H 0.973982 0.692955 0.361784 0.150 Uiso 1 1 calc R U . . .
C6 C 0.8017(15) 0.6364(15) 0.3582(16) 0.065(5) Uani 1 1 d . U . . .
C7 C 0.8577(17) 0.6416(18) 0.3242(18) 0.077(5) Uani 1 1 d . U . . .
C8 C 0.849(2) 0.568(2) 0.281(2) 0.096(9) Uani 1 1 d . U . . .
H8A H 0.793129 0.543154 0.241861 0.144 Uiso 1 1 calc R U . . .
H8B H 0.882118 0.571366 0.254371 0.144 Uiso 1 1 calc R U . . .
H8C H 0.864653 0.538893 0.317406 0.144 Uiso 1 1 calc R U . . .
C9 C 0.3787(19) 0.0171(17) 0.1500(18) 0.087(8) Uani 1 1 d . U . . .
H9A H 0.384570 -0.024827 0.119269 0.130 Uiso 1 1 calc R U . . .
H9B H 0.344288 -0.000717 0.172721 0.130 Uiso 1 1 calc R U . . .
H9C H 0.355093 0.045655 0.115995 0.130 Uiso 1 1 calc R U . . .
C10 C 0.7609(18) 0.5118(19) 1.0345(16) 0.086(8) Uani 1 1 d . U . . .
H10A H 0.724830 0.463433 0.998408 0.129 Uiso 1 1 calc R U . . .
H10B H 0.796996 0.506100 1.083791 0.129 Uiso 1 1 calc R U . . .
H10C H 0.730115 0.542411 1.044929 0.129 Uiso 1 1 calc R U . . .
C11 C 0.8605(19) 0.619(2) 1.0540(18) 0.104(10) Uani 1 1 d . U . . .
H11A H 0.891591 0.643573 1.031124 0.157 Uiso 1 1 calc R U . . .
H11B H 0.829405 0.649651 1.064359 0.157 Uiso 1 1 calc R U . . .
H11C H 0.896287 0.613340 1.103221 0.157 Uiso 1 1 calc R U . . .
C12 C 0.8151(12) 0.3399(14) 0.7198(12) 0.047(4) Uani 1 1 d . U . . .
C13 C 0.8755(13) 0.3135(15) 0.7713(14) 0.056(4) Uani 1 1 d . U . . .
C14 C 0.9016(16) 0.3564(18) 0.8555(14) 0.077(7) Uani 1 1 d . U . . .
H14A H 0.942066 0.339691 0.891130 0.115 Uiso 1 1 calc R U . . .
H14B H 0.923652 0.408878 0.863305 0.115 Uiso 1 1 calc R U . . .
H14C H 0.855898 0.348187 0.866196 0.115 Uiso 1 1 calc R U . . .
C15 C 0.8360(19) 0.2365(19) 0.762(2) 0.098(10) Uani 1 1 d . U . . .
H15A H 0.874573 0.216705 0.795153 0.147 Uiso 1 1 calc R U . . .
H15B H 0.793174 0.234166 0.776316 0.147 Uiso 1 1 calc R U . . .
H15C H 0.814025 0.207350 0.706740 0.147 Uiso 1 1 calc R U . . .
C16 C 0.9466(15) 0.3261(18) 0.7532(16) 0.073(7) Uani 1 1 d . U . . .
H16A H 0.986834 0.308368 0.787622 0.109 Uiso 1 1 calc R U . . .
H16B H 0.928811 0.299206 0.698424 0.109 Uiso 1 1 calc R U . . .
H16C H 0.969300 0.378675 0.761922 0.109 Uiso 1 1 calc R U . . .
C17 C 0.4385(14) 0.1749(12) 0.2947(14) 0.050(4) Uani 1 1 d . U . . .
C18 C 0.8547(17) 0.2335(18) 0.4908(19) 0.080(7) Uani 1 1 d . U . . .
H18A H 0.862291 0.266570 0.460367 0.120 Uiso 1 1 calc R U . . .
H18B H 0.865190 0.262507 0.542524 0.120 Uiso 1 1 calc R U . . .
H18C H 0.891196 0.204708 0.496932 0.120 Uiso 1 1 calc R U . . .
C19 C 0.7499(19) 0.1309(19) 0.485(2) 0.085(8) Uani 1 1 d . U . . .
H19A H 0.758122 0.157121 0.537045 0.127 Uiso 1 1 calc R U . . .
H19B H 0.694121 0.100952 0.453230 0.127 Uiso 1 1 calc R U . . .
H19C H 0.783339 0.099040 0.490824 0.127 Uiso 1 1 calc R U . . .
C20 C 0.379(2) 0.242(2) 0.0131(16) 0.094(6) Uani 1 1 d . U . . .
C21 C 0.450(2) 0.253(2) -0.0051(17) 0.104(9) Uani 1 1 d . U . . .
H21A H 0.478893 0.305741 0.012457 0.156 Uiso 1 1 calc R U . . .
H21B H 0.485048 0.227254 0.022198 0.156 Uiso 1 1 calc R U . . .
H21C H 0.430538 0.233753 -0.061706 0.156 Uiso 1 1 calc R U . . .
C22 C 0.324(2) 0.281(2) -0.0318(15) 0.101(9) Uani 1 1 d . U . . .
H22A H 0.354207 0.332736 -0.018488 0.151 Uiso 1 1 calc R U . . .
H22B H 0.302173 0.257695 -0.088202 0.151 Uiso 1 1 calc R U . . .
H22C H 0.281037 0.277618 -0.017439 0.151 Uiso 1 1 calc R U . . .
C23 C 0.6760(18) 0.2692(19) 0.4239(18) 0.080(6) Uani 1 1 d . U . . .
C24 C 0.9242(13) 0.6008(18) 0.8112(15) 0.076(6) Uani 1 1 d . U . . .
C024 C 0.493(2) 0.0199(18) 0.2644(19) 0.092(9) Uani 1 1 d . U . . .
H02A H 0.544636 0.051290 0.306410 0.139 Uiso 1 1 calc R U . . .
H02B H 0.458321 0.001833 0.287212 0.139 Uiso 1 1 calc R U . . .
H02C H 0.498543 -0.021908 0.233571 0.139 Uiso 1 1 calc R U . . .
C25 C 1.0112(14) 0.6355(19) 0.8595(17) 0.082(6) Uani 1 1 d . U . . .
C26 C 0.7681(13) 0.3596(14) 0.6758(12) 0.051(5) Uani 1 1 d . U . . .
C27 C 1.0399(14) 0.697(2) 0.8402(18) 0.100(9) Uani 1 1 d . U . . .
H27A H 1.022508 0.684181 0.783673 0.150 Uiso 1 1 calc R U . . .
H27B H 1.019352 0.736183 0.855071 0.150 Uiso 1 1 calc R U . . .
H27C H 1.097912 0.714910 0.868359 0.150 Uiso 1 1 calc R U . . .
C028 C 0.1836(14) 0.1952(15) 0.1441(13) 0.062(5) Uani 1 1 d . U . . .
C28 C 1.0305(16) 0.644(2) 0.9411(18) 0.103(10) Uani 1 1 d . U . . .
H28A H 1.006829 0.596399 0.946245 0.154 Uiso 1 1 calc R U . . .
H28B H 1.088205 0.659253 0.972696 0.154 Uiso 1 1 calc R U . . .
H28C H 1.009645 0.680526 0.959407 0.154 Uiso 1 1 calc R U . . .
C29 C 0.6640(13) 0.8002(14) 0.3583(14) 0.055(4) Uani 1 1 d . U . . .
C30 C 0.797(2) 0.879(2) 0.410(2) 0.114(10) Uani 1 1 d . U . . .
H30A H 0.831253 0.918888 0.402674 0.170 Uiso 1 1 calc R U . . .
H30B H 0.799273 0.894486 0.461152 0.170 Uiso 1 1 calc R U . . .
H30C H 0.815186 0.835773 0.405466 0.170 Uiso 1 1 calc R U . . .
C31 C 0.7009(18) 0.8350(19) 0.2613(19) 0.088(8) Uani 1 1 d . U . . .
H31A H 0.731925 0.876250 0.252888 0.131 Uiso 1 1 calc R U . . .
H31B H 0.721107 0.793405 0.255926 0.131 Uiso 1 1 calc R U . . .
H31C H 0.645185 0.820359 0.222341 0.131 Uiso 1 1 calc R U . . .
C32 C 0.4469(15) 0.1258(13) 0.2581(15) 0.055(4) Uani 1 1 d . U . . .
C33 C 0.7702(16) 0.1822(17) 0.4484(17) 0.066(5) Uani 1 1 d . U . . .
C34 C 0.331(3) 0.167(3) -0.010(2) 0.127(11) Uani 1 1 d . U . . .
H34A H 0.310745 0.144914 -0.065907 0.191 Uiso 1 1 calc R U . . .
H34B H 0.363080 0.139443 0.019206 0.191 Uiso 1 1 calc R U . . .
H34C H 0.286739 0.165552 0.002653 0.191 Uiso 1 1 calc R U . . .
C35 C 0.4559(17) 0.0633(15) 0.2124(16) 0.066(5) Uani 1 1 d . U . . .
C36 C 0.513(2) 0.0970(19) 0.181(2) 0.094(9) Uani 1 1 d . U . . .
H36A H 0.564079 0.127615 0.225364 0.141 Uiso 1 1 calc R U . . .
H36B H 0.520863 0.057414 0.149235 0.141 Uiso 1 1 calc R U . . .
H36C H 0.490007 0.127199 0.149014 0.141 Uiso 1 1 calc R U . . .
C37 C 0.1522(19) 0.2273(19) 0.0739(16) 0.097(10) Uani 1 1 d . U . . .
H37A H 0.111990 0.187646 0.026913 0.146 Uiso 1 1 calc R U . . .
H37B H 0.128656 0.264403 0.086490 0.146 Uiso 1 1 calc R U . . .
H37C H 0.196200 0.249957 0.064324 0.146 Uiso 1 1 calc R U . . .
C38 C 0.2176(18) 0.1341(17) 0.1276(17) 0.090(9) Uani 1 1 d . U . . .
H38A H 0.176873 0.094605 0.080777 0.135 Uiso 1 1 calc R U . . .
H38B H 0.263171 0.153787 0.119007 0.135 Uiso 1 1 calc R U . . .
H38C H 0.234409 0.114769 0.172484 0.135 Uiso 1 1 calc R U . . .
C39 C 0.2437(11) 0.2550(12) 0.2141(11) 0.042(4) Uani 1 1 d . U . . .
C039 C 0.5445(18) 0.5442(19) 0.1498(18) 0.084(6) Uani 1 1 d . U . . .
C40 C 0.8544(12) 0.5731(17) 0.7760(15) 0.072(6) Uani 1 1 d . U . . .
C41 C 0.6926(11) 0.3617(11) 0.2601(11) 0.040(4) Uani 1 1 d . U . . .
C42 C 0.8032(16) 0.3235(18) 0.2629(17) 0.076(7) Uani 1 1 d . U . . .
H42A H 0.820723 0.293941 0.230988 0.114 Uiso 1 1 calc R U . . .
H42B H 0.836901 0.374815 0.282525 0.114 Uiso 1 1 calc R U . . .
H42C H 0.806929 0.304824 0.307142 0.114 Uiso 1 1 calc R U . . .
C43 C 0.7124(19) 0.3436(19) 0.1430(17) 0.084(8) Uani 1 1 d . U . . .
H43A H 0.729841 0.312146 0.112693 0.127 Uiso 1 1 calc R U . . .
H43B H 0.657527 0.340355 0.109981 0.127 Uiso 1 1 calc R U . . .
H43C H 0.746609 0.394569 0.160918 0.127 Uiso 1 1 calc R U . . .
C44 C 0.7172(14) 0.3184(15) 0.2128(14) 0.057(4) Uani 1 1 d . U . . .
C45 C 0.6648(18) 0.2375(18) 0.1881(19) 0.087(8) Uani 1 1 d . U . . .
H45A H 0.679885 0.205866 0.155422 0.131 Uiso 1 1 calc R U . . .
H45B H 0.672436 0.222110 0.235011 0.131 Uiso 1 1 calc R U . . .
H45C H 0.609001 0.233478 0.158419 0.131 Uiso 1 1 calc R U . . .
C46 C 0.7097(12) 0.5654(14) 0.8668(11) 0.047(4) Uani 1 1 d . U . . .
C47 C 0.2516(14) 0.1014(12) 0.3643(14) 0.053(4) Uani 1 1 d . U . . .
C48 C 0.2201(18) 0.0179(15) 0.3334(18) 0.077(6) Uani 1 1 d D U . . .
C49 C 0.9061(12) 0.7596(14) 0.6347(13) 0.054(4) Uani 1 1 d . U . . .
C50 C 0.9726(16) 0.8159(18) 0.6450(18) 0.078(5) Uani 1 1 d . U . . .
C51 C 0.274(2) -0.010(2) 0.303(3) 0.124(11) Uani 1 1 d D U . . .
H51A H 0.325981 -0.000053 0.346957 0.186 Uiso 1 1 calc R U . . .
H51B H 0.250021 -0.062463 0.276028 0.186 Uiso 1 1 calc R U . . .
H51C H 0.280216 0.016330 0.266129 0.186 Uiso 1 1 calc R U . . .
C52 C 0.151(3) 0.002(2) 0.268(3) 0.139(13) Uani 1 1 d . U . . .
H52A H 0.158216 0.032979 0.235722 0.209 Uiso 1 1 calc R U . . .
H52B H 0.133409 -0.049788 0.238298 0.209 Uiso 1 1 calc R U . . .
H52C H 0.110484 0.011586 0.283155 0.209 Uiso 1 1 calc R U . . .
C53 C 0.8520(10) 0.7152(12) 0.6312(11) 0.041(4) Uani 1 1 d . U . . .
C54 C 0.7593(8) 0.4922(7) 0.5330(8) 0.0126(15) Uani 1 1 d . U . . .
C55 C 0.927(2) 0.4559(19) 0.6185(19) 0.098(9) Uani 1 1 d . U . . .
H55A H 0.980304 0.453411 0.630364 0.147 Uiso 1 1 calc R U . . .
H55B H 0.928178 0.485768 0.665249 0.147 Uiso 1 1 calc R U . . .
H55C H 0.890437 0.406216 0.602179 0.147 Uiso 1 1 calc R U . . .
C56 C 0.956(2) 0.5740(17) 0.587(2) 0.087(8) Uani 1 1 d . U . . .
H56A H 1.008470 0.575094 0.592744 0.130 Uiso 1 1 calc R U . . .
H56B H 0.934382 0.602699 0.551971 0.130 Uiso 1 1 calc R U . . .
H56C H 0.959607 0.595237 0.638312 0.130 Uiso 1 1 calc R U . . .
C57 C 0.888(2) 0.443(2) 0.480(2) 0.109(10) Uani 1 1 d . U . . .
H57A H 0.940210 0.442819 0.484108 0.163 Uiso 1 1 calc R U . . .
H57B H 0.856895 0.393076 0.472003 0.163 Uiso 1 1 calc R U . . .
H57C H 0.860637 0.459913 0.435297 0.163 Uiso 1 1 calc R U . . .
C58 C 0.7204(16) 0.2345(17) 0.4406(17) 0.070(5) Uani 1 1 d . U . . .
C59 C 0.7565(19) 0.1391(18) 0.3694(18) 0.081(7) Uani 1 1 d . U . . .
H59A H 0.770019 0.173086 0.342070 0.122 Uiso 1 1 calc R U . . .
H59B H 0.789861 0.107157 0.376124 0.122 Uiso 1 1 calc R U . . .
H59C H 0.700643 0.109070 0.338530 0.122 Uiso 1 1 calc R U . . .
C60 C 1.0469(17) 0.575(2) 0.836(2) 0.103(9) Uani 1 1 d . U . . .
H60A H 1.027747 0.530541 0.848615 0.154 Uiso 1 1 calc R U . . .
H60B H 1.030216 0.562184 0.779286 0.154 Uiso 1 1 calc R U . . .
H60C H 1.104906 0.593543 0.864464 0.154 Uiso 1 1 calc R U . . .
C61 C 0.943(2) 0.859(2) 0.582(2) 0.118(11) Uani 1 1 d . U . . .
H61A H 0.988376 0.898276 0.588433 0.176 Uiso 1 1 calc R U . . .
H61B H 0.917558 0.825121 0.528813 0.176 Uiso 1 1 calc R U . . .
H61C H 0.904723 0.881283 0.589718 0.176 Uiso 1 1 calc R U . . .
C62 C 1.0051(18) 0.8751(19) 0.724(2) 0.097(9) Uani 1 1 d . U . . .
H62A H 1.050855 0.913833 0.730682 0.145 Uiso 1 1 calc R U . . .
H62B H 0.963744 0.896251 0.724011 0.145 Uiso 1 1 calc R U . . .
H62C H 1.021270 0.852911 0.766341 0.145 Uiso 1 1 calc R U . . .
C63 C 0.687(2) 0.927(2) 0.355(2) 0.107(10) Uani 1 1 d . U . . .
H63A H 0.719072 0.964353 0.343672 0.161 Uiso 1 1 calc R U . . .
H63B H 0.630595 0.916764 0.320109 0.161 Uiso 1 1 calc R U . . .
H63C H 0.696897 0.944160 0.409644 0.161 Uiso 1 1 calc R U . . .
C64 C 0.3707(16) 0.6946(16) 0.1867(18) 0.073(5) Uani 1 1 d . U . . .
C65 C 0.826(2) 0.681(2) 0.262(2) 0.106(9) Uani 1 1 d . U . . .
H65A H 0.772159 0.650830 0.221705 0.158 Uiso 1 1 calc R U . . .
H65B H 0.823879 0.728692 0.286942 0.158 Uiso 1 1 calc R U . . .
H65C H 0.860605 0.689374 0.237245 0.158 Uiso 1 1 calc R U . . .
C66 C 0.594(2) 0.499(2) 0.136(2) 0.117(11) Uani 1 1 d . U . . .
H66A H 0.601564 0.505169 0.090858 0.175 Uiso 1 1 calc R U . . .
H66B H 0.645933 0.515194 0.182760 0.175 Uiso 1 1 calc R U . . .
H66C H 0.567436 0.447028 0.126741 0.175 Uiso 1 1 calc R U . . .
C67 C 0.594(2) 0.627(2) 0.177(2) 0.111(11) Uani 1 1 d . U . . .
H67A H 0.605804 0.638535 0.134636 0.166 Uiso 1 1 calc R U . . .
H67B H 0.564412 0.658064 0.188405 0.166 Uiso 1 1 calc R U . . .
H67C H 0.644364 0.637312 0.223656 0.166 Uiso 1 1 calc R U . . .
C68 C 0.462(2) 0.520(2) 0.085(2) 0.123(12) Uani 1 1 d . U . . .
H68A H 0.462578 0.523080 0.036325 0.184 Uiso 1 1 calc R U . . .
H68B H 0.434884 0.468792 0.079314 0.184 Uiso 1 1 calc R U . . .
H68C H 0.432779 0.551409 0.098232 0.184 Uiso 1 1 calc R U . . .
C69 C 0.542(2) 0.140(2) 0.5541(18) 0.086(6) Uani 1 1 d . U . . .
C70 C 0.476(2) 0.108(2) 0.5728(19) 0.099(9) Uani 1 1 d . U . . .
H70A H 0.479242 0.061067 0.581965 0.149 Uiso 1 1 calc R U . . .
H70B H 0.482257 0.142248 0.619864 0.149 Uiso 1 1 calc R U . . .
H70C H 0.425165 0.101085 0.528702 0.149 Uiso 1 1 calc R U . . .
C71 C 0.527(2) 0.101(2) 0.478(2) 0.115(11) Uani 1 1 d . U . . .
H71A H 0.532509 0.052552 0.477054 0.172 Uiso 1 1 calc R U . . .
H71B H 0.473524 0.096601 0.439583 0.172 Uiso 1 1 calc R U . . .
H71C H 0.565739 0.128829 0.463926 0.172 Uiso 1 1 calc R U . . .
C72 C 0.624(2) 0.166(2) 0.617(2) 0.115(10) Uani 1 1 d . U . . .
H72A H 0.639066 0.124078 0.631790 0.172 Uiso 1 1 calc R U . . .
H72B H 0.659392 0.191324 0.599372 0.172 Uiso 1 1 calc R U . . .
H72C H 0.627247 0.200204 0.663047 0.172 Uiso 1 1 calc R U . . .
C73 C 1.0359(19) 0.781(2) 0.638(2) 0.109(10) Uani 1 1 d . U . . .
H73A H 1.081819 0.819639 0.645510 0.164 Uiso 1 1 calc R U . . .
H73B H 1.052803 0.756560 0.679144 0.164 Uiso 1 1 calc R U . . .
H73C H 1.012899 0.744983 0.586773 0.164 Uiso 1 1 calc R U . . .
C74 C 0.236(3) -0.0150(18) 0.397(2) 0.117(11) Uani 1 1 d . U . . .
H74A H 0.291396 0.007416 0.436578 0.176 Uiso 1 1 calc R U . . .
H74B H 0.201636 -0.006595 0.421550 0.176 Uiso 1 1 calc R U . . .
H74C H 0.224561 -0.067968 0.376693 0.176 Uiso 1 1 calc R U . . .
C75 C 0.3682(18) 0.7423(18) 0.1344(19) 0.081(6) Uani 1 1 d . U . . .
C76 C 0.8272(15) 0.4903(13) 0.5430(14) 0.059(5) Uani 1 1 d . U . . .
C77 C 0.6247(13) 0.7504(14) 0.3674(14) 0.055(5) Uani 1 1 d . U . . .
C78 C 0.282(2) 0.717(2) 0.060(2) 0.094(9) Uani 1 1 d . U . . .
H78A H 0.282505 0.749335 0.027133 0.141 Uiso 1 1 calc R U . . .
H78B H 0.269570 0.666336 0.030047 0.141 Uiso 1 1 calc R U . . .
H78C H 0.242592 0.720642 0.078379 0.141 Uiso 1 1 calc R U . . .
C79 C 0.417(2) 0.732(2) 0.092(2) 0.095(9) Uani 1 1 d . U . . .
H79A H 0.413213 0.764589 0.058753 0.143 Uiso 1 1 calc R U . . .
H79B H 0.472852 0.743879 0.130291 0.143 Uiso 1 1 calc R U . . .
H79C H 0.397660 0.680819 0.059242 0.143 Uiso 1 1 calc R U . . .
C80 C 0.380(3) 0.819(2) 0.179(2) 0.123(12) Uani 1 1 d . U . . .
H80A H 0.378820 0.851041 0.145266 0.185 Uiso 1 1 calc R U . . .
H80B H 0.338139 0.818487 0.194267 0.185 Uiso 1 1 calc R U . . .
H80C H 0.431807 0.837488 0.225625 0.185 Uiso 1 1 calc R U . . .
C82 C 0.3673(16) 0.6497(16) 0.2192(18) 0.072(6) Uani 1 1 d . U . . .
C83 C 0.7626(15) 0.6357(15) 0.3939(15) 0.063(5) Uani 1 1 d . U . . .
C84 C 0.2967(10) 0.3043(10) 0.2707(9) 0.031(3) Uani 1 1 d . U . . .
C85 C 0.2770(9) 0.1664(8) 0.3953(9) 0.020(2) Uani 1 1 d . U . . .
C86 C 0.5322(16) 0.2023(16) 0.5431(14) 0.064(5) Uani 1 1 d . U . . .
C87 C 0.5270(9) 0.2643(9) 0.5345(9) 0.020(2) Uani 1 1 d . U . . .
Ag1 Ag 0.67734(12) 0.39143(14) 0.41956(13) 0.0391(7) Uani 0.665(5) 1 d . . P A 1
Ag3 Ag 0.3799(8) 0.4056(7) 0.3607(5) 0.029(3) Uani 0.37(3) 1 d . . P A 1
Ag5 Ag 0.23859(17) 0.5281(2) 0.3521(4) 0.0332(17) Uani 0.455(11) 1 d . . P B 1
Ag6 Ag 0.24109(18) 0.3724(2) 0.48834(16) 0.0883(16) Uani 0.702(6) 1 d . . P A 1
Ag7 Ag 0.63361(14) 0.34631(16) 0.65167(16) 0.0459(9) Uani 0.624(5) 1 d . . P A 1
Ag8 Ag 0.6014(6) 0.4633(2) 0.7676(3) 0.0353(18) Uani 0.454(19) 1 d . . P A 1
Ag9 Ag 0.41247(17) 0.36455(18) 0.50455(18) 0.0191(14) Uani 0.361(7) 1 d . . P A 1
Ag11 Ag 0.54602(18) 0.2637(2) 0.4111(2) 0.0884(17) Uani 0.638(6) 1 d . . P A 1
Ag12 Ag 0.5287(2) 0.37392(19) 0.43033(19) 0.0218(15) Uani 0.366(7) 1 d . . P A 1
Ag13 Ag 0.59475(17) 0.4395(2) 0.61130(18) 0.0211(14) Uani 0.364(7) 1 d . . P A 1
Ag15 Ag 0.5972(7) 0.7465(3) 0.4747(4) 0.037(3) Uani 0.345(14) 1 d . . P A 1
Ag17 Ag 0.4081(4) 0.27951(16) 0.27067(14) 0.0347(12) Uani 0.624(14) 1 d . . P A 1
Ag18 Ag 0.7342(2) 0.5960(6) 0.7678(2) 0.0408(18) Uani 0.576(19) 1 d . . P A 1
Ag25 Ag 0.26196(16) 0.27333(13) 0.3658(4) 0.0334(10) Uani 0.705(16) 1 d . . P A 1
Ag28 Ag 0.5851(3) 0.4799(3) 0.6484(3) 0.021(2) Uani 0.236(7) 1 d . . P A 1
Ag30 Ag 0.6412(2) 0.4850(2) 0.6114(2) 0.0189(16) Uani 0.306(7) 1 d . U P A 1
Ag31 Ag 0.5255(3) 0.4227(3) 0.3778(3) 0.015(3) Uani 0.219(8) 1 d . . P A 1
Ag32 Ag 0.5710(2) 0.4156(2) 0.4299(2) 0.0229(17) Uani 0.314(7) 1 d . . P A 1
Ag33 Ag 0.4877(13) 0.3851(12) 0.3793(10) 0.038(8) Uani 0.090(9) 1 d . . P A 1
Ag34 Ag 0.5555(3) 0.3400(4) 0.2501(4) 0.029(2) Uani 0.221(7) 1 d . . P A 1
Ag35 Ag 0.63096(11) 0.63286(11) 0.36689(11) 0.0389(6) Uani 0.763(5) 1 d . . P A 1
Ag37 Ag 0.6780(4) 0.4584(3) 0.8047(4) 0.027(2) Uani 0.221(7) 1 d . . P A 1
Ag38 Ag 0.6814(2) 0.7762(2) 0.4874(2) 0.0312(16) Uani 0.377(9) 1 d . . P A 1
Ag39 Ag 0.6426(7) 0.7419(3) 0.4942(3) 0.038(3) Uani 0.339(15) 1 d . . P A 1
Ag41 Ag 0.2735(5) 0.2718(4) 0.4074(12) 0.029(4) Uani 0.227(16) 1 d . . P A 1
Ag42 Ag 0.4532(8) 0.2925(4) 0.2792(3) 0.034(3) Uani 0.315(14) 1 d . . P A 1
Ag43 Ag 0.6289(9) 0.5198(9) 0.6457(9) 0.035(6) Uani 0.093(7) 1 d . U P A 1
Ag44 Ag 0.3715(10) 0.3711(9) 0.4590(10) 0.025(7) Uani 0.079(7) 1 d . U P A 1
Ag45 Ag 0.5474(2) 0.4151(6) 0.2710(2) 0.041(2) Uani 0.442(13) 1 d . . P A 1
Ag46 Ag 0.5401(3) 0.3742(5) 0.2794(3) 0.028(2) Uani 0.337(14) 1 d . . P A 1
Ag47 Ag 0.4034(9) 0.3817(8) 0.3698(7) 0.027(3) Uani 0.31(3) 1 d . . P A 1
Ag48 Ag 0.3781(10) 0.3831(9) 0.3834(10) 0.039(4) Uani 0.31(3) 1 d . . P A 1
Ag49 Ag 0.2458(4) 0.5194(4) 0.3114(7) 0.037(3) Uani 0.250(12) 1 d . . P B 1
Ag50 Ag 0.7671(14) 0.5466(12) 0.8029(14) 0.028(8) Uani 0.061(6) 1 d . U P A 1
Ag51 Ag 0.7329(3) 0.5553(9) 0.7579(4) 0.032(3) Uani 0.362(19) 1 d . . P A 1
Ag52 Ag 0.2322(13) 0.2376(12) 0.4094(11) 0.028(7) Uani 0.068(6) 1 d . U P A 1
Ag53 Ag 0.4685(12) 0.2573(13) 0.2514(13) 0.028(7) Uani 0.061(6) 1 d . U P A 1
Ag55 Ag 0.6313(8) 0.4566(4) 0.7569(5) 0.037(3) Uani 0.325(19) 1 d . . P A 1
Ag5A Ag 0.2119(3) 0.5354(3) 0.2714(3) 0.0295(18) Uani 0.295(8) 1 d . . P B 1
Ag9A Ag 0.3587(2) 0.4125(2) 0.4950(2) 0.0183(16) Uani 0.307(7) 1 d . . P A 1
Ag9B Ag 0.4014(3) 0.4060(3) 0.5439(3) 0.023(2) Uani 0.245(7) 1 d . . P A 1
Ag26 Ag 0.55666(19) 0.2413(2) 0.3546(2) 0.0292(14) Uani 0.362(6) 1 d . . P A 2
Ag27 Ag 0.6984(2) 0.3773(2) 0.7288(2) 0.0330(12) Uani 0.376(5) 1 d . . P A 2
Ag36 Ag 0.6989(3) 0.6949(3) 0.4077(3) 0.0338(19) Uani 0.237(5) 1 d . . P A 2
Ag40 Ag 0.2109(2) 0.3191(3) 0.4906(2) 0.0243(16) Uani 0.298(6) 1 d . . P A 2
Ag1A Ag 0.6450(3) 0.3276(3) 0.3531(3) 0.0384(14) Uani 0.335(5) 1 d . . P A 2

loop_
_atom_site_aniso_label
_atom_site_aniso_U_11
_atom_site_aniso_U_22
_atom_site_aniso_U_33
_atom_site_aniso_U_23
_atom_site_aniso_U_13
_atom_site_aniso_U_12
Ag2 0.125(2) 0.116(2) 0.0431(11) 0.0061(12) 0.0449(13) -0.0404(18)
Ag4 0.0370(11) 0.152(3) 0.105(2) -0.0250(19) 0.0224(12) 0.0210(14)
Ag10 0.144(3) 0.0719(19) 0.109(2) 0.0275(16) -0.012(2) 0.0286(19)
Ag16 0.0082(7) 0.0262(9) 0.0117(7) 0.0046(6) 0.0032(6) -0.0003(6)
Ag19 0.0294(8) 0.0506(11) 0.0799(13) 0.0103(9) 0.0213(8) 0.0006(7)
Ag20 0.0620(11) 0.0621(11) 0.0635(11) 0.0339(9) 0.0418(9) 0.0216(9)
Ag21 0.0437(9) 0.0875(14) 0.0345(8) 0.0212(9) 0.0106(7) 0.0134(9)
Ag22 0.0728(12) 0.0436(10) 0.0453(10) 0.0041(7) 0.0165(9) 0.0151(9)
Ag23 0.0643(12) 0.0841(14) 0.0592(11) 0.0284(10) 0.0436(10) 0.0343(10)
Ag24 0.0416(9) 0.0834(15) 0.0765(13) 0.0451(11) 0.0261(9) 0.0268(9)
C1 0.086(9) 0.066(9) 0.072(9) 0.008(8) 0.020(9) 0.007(9)
C2 0.0125(17) 0.0138(17) 0.0126(17) 0.0043(10) 0.0070(11) 0.0033(10)
C01E 0.038(7) 0.084(10) 0.027(7) 0.018(7) 0.013(6) 0.021(7)
C01S 0.040(7) 0.056(8) 0.044(7) 0.004(7) 0.004(6) 0.006(6)
C01Z 0.085(11) 0.134(15) 0.035(8) 0.020(9) 0.031(8) 0.058(11)
C3 0.080(12) 0.128(16) 0.036(9) 0.025(10) 0.025(9) 0.059(12)
C02C 0.062(9) 0.077(10) 0.072(9) 0.021(8) 0.039(8) -0.006(8)
C02E 0.050(8) 0.097(11) 0.043(8) 0.028(8) 0.007(7) 0.018(8)
C02O 0.063(13) 0.113(17) 0.077(14) 0.044(13) 0.013(12) 0.035(13)
C02S 0.060(13) 0.086(15) 0.062(13) -0.022(12) 0.006(11) -0.036(13)
C4 0.0125(17) 0.0138(17) 0.0126(17) 0.0043(10) 0.0070(11) 0.0033(10)
C5 0.067(14) 0.116(18) 0.098(16) -0.003(15) 0.053(13) -0.004(14)
C6 0.062(9) 0.079(11) 0.069(9) 0.011(8) 0.055(8) 0.009(8)
C7 0.068(9) 0.091(11) 0.077(10) 0.016(9) 0.054(8) 0.002(9)
C8 0.082(15) 0.108(18) 0.094(16) 0.004(14) 0.061(13) 0.001(14)
C9 0.096(16) 0.066(14) 0.073(14) -0.023(12) 0.035(13) 0.022(13)
C10 0.068(14) 0.112(17) 0.050(12) 0.038(12) 0.001(11) 0.013(13)
C11 0.069(15) 0.115(18) 0.061(14) 0.012(14) -0.015(13) 0.003(14)
C12 0.042(8) 0.069(10) 0.036(7) 0.017(7) 0.018(6) 0.029(7)
C13 0.042(8) 0.074(10) 0.050(8) 0.024(7) 0.011(7) 0.030(7)
C14 0.058(13) 0.101(16) 0.045(11) 0.034(11) -0.001(10) 0.018(12)
C15 0.072(14) 0.087(16) 0.089(16) 0.032(13) -0.009(13) 0.024(13)
C16 0.052(12) 0.091(15) 0.065(13) 0.024(12) 0.010(10) 0.035(11)
C17 0.057(9) 0.043(9) 0.062(10) 0.016(8) 0.044(8) 0.006(8)
C18 0.073(14) 0.082(16) 0.091(15) 0.013(13) 0.040(12) 0.042(12)
C19 0.073(14) 0.092(16) 0.101(16) 0.042(13) 0.035(13) 0.048(12)
C20 0.098(12) 0.143(15) 0.040(8) 0.009(9) 0.033(8) 0.052(11)
C21 0.105(17) 0.16(2) 0.041(12) 0.003(14) 0.030(12) 0.057(16)
C22 0.096(17) 0.16(2) 0.033(11) 0.006(13) 0.020(12) 0.052(16)
C23 0.069(11) 0.097(14) 0.082(12) 0.030(11) 0.027(10) 0.058(10)
C24 0.026(7) 0.115(13) 0.065(9) 0.063(9) 0.001(7) -0.009(8)
C024 0.101(16) 0.074(15) 0.085(15) -0.013(13) 0.038(13) 0.035(13)
C25 0.028(8) 0.122(13) 0.068(9) 0.059(9) 0.001(7) -0.007(8)
C26 0.048(9) 0.076(11) 0.034(8) 0.012(8) 0.017(7) 0.033(8)
C27 0.024(10) 0.131(19) 0.082(15) 0.047(14) -0.017(11) -0.024(12)
C028 0.047(8) 0.065(9) 0.040(7) -0.002(7) 0.010(7) -0.014(7)
C28 0.040(12) 0.14(2) 0.077(15) 0.049(15) -0.006(11) -0.009(13)
C29 0.039(8) 0.066(9) 0.061(9) 0.029(8) 0.026(7) 0.003(7)
C30 0.082(16) 0.108(18) 0.101(17) 0.003(16) 0.033(14) -0.020(15)
C31 0.072(14) 0.090(16) 0.088(15) 0.020(13) 0.046(12) -0.012(13)
C32 0.061(9) 0.047(9) 0.064(9) 0.006(7) 0.041(8) 0.013(7)
C33 0.066(9) 0.079(11) 0.080(10) 0.035(8) 0.042(8) 0.047(8)
C34 0.130(19) 0.17(2) 0.052(14) -0.004(16) 0.037(14) 0.026(18)
C35 0.078(9) 0.057(9) 0.065(9) -0.001(8) 0.046(8) 0.018(8)
C36 0.098(16) 0.084(16) 0.089(15) -0.007(13) 0.054(13) 0.011(14)
C37 0.071(14) 0.094(16) 0.047(12) 0.003(12) -0.015(12) -0.022(13)
C38 0.072(14) 0.074(15) 0.056(13) -0.027(12) 0.000(12) -0.008(13)
C39 0.032(7) 0.049(8) 0.029(6) 0.001(6) 0.015(5) -0.007(6)
C039 0.057(9) 0.086(10) 0.069(9) 0.004(9) 0.004(8) 0.012(8)
C40 0.018(7) 0.112(14) 0.066(10) 0.055(10) 0.006(7) -0.010(8)
C41 0.034(6) 0.045(7) 0.034(6) 0.008(6) 0.013(5) 0.006(6)
C42 0.062(13) 0.093(15) 0.065(13) 0.003(12) 0.028(11) 0.030(12)
C43 0.078(14) 0.099(16) 0.068(13) 0.004(13) 0.039(12) 0.019(13)
C44 0.048(7) 0.069(9) 0.048(7) 0.004(7) 0.026(6) 0.013(7)
C45 0.075(14) 0.088(16) 0.081(14) -0.017(13) 0.037(12) 0.024(13)
C46 0.038(8) 0.081(11) 0.024(7) 0.010(7) 0.016(6) 0.027(8)
C47 0.058(8) 0.041(7) 0.056(7) 0.009(6) 0.035(6) -0.002(7)
C48 0.083(10) 0.048(9) 0.081(10) 0.010(8) 0.037(8) -0.005(8)
C49 0.031(7) 0.072(9) 0.051(8) 0.029(7) 0.014(6) 0.001(7)
C50 0.052(8) 0.087(11) 0.074(9) 0.021(8) 0.026(8) -0.009(8)
C51 0.117(18) 0.071(16) 0.135(19) 0.002(16) 0.039(17) 0.000(16)
C52 0.139(19) 0.060(15) 0.119(19) -0.002(15) -0.005(17) -0.003(16)
C53 0.017(7) 0.066(10) 0.041(8) 0.038(7) 0.007(6) 0.007(7)
C54 0.0125(17) 0.0138(17) 0.0126(17) 0.0043(10) 0.0070(11) 0.0033(10)
C55 0.123(18) 0.080(16) 0.074(15) 0.031(13) 0.029(14) 0.024(15)
C56 0.097(16) 0.071(15) 0.085(15) 0.002(13) 0.047(13) 0.021(13)
C57 0.116(18) 0.088(17) 0.093(16) 0.001(14) 0.039(15) 0.013(15)
C58 0.064(9) 0.090(12) 0.079(10) 0.030(9) 0.036(8) 0.057(9)
C59 0.081(15) 0.078(15) 0.084(15) 0.021(13) 0.038(13) 0.028(13)
C60 0.045(13) 0.14(2) 0.090(16) 0.044(15) 0.006(12) 0.005(14)
C61 0.100(17) 0.112(18) 0.094(17) 0.025(15) 0.029(15) -0.018(16)
C62 0.064(14) 0.093(17) 0.096(16) 0.008(14) 0.036(12) -0.028(13)
C63 0.107(17) 0.093(17) 0.099(16) 0.030(14) 0.048(14) -0.017(15)
C64 0.061(10) 0.072(10) 0.089(11) 0.057(9) 0.032(9) 0.008(8)
C65 0.085(16) 0.124(19) 0.102(17) 0.021(15) 0.057(14) 0.007(15)
C66 0.085(16) 0.113(18) 0.093(17) -0.004(16) -0.001(15) 0.032(15)
C67 0.084(16) 0.096(17) 0.090(17) 0.008(15) 0.006(14) -0.005(15)
C68 0.077(16) 0.124(19) 0.095(17) 0.003(16) -0.003(15) 0.006(16)
C69 0.081(9) 0.093(10) 0.063(9) 0.006(9) 0.032(8) 0.006(9)
C70 0.101(16) 0.123(18) 0.075(14) 0.008(14) 0.063(13) 0.013(15)
C71 0.099(17) 0.120(19) 0.079(16) -0.007(15) 0.025(14) 0.008(16)
C72 0.092(17) 0.125(19) 0.086(16) 0.005(16) 0.028(14) 0.005(16)
C73 0.058(14) 0.117(18) 0.110(17) 0.022(16) 0.027(14) -0.021(14)
C74 0.133(19) 0.054(14) 0.115(18) 0.014(14) 0.032(16) -0.009(15)
C75 0.075(10) 0.078(10) 0.086(11) 0.051(9) 0.028(9) 0.012(9)
C76 0.058(7) 0.046(7) 0.049(7) 0.008(6) 0.010(7) 0.005(7)
C77 0.036(8) 0.060(10) 0.060(10) 0.037(8) 0.011(8) 0.004(8)
C78 0.082(15) 0.096(17) 0.094(16) 0.042(14) 0.025(14) 0.025(14)
C79 0.091(16) 0.094(16) 0.085(16) 0.041(14) 0.024(14) 0.019(14)
C80 0.129(19) 0.095(17) 0.098(18) 0.034(15) 0.021(16) 0.002(17)
C82 0.059(11) 0.075(12) 0.089(12) 0.057(10) 0.035(10) 0.005(9)
C83 0.067(10) 0.074(12) 0.066(10) 0.011(9) 0.057(9) 0.011(9)
C84 0.025(7) 0.037(8) 0.022(7) -0.002(6) 0.015(6) -0.003(6)
C85 0.028(4) 0.022(4) 0.023(4) 0.011(3) 0.020(4) 0.008(4)
C86 0.059(8) 0.071(8) 0.047(7) 0.004(7) 0.024(7) 0.006(8)
C87 0.028(4) 0.022(4) 0.023(4) 0.011(3) 0.020(4) 0.008(4)
Ag1 0.0309(12) 0.0569(16) 0.0356(12) 0.0183(10) 0.0183(9) 0.0160(10)
Ag3 0.024(4) 0.032(4) 0.019(3) 0.005(2) 0.005(2) -0.003(3)
Ag5 0.0201(15) 0.0367(19) 0.036(4) 0.0126(16) 0.0070(14) 0.0056(12)
Ag6 0.0592(18) 0.107(3) 0.0484(16) -0.0308(16) 0.0369(14) -0.0478(18)
Ag7 0.0317(13) 0.0606(18) 0.0572(17) 0.0313(13) 0.0245(12) 0.0175(11)
Ag8 0.023(3) 0.046(2) 0.0246(18) 0.0049(14) 0.0081(16) -0.0015(17)
Ag9 0.0103(18) 0.024(2) 0.016(2) 0.0038(13) 0.0036(14) -0.0010(12)
Ag11 0.0376(16) 0.079(3) 0.084(3) -0.0373(19) -0.0113(15) 0.0269(15)
Ag12 0.015(2) 0.026(2) 0.018(2) 0.0041(13) 0.0054(15) 0.0019(16)
Ag13 0.0134(18) 0.031(2) 0.0140(19) 0.0069(15) 0.0033(13) 0.0028(14)
Ag15 0.037(6) 0.043(3) 0.035(3) 0.0148(19) 0.020(3) 0.010(2)
Ag17 0.028(3) 0.0375(14) 0.0250(12) 0.0064(9) 0.0052(11) 0.0007(13)
Ag18 0.0333(15) 0.052(4) 0.0253(14) 0.0078(17) 0.0119(11) -0.0033(17)
Ag25 0.0216(11) 0.0439(13) 0.025(2) 0.0044(11) 0.0076(12) 0.0039(9)
Ag28 0.007(3) 0.035(4) 0.016(3) 0.010(2) 0.0035(19) 0.000(2)
Ag30 0.0170(17) 0.0216(18) 0.0180(17) 0.0067(9) 0.0087(10) 0.0038(10)
Ag31 0.010(3) 0.017(4) 0.013(3) 0.003(2) 0.005(2) -0.002(3)
Ag32 0.014(3) 0.032(3) 0.017(2) 0.0027(15) 0.0070(19) 0.001(2)
Ag33 0.041(14) 0.043(14) 0.028(10) 0.011(7) 0.017(9) 0.009(12)
Ag34 0.022(3) 0.033(4) 0.022(3) -0.003(3) 0.008(2) 0.005(3)
Ag35 0.0390(11) 0.0462(13) 0.0382(11) 0.0167(9) 0.0235(9) 0.0113(9)
Ag37 0.015(4) 0.035(4) 0.020(4) 0.011(2) 0.000(3) 0.003(2)
Ag38 0.020(2) 0.038(3) 0.027(2) 0.0069(15) 0.0097(15) -0.0046(19)
Ag39 0.027(5) 0.046(4) 0.028(3) 0.0067(19) 0.007(3) 0.007(3)
Ag41 0.013(3) 0.031(4) 0.035(9) 0.008(3) 0.008(4) 0.003(3)
Ag42 0.030(6) 0.043(3) 0.024(3) 0.006(2) 0.013(3) 0.005(3)
Ag43 0.035(6) 0.035(6) 0.035(6) 0.011(2) 0.015(3) 0.011(2)
Ag44 0.025(7) 0.025(7) 0.025(7) 0.007(2) 0.011(3) 0.008(2)
Ag45 0.0262(18) 0.063(5) 0.0296(18) 0.009(2) 0.0142(14) 0.009(2)
Ag46 0.020(2) 0.031(5) 0.023(2) 0.009(2) 0.0043(16) -0.003(2)
Ag47 0.017(4) 0.033(5) 0.022(3) 0.004(2) 0.007(3) 0.000(3)
Ag48 0.019(4) 0.043(6) 0.038(5) -0.002(5) 0.008(4) 0.003(3)
Ag49 0.035(4) 0.043(4) 0.020(5) 0.002(3) 0.009(4) 0.000(3)
Ag50 0.028(8) 0.028(8) 0.028(8) 0.009(2) 0.013(4) 0.009(3)
Ag51 0.017(2) 0.048(7) 0.026(3) 0.012(3) 0.0065(18) 0.005(2)
Ag52 0.028(7) 0.028(7) 0.028(7) 0.009(2) 0.013(3) 0.009(2)
Ag53 0.028(7) 0.028(7) 0.028(7) 0.008(2) 0.013(4) 0.009(3)
Ag55 0.028(5) 0.042(3) 0.034(4) 0.014(2) 0.012(4) 0.002(3)
Ag5A 0.019(3) 0.044(3) 0.016(3) 0.014(2) 0.000(2) 0.0034(19)
Ag9A 0.010(2) 0.027(2) 0.013(2) 0.0060(15) 0.0031(18) 0.0012(15)
Ag9B 0.012(3) 0.030(3) 0.024(4) 0.010(2) 0.007(3) 0.0011(19)
Ag26 0.0145(17) 0.035(2) 0.030(2) 0.0077(16) 0.0069(14) 0.0018(14)
Ag27 0.0235(19) 0.043(2) 0.029(2) 0.0127(15) 0.0109(15) 0.0047(15)
Ag36 0.026(3) 0.043(4) 0.032(3) 0.013(3) 0.012(2) 0.012(2)
Ag40 0.016(2) 0.036(3) 0.013(2) 0.0065(16) 0.0039(16) 0.001(2)
Ag1A 0.035(2) 0.045(3) 0.037(2) 0.0141(19) 0.0175(19) 0.0110(19)

loop_
_atom_type_symbol
_atom_type_description
_atom_type_scat_dispersion_real
_atom_type_scat_dispersion_imag
_atom_type_scat_source
C C 0.0034 0.0017 'International Tables Vol C Tables 4.2.6.8 and 6.1.1.4'
Ag Ag -0.8826 1.1200 'International Tables Vol C Tables 4.2.6.8 and 6.1.1.4'
O O 0.0114 0.0062 'International Tables Vol C Tables 4.2.6.8 and 6.1.1.4'
H H 0.0000 0.0000 'International Tables Vol C Tables 4.2.6.8 and 6.1.1.4'

loop_
_geom_angle_atom_site_label_1
_geom_angle_atom_site_label_2
_geom_angle_atom_site_label_3
_geom_angle
_geom_angle_site_symmetry_1
_geom_angle_site_symmetry_3
Ag31 Ag2 Ag28 120.2(3) . 2_666
Ag31 Ag2 Ag9B 112.0(3) . 2_666
Ag28 Ag2 Ag9B 108.1(3) 2_666 2_666
Ag31 Ag2 C2 109.9(4) . .
Ag28 Ag2 C2 104.6(4) 2_666 .
Ag9B Ag2 C2 100.0(4) 2_666 .
Ag31 Ag2 Ag33 19.4(5) . .
Ag28 Ag2 Ag33 100.8(6) 2_666 .
Ag9B Ag2 Ag33 121.7(5) 2_666 .
C2 Ag2 Ag33 120.3(6) . .
Ag31 Ag2 Ag43 99.4(4) . 2_666
Ag28 Ag2 Ag43 20.8(4) 2_666 2_666
Ag9B Ag2 Ag43 118.7(4) 2_666 2_666
C2 Ag2 Ag43 117.1(5) . 2_666
Ag33 Ag2 Ag43 80.0(7) . 2_666
Ag31 Ag2 Ag32 20.54(19) . .
Ag28 Ag2 Ag32 128.1(2) 2_666 .
Ag9B Ag2 Ag32 91.7(2) 2_666 .
C2 Ag2 Ag32 118.8(4) . .
Ag33 Ag2 Ag32 33.4(5) . .
Ag43 Ag2 Ag32 108.0(4) 2_666 .
Ag31 Ag2 Ag13 127.7(3) . 2_666
Ag28 Ag2 Ag13 19.03(18) 2_666 2_666
Ag9B Ag2 Ag13 89.4(2) 2_666 2_666
C2 Ag2 Ag13 112.4(4) . 2_666
Ag33 Ag2 Ag13 109.0(5) . 2_666
Ag43 Ag2 Ag13 33.0(4) 2_666 2_666
Ag32 Ag2 Ag13 127.64(14) . 2_666
Ag31 Ag2 Ag16 76.7(2) . .
Ag28 Ag2 Ag16 75.09(17) 2_666 .
Ag9B Ag2 Ag16 72.69(15) 2_666 .
C2 Ag2 Ag16 171.9(4) . .
Ag33 Ag2 Ag16 67.5(4) . .
Ag43 Ag2 Ag16 65.2(4) 2_666 .
Ag32 Ag2 Ag16 65.79(10) . .
Ag13 Ag2 Ag16 64.78(9) 2_666 .
Ag31 Ag2 Ag9A 93.5(2) . 2_666
Ag28 Ag2 Ag9A 118.1(2) 2_666 2_666
Ag9B Ag2 Ag9A 18.76(17) 2_666 2_666
C2 Ag2 Ag9A 110.4(4) . 2_666
Ag33 Ag2 Ag9A 103.2(5) . 2_666
Ag43 Ag2 Ag9A 122.1(4) 2_666 2_666
Ag32 Ag2 Ag9A 73.08(15) . 2_666
Ag13 Ag2 Ag9A 99.17(14) 2_666 2_666
Ag16 Ag2 Ag9A 63.62(9) . 2_666
Ag31 Ag2 Ag45 55.2(3) . .
Ag28 Ag2 Ag45 130.4(2) 2_666 .
Ag9B Ag2 Ag45 119.0(2) 2_666 .
C2 Ag2 Ag45 54.7(4) . .
Ag33 Ag2 Ag45 67.6(5) . .
Ag43 Ag2 Ag45 122.1(4) 2_666 .
Ag32 Ag2 Ag45 67.1(2) . .
Ag13 Ag2 Ag45 149.22(14) 2_666 .
Ag16 Ag2 Ag45 131.7(2) . .
Ag9A Ag2 Ag45 111.48(17) 2_666 .
Ag31 Ag2 Ag3 66.8(5) . .
Ag28 Ag2 Ag3 53.4(4) 2_666 .
Ag9B Ag2 Ag3 131.6(2) 2_666 .
C2 Ag2 Ag3 126.8(4) . .
Ag33 Ag2 Ag3 47.4(7) . .
Ag43 Ag2 Ag3 32.7(6) 2_666 .
Ag32 Ag2 Ag3 77.3(4) . .
Ag13 Ag2 Ag3 63.8(4) 2_666 .
Ag16 Ag2 Ag3 59.68(19) . .
Ag9A Ag2 Ag3 122.7(2) 2_666 .
Ag45 Ag2 Ag3 99.9(4) . .
Ag9A Ag4 Ag30 121.6(2) . 2_666
Ag9A Ag4 Ag32 112.6(2) . 2_666
Ag30 Ag4 Ag32 105.8(2) 2_666 2_666
Ag9A Ag4 C54 109.8(4) . 2_666
Ag30 Ag4 C54 105.6(4) 2_666 2_666
Ag32 Ag4 C54 98.9(4) 2_666 2_666
Ag9A Ag4 Ag9B 19.44(16) . .
Ag30 Ag4 Ag9B 128.8(2) 2_666 .
Ag32 Ag4 Ag9B 93.4(2) 2_666 .
C54 Ag4 Ag9B 117.8(4) 2_666 .
Ag9A Ag4 Ag44 22.1(4) . .
Ag30 Ag4 Ag44 99.5(4) 2_666 .
Ag32 Ag4 Ag44 123.2(4) 2_666 .
C54 Ag4 Ag44 121.9(5) 2_666 .
Ag9B Ag4 Ag44 34.7(4) . .
Ag9A Ag4 Ag43 101.6(4) . 2_666
Ag30 Ag4 Ag43 20.1(4) 2_666 2_666
Ag32 Ag4 Ag43 116.6(4) 2_666 2_666
C54 Ag4 Ag43 117.8(5) 2_666 2_666
Ag9B Ag4 Ag43 109.5(4) . 2_666
Ag44 Ag4 Ag43 79.5(5) . 2_666
Ag9A Ag4 Ag16 77.19(15) . .
Ag30 Ag4 Ag16 74.66(14) 2_666 .
Ag32 Ag4 Ag16 72.33(13) 2_666 .
C54 Ag4 Ag16 170.7(4) 2_666 .
Ag9B Ag4 Ag16 66.79(13) . .
Ag44 Ag4 Ag16 66.8(4) . .
Ag43 Ag4 Ag16 65.3(4) 2_666 .
Ag9A Ag4 Ag13 128.39(19) . 2_666
Ag30 Ag4 Ag13 19.28(14) 2_666 2_666
Ag32 Ag4 Ag13 87.05(18) 2_666 2_666
C54 Ag4 Ag13 113.6(4) 2_666 2_666
Ag9B Ag4 Ag13 127.76(16) . 2_666
Ag44 Ag4 Ag13 107.2(4) . 2_666
Ag43 Ag4 Ag13 32.4(4) 2_666 2_666
Ag16 Ag4 Ag13 63.74(9) . 2_666
Ag9A Ag4 Ag31 92.6(2) . 2_666
Ag30 Ag4 Ag31 117.0(2) 2_666 2_666
Ag32 Ag4 Ag31 20.19(18) 2_666 2_666
C54 Ag4 Ag31 109.7(4) 2_666 2_666
Ag9B Ag4 Ag31 73.30(19) . 2_666
Ag44 Ag4 Ag31 103.5(4) . 2_666
Ag43 Ag4 Ag31 121.2(4) 2_666 2_666
Ag16 Ag4 Ag31 62.94(13) . 2_666
Ag13 Ag4 Ag31 97.78(19) 2_666 2_666
Ag9A Ag4 Ag12 121.11(19) . 2_666
Ag30 Ag4 Ag12 88.57(19) 2_666 2_666
Ag32 Ag4 Ag12 17.69(13) 2_666 2_666
C54 Ag4 Ag12 107.8(4) 2_666 2_666
Ag9B Ag4 Ag12 101.84(16) . 2_666
Ag44 Ag4 Ag12 124.6(4) . 2_666
Ag43 Ag4 Ag12 99.0(4) 2_666 2_666
Ag16 Ag4 Ag12 62.93(9) . 2_666
Ag13 Ag4 Ag12 69.56(13) 2_666 2_666
Ag31 Ag4 Ag12 31.60(16) 2_666 2_666
Ag9A Ag4 Ag48 56.0(5) . .
Ag30 Ag4 Ag48 65.6(5) 2_666 .
Ag32 Ag4 Ag48 131.5(3) 2_666 .
C54 Ag4 Ag48 129.6(5) 2_666 .
Ag9B Ag4 Ag48 66.2(5) . .
Ag44 Ag4 Ag48 34.0(7) . .
Ag43 Ag4 Ag48 45.5(7) 2_666 .
Ag16 Ag4 Ag48 59.2(3) . .
Ag13 Ag4 Ag48 74.9(5) 2_666 .
Ag31 Ag4 Ag48 118.4(3) 2_666 .
Ag12 Ag4 Ag48 120.8(4) 2_666 .
Ag9 Ag10 Ag12 120.2(2) . .
Ag9 Ag10 Ag13 113.7(3) . .
Ag12 Ag10 Ag13 107.3(2) . .
Ag9 Ag10 C87 109.7(4) . .
Ag12 Ag10 C87 103.9(4) . .
Ag13 Ag10 C87 99.8(4) . .
Ag9 Ag10 Ag44 19.8(4) . .
Ag12 Ag10 Ag44 100.4(4) . .
Ag13 Ag10 Ag44 123.7(5) . .
C87 Ag10 Ag44 119.9(6) . .
Ag9 Ag10 Ag9B 21.39(17) . .
Ag12 Ag10 Ag9B 128.7(2) . .
Ag13 Ag10 Ag9B 92.6(2) . .
C87 Ag10 Ag9B 119.0(4) . .
Ag44 Ag10 Ag9B 34.7(4) . .
Ag9 Ag10 Ag33 99.3(5) . .
Ag12 Ag10 Ag33 21.1(5) . .
Ag13 Ag10 Ag33 117.8(6) . .
C87 Ag10 Ag33 117.0(6) . .
Ag44 Ag10 Ag33 79.5(6) . .
Ag9B Ag10 Ag33 108.3(5) . .
Ag9 Ag10 Ag32 126.8(2) . .
Ag12 Ag10 Ag32 17.89(14) . .
Ag13 Ag10 Ag32 89.9(2) . .
C87 Ag10 Ag32 112.1(4) . .
Ag44 Ag10 Ag32 107.6(4) . .
Ag9B Ag10 Ag32 127.55(19) . .
Ag33 Ag10 Ag32 31.5(5) . .
Ag9 Ag10 Ag16 77.20(17) . .
Ag12 Ag10 Ag16 75.13(15) . .
Ag13 Ag10 Ag16 73.16(14) . .
C87 Ag10 Ag16 171.9(4) . .
Ag44 Ag10 Ag16 68.0(4) . .
Ag9B Ag10 Ag16 66.07(15) . .
Ag33 Ag10 Ag16 64.6(4) . .
Ag32 Ag10 Ag16 64.73(12) . .
Ag9 Ag10 Ag28 94.4(2) . .
Ag12 Ag10 Ag28 117.6(2) . .
Ag13 Ag10 Ag28 19.54(14) . .
C87 Ag10 Ag28 111.0(4) . .
Ag44 Ag10 Ag28 104.4(4) . .
Ag9B Ag10 Ag28 73.16(19) . .
Ag33 Ag10 Ag28 121.2(5) . .
Ag32 Ag10 Ag28 99.74(18) . .
Ag16 Ag10 Ag28 63.47(13) . .
Ag9 Ag10 Ag15 55.3(3) . 2_666
Ag12 Ag10 Ag15 130.4(2) . 2_666
Ag13 Ag10 Ag15 119.3(2) . 2_666
C87 Ag10 Ag15 54.4(4) . 2_666
Ag44 Ag10 Ag15 67.9(5) . 2_666
Ag9B Ag10 Ag15 67.4(3) . 2_666
Ag33 Ag10 Ag15 122.8(6) . 2_666
Ag32 Ag10 Ag15 148.21(19) . 2_666
Ag16 Ag10 Ag15 132.3(3) . 2_666
Ag28 Ag10 Ag15 111.9(2) . 2_666
Ag9 Ag10 Ag30 122.7(2) . .
Ag12 Ag10 Ag30 88.2(2) . .
Ag13 Ag10 Ag30 19.61(13) . .
C87 Ag10 Ag30 109.4(4) . .
Ag44 Ag10 Ag30 125.6(4) . .
Ag9B Ag10 Ag30 101.65(19) . .
Ag33 Ag10 Ag30 98.3(6) . .
Ag32 Ag10 Ag30 70.56(15) . .
Ag16 Ag10 Ag30 62.63(11) . .
Ag28 Ag10 Ag30 32.17(13) . .
Ag15 Ag10 Ag30 138.9(2) 2_666 .
Ag10 Ag16 Ag10 180.0 2_666 .
Ag10 Ag16 Ag2 106.24(13) 2_666 2_666
Ag10 Ag16 Ag2 73.75(13) . 2_666
Ag10 Ag16 Ag2 73.76(13) 2_666 .
Ag10 Ag16 Ag2 106.25(13) . .
Ag2 Ag16 Ag2 180.0 2_666 .
Ag10 Ag16 Ag4 77.38(13) 2_666 .
Ag10 Ag16 Ag4 102.62(13) . .
Ag2 Ag16 Ag4 71.70(11) 2_666 .
Ag2 Ag16 Ag4 108.30(11) . .
Ag10 Ag16 Ag4 102.62(13) 2_666 2_666
Ag10 Ag16 Ag4 77.38(13) . 2_666
Ag2 Ag16 Ag4 108.30(11) 2_666 2_666
Ag2 Ag16 Ag4 71.70(11) . 2_666
Ag4 Ag16 Ag4 180.000(16) . 2_666
Ag10 Ag16 Ag48 116.0(5) 2_666 .
Ag10 Ag16 Ag48 64.0(5) . .
Ag2 Ag16 Ag48 105.7(6) 2_666 .
Ag2 Ag16 Ag48 74.3(6) . .
Ag4 Ag16 Ag48 62.7(5) . .
Ag4 Ag16 Ag48 117.3(5) 2_666 .
Ag10 Ag16 Ag48 64.0(5) 2_666 2_666
Ag10 Ag16 Ag48 116.0(5) . 2_666
Ag2 Ag16 Ag48 74.3(6) 2_666 2_666
Ag2 Ag16 Ag48 105.7(6) . 2_666
Ag4 Ag16 Ag48 117.3(5) . 2_666
Ag4 Ag16 Ag48 62.7(5) 2_666 2_666
Ag48 Ag16 Ag48 180.0 . 2_666
Ag10 Ag16 Ag3 103.9(4) 2_666 .
Ag10 Ag16 Ag3 76.1(4) . .
Ag2 Ag16 Ag3 118.0(3) 2_666 .
Ag2 Ag16 Ag3 61.9(3) . .
Ag4 Ag16 Ag3 64.0(4) . .
Ag4 Ag16 Ag3 116.0(4) 2_666 .
Ag48 Ag16 Ag3 14.3(4) . .
Ag48 Ag16 Ag3 165.7(4) 2_666 .
Ag10 Ag16 Ag3 76.1(4) 2_666 2_666
Ag10 Ag16 Ag3 103.9(4) . 2_666
Ag2 Ag16 Ag3 62.0(3) 2_666 2_666
Ag2 Ag16 Ag3 118.0(3) . 2_666
Ag4 Ag16 Ag3 116.0(4) . 2_666
Ag4 Ag16 Ag3 64.0(4) 2_666 2_666
Ag48 Ag16 Ag3 165.7(4) . 2_666
Ag48 Ag16 Ag3 14.3(4) 2_666 2_666
Ag3 Ag16 Ag3 180.0 . 2_666
Ag10 Ag16 Ag47 117.4(4) 2_666 .
Ag10 Ag16 Ag47 62.6(4) . .
Ag2 Ag16 Ag47 116.4(4) 2_666 .
Ag2 Ag16 Ag47 63.6(4) . .
Ag4 Ag16 Ag47 75.3(4) . .
Ag4 Ag16 Ag47 104.7(4) 2_666 .
Ag48 Ag16 Ag47 13.6(3) . .
Ag48 Ag16 Ag47 166.4(3) 2_666 .
Ag3 Ag16 Ag47 15.0(3) . .
Ag3 Ag16 Ag47 165.0(3) 2_666 .
Ag10 Ag16 Ag47 62.6(4) 2_666 2_666
Ag10 Ag16 Ag47 117.4(4) . 2_666
Ag2 Ag16 Ag47 63.6(4) 2_666 2_666
Ag2 Ag16 Ag47 116.4(4) . 2_666
Ag4 Ag16 Ag47 104.7(4) . 2_666
Ag4 Ag16 Ag47 75.3(4) 2_666 2_666
Ag48 Ag16 Ag47 166.4(3) . 2_666
Ag48 Ag16 Ag47 13.6(3) 2_666 2_666
Ag3 Ag16 Ag47 165.0(3) . 2_666
Ag3 Ag16 Ag47 15.0(3) 2_666 2_666
Ag47 Ag16 Ag47 180.0 . 2_666
C77 Ag19 C82 163.4(8) . .
C77 Ag19 C64 137.6(7) . .
C82 Ag19 C64 26.0(8) . .
C77 Ag19 Ag15 53.7(7) . .
C82 Ag19 Ag15 138.6(8) . .
C64 Ag19 Ag15 145.4(8) . .
C77 Ag19 Ag35 51.5(7) . .
C82 Ag19 Ag35 138.3(8) . .
C64 Ag19 Ag35 149.4(8) . .
Ag15 Ag19 Ag35 65.1(2) . .
C77 Ag19 Ag8 136.0(7) . 2_666
C82 Ag19 Ag8 53.7(8) . 2_666
C64 Ag19 Ag8 75.5(6) . 2_666
Ag15 Ag19 Ag8 120.16(14) . 2_666
Ag35 Ag19 Ag8 85.3(2) . 2_666
C77 Ag19 Ag7 137.6(7) . 2_666
C82 Ag19 Ag7 55.1(7) . 2_666
C64 Ag19 Ag7 74.2(6) . 2_666
Ag15 Ag19 Ag7 84.18(19) . 2_666
Ag35 Ag19 Ag7 119.57(9) . 2_666
Ag8 Ag19 Ag7 66.5(3) 2_666 2_666
C77 Ag19 Ag55 146.7(7) . 2_666
C82 Ag19 Ag55 46.0(7) . 2_666
C64 Ag19 Ag55 70.6(6) . 2_666
Ag15 Ag19 Ag55 116.9(2) . 2_666
Ag35 Ag19 Ag55 95.2(3) . 2_666
Ag8 Ag19 Ag55 13.55(14) 2_666 2_666
Ag7 Ag19 Ag55 53.3(3) 2_666 2_666
C53 Ag20 C40 158.6(7) . .
C53 Ag20 C24 132.8(7) . .
C40 Ag20 C24 26.0(7) . .
C53 Ag20 Ag25 52.9(5) . 2_666
C40 Ag20 Ag25 139.4(8) . 2_666
C24 Ag20 Ag25 146.9(8) . 2_666
C53 Ag20 Ag18 138.8(6) . .
C40 Ag20 Ag18 53.6(7) . .
C24 Ag20 Ag18 74.6(6) . .
Ag25 Ag20 Ag18 87.1(2) 2_666 .
C53 Ag20 Ag5 139.0(6) . 2_666
C40 Ag20 Ag5 55.9(8) . 2_666
C24 Ag20 Ag5 75.3(6) . 2_666
Ag25 Ag20 Ag5 123.47(10) 2_666 2_666
Ag18 Ag20 Ag5 68.2(3) . 2_666
C53 Ag20 Ag51 151.3(6) . .
C40 Ag20 Ag51 45.1(6) . .
C24 Ag20 Ag51 69.4(5) . .
Ag25 Ag20 Ag51 98.4(2) 2_666 .
Ag18 Ag20 Ag51 14.56(10) . .
Ag5 Ag20 Ag51 54.1(3) 2_666 .
C53 Ag20 Ag49 153.4(6) . 2_666
C40 Ag20 Ag49 44.8(7) . 2_666
C24 Ag20 Ag49 68.1(6) . 2_666
Ag25 Ag20 Ag49 121.62(18) 2_666 2_666
Ag18 Ag20 Ag49 53.0(3) . 2_666
Ag5 Ag20 Ag49 16.14(15) 2_666 2_666
Ag51 Ag20 Ag49 38.6(4) . 2_666
C53 Ag20 Ag6 48.9(6) . 2_666
C40 Ag20 Ag6 147.0(8) . 2_666
C24 Ag20 Ag6 151.8(8) . 2_666
Ag25 Ag20 Ag6 60.79(15) 2_666 2_666
Ag18 Ag20 Ag6 124.09(11) . 2_666
Ag5 Ag20 Ag6 91.68(16) 2_666 2_666
Ag51 Ag20 Ag6 122.83(14) . 2_666
Ag49 Ag20 Ag6 104.7(2) 2_666 2_666
C53 Ag20 Ag41 45.8(5) . 2_666
C40 Ag20 Ag41 149.9(8) . 2_666
C24 Ag20 Ag41 158.1(9) . 2_666
Ag25 Ag20 Ag41 12.0(2) 2_666 2_666
Ag18 Ag20 Ag41 96.4(3) . 2_666
Ag5 Ag20 Ag41 120.57(18) 2_666 2_666
Ag51 Ag20 Ag41 106.3(3) . 2_666
Ag49 Ag20 Ag41 122.7(2) 2_666 2_666
Ag6 Ag20 Ag41 49.0(3) 2_666 2_666
C26 Ag21 C23 163.4(9) . .
C26 Ag21 C58 136.2(8) . .
C23 Ag21 C58 27.3(9) . .
C26 Ag21 Ag5 53.6(7) . 2_666
C23 Ag21 Ag5 136.4(9) . 2_666
C58 Ag21 Ag5 147.0(7) . 2_666
C26 Ag21 Ag7 53.3(6) . .
C23 Ag21 Ag7 139.3(8) . .
C58 Ag21 Ag7 148.3(7) . .
Ag5 Ag21 Ag7 64.70(14) 2_666 .
C26 Ag21 Ag1 137.5(7) . .
C23 Ag21 Ag1 52.6(8) . .
C58 Ag21 Ag1 74.9(6) . .
Ag5 Ag21 Ag1 84.57(14) 2_666 .
Ag7 Ag21 Ag1 119.47(10) . .
C26 Ag21 Ag11 140.7(6) . .
C23 Ag21 Ag11 52.1(7) . .
C58 Ag21 Ag11 74.0(6) . .
Ag5 Ag21 Ag11 118.60(11) 2_666 .
Ag7 Ag21 Ag11 87.82(11) . .
Ag1 Ag21 Ag11 62.12(12) . .
C4 Ag22 C83 158.9(6) . .
C4 Ag22 C6 132.3(6) . .
C83 Ag22 C6 26.6(7) . .
C4 Ag22 Ag45 53.6(4) . .
C83 Ag22 Ag45 138.1(8) . .
C6 Ag22 Ag45 143.4(7) . .
C4 Ag22 Ag1 53.9(4) . .
C83 Ag22 Ag1 141.4(7) . .
C6 Ag22 Ag1 149.6(7) . .
Ag45 Ag22 Ag1 66.8(2) . .
C4 Ag22 Ag35 140.0(4) . .
C83 Ag22 Ag35 52.4(7) . .
C6 Ag22 Ag35 73.3(6) . .
Ag45 Ag22 Ag35 87.32(19) . .
Ag1 Ag22 Ag35 122.97(9) . .
C4 Ag22 Ag6 145.9(4) . 2_666
C83 Ag22 Ag6 50.7(6) . 2_666
C6 Ag22 Ag6 73.7(5) . 2_666
Ag45 Ag22 Ag6 122.49(12) . 2_666
Ag1 Ag22 Ag6 92.35(11) . 2_666
Ag35 Ag22 Ag6 59.24(10) . 2_666
C4 Ag22 Ag46 45.2(4) . .
C83 Ag22 Ag46 149.9(7) . .
C6 Ag22 Ag46 155.5(6) . .
Ag45 Ag22 Ag46 13.19(12) . .
Ag1 Ag22 Ag46 54.14(16) . .
Ag35 Ag22 Ag46 97.77(16) . .
Ag6 Ag22 Ag46 121.99(13) 2_666 .
C17 Ag23 C85 159.4(7) . .
C17 Ag23 C47 133.0(8) . .
C85 Ag23 C47 26.5(6) . .
C17 Ag23 Ag17 53.9(6) . .
C85 Ag23 Ag17 136.8(4) . .
C47 Ag23 Ag17 144.3(6) . .
C17 Ag23 Ag25 140.2(7) . .
C85 Ag23 Ag25 50.8(4) . .
C47 Ag23 Ag25 72.3(6) . .
Ag17 Ag23 Ag25 87.42(17) . .
C17 Ag23 Ag41 152.8(7) . .
C85 Ag23 Ag41 42.5(5) . .
C47 Ag23 Ag41 67.4(6) . .
Ag17 Ag23 Ag41 98.9(3) . .
Ag25 Ag23 Ag41 14.5(3) . .
C17 Ag23 Ag11 51.5(6) . .
C85 Ag23 Ag11 144.8(4) . .
C47 Ag23 Ag11 151.9(6) . .
Ag17 Ag23 Ag11 63.71(16) . .
Ag25 Ag23 Ag11 123.75(11) . .
Ag41 Ag23 Ag11 121.69(18) . .
C17 Ag23 Ag15 137.2(7) . 2_666
C85 Ag23 Ag15 57.7(4) . 2_666
C47 Ag23 Ag15 77.4(5) . 2_666
Ag17 Ag23 Ag15 122.79(13) . 2_666
Ag25 Ag23 Ag15 68.6(3) . 2_666
Ag41 Ag23 Ag15 54.6(5) . 2_666
Ag11 Ag23 Ag15 87.3(2) . 2_666
C17 Ag23 Ag39 151.5(7) . 2_666
C85 Ag23 Ag39 46.2(4) . 2_666
C47 Ag23 Ag39 69.5(5) . 2_666
Ag17 Ag23 Ag39 121.27(15) . 2_666
Ag25 Ag23 Ag39 53.7(2) . 2_666
Ag41 Ag23 Ag39 39.4(5) . 2_666
Ag11 Ag23 Ag39 100.2(2) . 2_666
Ag15 Ag23 Ag39 15.70(11) 2_666 2_666
C17 Ag23 Ag42 46.3(6) . .
C85 Ag23 Ag42 147.9(4) . .
C47 Ag23 Ag42 156.3(6) . .
Ag17 Ag23 Ag42 12.67(11) . .
Ag25 Ag23 Ag42 97.3(2) . .
Ag41 Ag23 Ag42 107.2(3) . .
Ag11 Ag23 Ag42 51.3(2) . .
Ag15 Ag23 Ag42 119.49(17) 2_666 .
Ag39 Ag23 Ag42 122.00(16) 2_666 .
C46 Ag24 C3 155.5(8) . 2_666
C46 Ag24 Ag18 53.9(6) . .
C3 Ag24 Ag18 140.3(9) 2_666 .
C46 Ag24 Ag17 141.2(6) . 2_666
C3 Ag24 Ag17 53.7(7) 2_666 2_666
Ag18 Ag24 Ag17 88.6(2) . 2_666
C46 Ag24 Ag8 53.5(7) . .
C3 Ag24 Ag8 141.6(9) 2_666 .
Ag18 Ag24 Ag8 68.8(3) . .
Ag17 Ag24 Ag8 127.34(13) 2_666 .
C46 Ag24 Ag45 138.6(7) . 2_666
C3 Ag24 Ag45 56.5(9) 2_666 2_666
Ag18 Ag24 Ag45 126.79(13) . 2_666
Ag17 Ag24 Ag45 69.6(2) 2_666 2_666
Ag8 Ag24 Ag45 86.6(3) . 2_666
C46 Ag24 Ag42 154.9(6) . 2_666
C3 Ag24 Ag42 44.7(7) 2_666 2_666
Ag18 Ag24 Ag42 101.0(3) . 2_666
Ag17 Ag24 Ag42 15.28(13) 2_666 2_666
Ag8 Ag24 Ag42 123.97(17) . 2_666
Ag45 Ag24 Ag42 54.9(3) 2_666 2_666
C46 Ag24 Ag46 153.3(7) . 2_666
C3 Ag24 Ag46 46.0(8) 2_666 2_666
Ag18 Ag24 Ag46 124.47(16) . 2_666
Ag17 Ag24 Ag46 54.5(2) 2_666 2_666
Ag8 Ag24 Ag46 99.9(3) . 2_666
Ag45 Ag24 Ag46 15.81(10) 2_666 2_666
Ag42 Ag24 Ag46 39.4(3) 2_666 2_666
C46 Ag24 Ag51 46.8(5) . .
C3 Ag24 Ag51 151.7(8) 2_666 .
Ag18 Ag24 Ag51 12.82(9) . .
Ag17 Ag24 Ag51 98.3(2) 2_666 .
Ag8 Ag24 Ag51 56.1(4) . .
Ag45 Ag24 Ag51 122.78(19) 2_666 .
Ag42 Ag24 Ag51 109.1(2) 2_666 .
Ag46 Ag24 Ag51 124.69(16) 2_666 .
C46 Ag24 Ag55 47.3(6) . .
C3 Ag24 Ag55 151.7(9) 2_666 .
Ag18 Ag24 Ag55 57.1(4) . .
Ag17 Ag24 Ag55 123.78(17) 2_666 .
Ag8 Ag24 Ag55 11.78(10) . .
Ag45 Ag24 Ag55 95.3(3) 2_666 .
Ag42 Ag24 Ag55 124.16(17) 2_666 .
Ag46 Ag24 Ag55 107.2(3) 2_666 .
Ag51 Ag24 Ag55 44.3(4) . .
C76 C1 C57 108(3) . .
C76 C1 C55 101(3) . .
C57 C1 C55 109(3) . .
C76 C1 C56 109(3) . .
C57 C1 C56 123(3) . .
C55 C1 C56 105(3) . .
C01S C2 Ag2 176.8(15) . .
C01S C2 Ag45 101.6(14) . .
Ag2 C2 Ag45 76.0(5) . .
C01S C2 Ag8 99.0(14) . 2_666
Ag2 C2 Ag8 80.6(5) . 2_666
Ag45 C2 Ag8 120.0(6) . 2_666
C01S C2 Ag35 99.5(13) . .
Ag2 C2 Ag35 83.5(4) . .
Ag45 C2 Ag35 116.0(6) . .
Ag8 C2 Ag35 115.1(6) 2_666 .
C46 C01E C02E 177(3) . .
C46 C01E Ag37 58.6(15) . .
C02E C01E Ag37 124(2) . .
C46 C01E Ag50 53.2(14) . .
C02E C01E Ag50 127.8(18) . .
Ag37 C01E Ag50 53.2(7) . .
C2 C01S C039 177(3) . .
C3 C01Z C20 175(3) . .
C01Z C3 Ag53 133(3) . .
C01Z C3 Ag34 131(2) . .
Ag53 C3 Ag34 63.5(10) . .
C01Z C3 Ag42 152(3) . .
Ag53 C3 Ag42 27.1(8) . .
Ag34 C3 Ag42 68.0(9) . .
C01Z C3 Ag46 150(3) . .
Ag53 C3 Ag46 65.2(10) . .
Ag34 C3 Ag46 26.0(4) . .
Ag42 C3 Ag46 56.5(7) . .
C01Z C3 Ag24 100(2) . 2_666
Ag53 C3 Ag24 114.4(14) . 2_666
Ag34 C3 Ag24 112.2(15) . 2_666
Ag42 C3 Ag24 87.8(10) . 2_666
Ag46 C3 Ag24 87.6(11) . 2_666
C01Z C3 Ag17 137(3) . .
Ag53 C3 Ag17 38.3(9) . .
Ag34 C3 Ag17 86.9(9) . .
Ag42 C3 Ag17 19.0(3) . .
Ag46 C3 Ag17 72.8(7) . .
Ag24 C3 Ag17 77.8(8) 2_666 .
C01Z C3 Ag45 136(3) . .
Ag53 C3 Ag45 83.7(12) . .
Ag34 C3 Ag45 36.3(6) . .
Ag42 C3 Ag45 71.7(9) . .
Ag46 C3 Ag45 18.7(3) . .
Ag24 C3 Ag45 76.5(10) 2_666 .
Ag17 C3 Ag45 85.4(8) . .
C29 C02C C63 113(3) . .
C29 C02C C31 112(2) . .
C63 C02C C31 110(3) . .
C29 C02C C30 105(3) . .
C63 C02C C30 105(3) . .
C31 C02C C30 112(3) . .
C11 C02E C10 109(3) . .
C11 C02E C01E 110(3) . .
C10 C02E C01E 109(2) . .
C11 C02E C02O 110(3) . .
C10 C02E C02O 111(3) . .
C01E C02E C02O 108(2) . .
C41 C4 Ag34 100.0(12) . .
C41 C4 Ag1A 94.1(12) . .
C41 C4 Ag22 138.5(13) . .
Ag34 C4 Ag22 118.1(7) . .
Ag1A C4 Ag22 116.4(6) . .
C41 C4 Ag45 133.8(13) . .
Ag34 C4 Ag45 39.9(4) . .
Ag22 C4 Ag45 78.7(5) . .
C41 C4 Ag46 124.3(12) . .
Ag34 C4 Ag46 24.4(3) . .
Ag22 C4 Ag46 94.6(6) . .
Ag45 C4 Ag46 20.75(18) . .
C41 C4 Ag1 120.8(13) . .
Ag34 C4 Ag1 85.1(5) . .
Ag22 C4 Ag1 80.6(4) . .
Ag45 C4 Ag1 84.5(4) . .
Ag46 C4 Ag1 73.8(4) . .
C83 C6 C7 173(3) . .
C83 C6 Ag22 54.8(16) . .
C7 C6 Ag22 129(2) . .
C5 C7 C8 116(3) . .
C5 C7 C6 110(2) . .
C8 C7 C6 109(2) . .
C5 C7 C65 111(3) . .
C8 C7 C65 106(3) . .
C6 C7 C65 103(3) . .
C26 C12 C13 176(2) . .
C26 C12 Ag27 50.7(13) . .
C13 C12 Ag27 132.7(16) . .
C26 C12 Ag5A 47.7(15) . 2_666
C13 C12 Ag5A 134.5(17) . 2_666
C12 C13 C15 107(2) . .
C12 C13 C14 108(2) . .
C15 C13 C14 107(3) . .
C12 C13 C16 110(2) . .
C15 C13 C16 115(3) . .
C14 C13 C16 110(2) . .
C32 C17 Ag53 102.0(19) . .
C32 C17 Ag26 97.7(18) . .
C32 C17 Ag23 138.1(18) . .
Ag53 C17 Ag23 115.7(13) . .
Ag26 C17 Ag23 114.3(10) . .
C32 C17 Ag17 133(2) . .
Ag53 C17 Ag17 39.4(8) . .
Ag23 C17 Ag17 77.2(8) . .
C32 C17 Ag42 126.0(18) . .
Ag53 C17 Ag42 24.3(8) . .
Ag23 C17 Ag42 91.9(9) . .
Ag17 C17 Ag42 19.7(3) . .
C32 C17 Ag11 123(2) . .
Ag53 C17 Ag11 79.0(9) . .
Ag23 C17 Ag11 83.8(8) . .
Ag17 C17 Ag11 81.9(7) . .
Ag42 C17 Ag11 70.2(7) . .
C34 C20 C01Z 110(3) . .
C34 C20 C21 116(3) . .
C01Z C20 C21 108(3) . .
C34 C20 C22 106(3) . .
C01Z C20 C22 109(3) . .
C21 C20 C22 108(3) . .
C58 C23 Ag1A 138(3) . .
C58 C23 Ag26 133(3) . .
Ag1A C23 Ag26 65.1(9) . .
C58 C23 Ag21 93(2) . .
Ag1A C23 Ag21 115.6(15) . .
Ag26 C23 Ag21 111.5(13) . .
C58 C23 Ag1 140(3) . .
Ag21 C23 Ag1 79.8(10) . .
C58 C23 Ag11 138(3) . .
Ag21 C23 Ag11 81.1(10) . .
Ag1 C23 Ag11 80.0(8) . .
C40 C24 C25 177(3) . .
C40 C24 Ag20 55.8(15) . .
C25 C24 Ag20 126.8(16) . .
C27 C25 C28 118(3) . .
C27 C25 C24 112(2) . .
C28 C25 C24 109(2) . .
C27 C25 C60 108(3) . .
C28 C25 C60 105(3) . .
C24 C25 C60 104(3) . .
C12 C26 Ag5A 106.8(19) . 2_666
C12 C26 Ag27 103.3(17) . .
C12 C26 Ag21 129.6(19) . .
Ag5A C26 Ag21 117.4(11) 2_666 .
Ag27 C26 Ag21 116.6(10) . .
C12 C26 Ag5 136(2) . 2_666
Ag5A C26 Ag5 38.8(5) 2_666 2_666
Ag21 C26 Ag5 78.9(8) . 2_666
C12 C26 Ag7 129(2) . .
Ag5A C26 Ag7 83.9(8) 2_666 .
Ag21 C26 Ag7 80.6(7) . .
Ag5 C26 Ag7 81.9(7) 2_666 .
C12 C26 Ag49 129(2) . 2_666
Ag5A C26 Ag49 22.5(4) 2_666 2_666
Ag21 C26 Ag49 95.7(9) . 2_666
Ag5 C26 Ag49 20.6(3) 2_666 2_666
Ag7 C26 Ag49 73.0(7) . 2_666
C39 C028 C02S 106.6(19) . .
C39 C028 C38 110(2) . .
C02S C028 C38 104(3) . .
C39 C028 C37 109(2) . .
C02S C028 C37 113(3) . .
C38 C028 C37 113(3) . .
C77 C29 C02C 177(3) . .
C77 C29 Ag36 49.8(16) . .
C02C C29 Ag36 132(2) . .
C77 C29 Ag38 52.4(15) . .
C02C C29 Ag38 130.7(18) . .
C17 C32 C35 179(3) . .
C17 C32 Ag26 54.9(15) . .
C35 C32 Ag26 126.1(17) . .
C17 C32 Ag53 51.3(15) . .
C35 C32 Ag53 129.7(19) . .
C19 C33 C59 107(3) . .
C19 C33 C18 116(3) . .
C59 C33 C18 108(2) . .
C19 C33 C58 111(2) . .
C59 C33 C58 111(2) . .
C18 C33 C58 104(2) . .
C9 C35 C32 109(2) . .
C9 C35 C024 110(3) . .
C32 C35 C024 110(2) . .
C9 C35 C36 113(3) . .
C32 C35 C36 106(2) . .
C024 C35 C36 110(3) . .
C84 C39 C028 176(2) . .
C01S C039 C68 103(3) . .
C01S C039 C66 111(3) . .
C68 C039 C66 114(3) . .
C01S C039 C67 103(3) . .
C68 C039 C67 118(3) . .
C66 C039 C67 108(3) . .
C24 C40 Ag50 136(3) . .
C24 C40 Ag5A 130(3) . 2_666
Ag50 C40 Ag5A 65.8(9) . 2_666
C24 C40 Ag49 148(3) . 2_666
Ag50 C40 Ag49 65.9(10) . 2_666
Ag5A C40 Ag49 26.0(4) 2_666 2_666
C24 C40 Ag51 155(3) . .
Ag50 C40 Ag51 25.4(8) . .
Ag5A C40 Ag51 67.7(8) 2_666 .
Ag49 C40 Ag51 55.7(7) 2_666 .
C24 C40 Ag20 98.3(17) . .
Ag50 C40 Ag20 112.5(14) . .
Ag5A C40 Ag20 112.8(11) 2_666 .
Ag49 C40 Ag20 88.3(9) 2_666 .
Ag51 C40 Ag20 88.2(9) . .
C24 C40 Ag18 140(3) . .
Ag50 C40 Ag18 35.3(9) . .
Ag5A C40 Ag18 86.0(7) 2_666 .
Ag49 C40 Ag18 71.4(7) 2_666 .
Ag51 C40 Ag18 18.4(3) . .
Ag20 C40 Ag18 78.2(9) . .
C24 C40 Ag5 134(3) . 2_666
Ag50 C40 Ag5 84.4(10) . 2_666
Ag5A C40 Ag5 35.9(5) 2_666 2_666
Ag49 C40 Ag5 18.8(4) 2_666 2_666
Ag51 C40 Ag5 71.1(7) . 2_666
Ag20 C40 Ag5 77.3(7) . 2_666
Ag18 C40 Ag5 84.3(7) . 2_666
C4 C41 C44 175(2) . .
C4 C41 Ag1A 56.6(10) . .
C44 C41 Ag1A 128.1(17) . .
C4 C41 Ag34 51.8(10) . .
C44 C41 Ag34 128.0(15) . .
C41 C44 C43 113(2) . .
C41 C44 C42 109(2) . .
C43 C44 C42 108(2) . .
C41 C44 C45 107(2) . .
C43 C44 C45 112(2) . .
C42 C44 C45 108(2) . .
C01E C46 Ag50 98.9(18) . .
C01E C46 Ag37 92(2) . .
Ag50 C46 Ag37 65.2(9) . .
C01E C46 Ag24 142.9(18) . .
Ag50 C46 Ag24 114.5(12) . .
Ag37 C46 Ag24 116.0(10) . .
C01E C46 Ag18 129.9(17) . .
Ag50 C46 Ag18 36.9(8) . .
Ag37 C46 Ag18 87.0(7) . .
Ag24 C46 Ag18 78.5(8) . .
C01E C46 Ag51 122.4(17) . .
Ag50 C46 Ag51 23.5(8) . .
Ag37 C46 Ag51 68.6(7) . .
Ag24 C46 Ag51 91.8(8) . .
Ag18 C46 Ag51 19.2(2) . .
C01E C46 Ag8 119(2) . .
Ag50 C46 Ag8 85.9(10) . .
Ag37 C46 Ag8 35.9(5) . .
Ag24 C46 Ag8 81.0(7) . .
Ag18 C46 Ag8 87.2(7) . .
Ag51 C46 Ag8 75.6(7) . .
C01E C46 Ag55 115(2) . .
Ag50 C46 Ag55 69.3(10) . .
Ag37 C46 Ag55 24.2(4) . .
Ag24 C46 Ag55 92.4(8) . .
Ag18 C46 Ag55 76.7(7) . .
Ag51 C46 Ag55 62.0(7) . .
Ag8 C46 Ag55 17.3(2) . .
C85 C47 C48 174(2) . .
C85 C47 Ag23 56.1(11) . .
C48 C47 Ag23 127.8(17) . .
C52 C48 C74 128(3) . .
C52 C48 C47 105(3) . .
C74 C48 C47 111(3) . .
C52 C48 C51 104(3) . .
C74 C48 C51 98(3) . .
C47 C48 C51 109(2) . .
C53 C49 C50 176(3) . .
C53 C49 Ag52 52.6(14) . 2_666
C50 C49 Ag52 127(2) . 2_666
C53 C49 Ag40 56.4(13) . 2_666
C50 C49 Ag40 127.6(18) . 2_666
Ag52 C49 Ag40 54.0(6) 2_666 2_666
C49 C50 C62 109(2) . .
C49 C50 C73 109(3) . .
C62 C50 C73 113(3) . .
C49 C50 C61 109(2) . .
C62 C50 C61 103(3) . .
C73 C50 C61 113(3) . .
C49 C53 Ag52 99.4(19) . 2_666
C49 C53 Ag40 95.4(15) . 2_666
Ag52 C53 Ag40 67.1(8) 2_666 2_666
C49 C53 Ag20 139.2(16) . .
Ag52 C53 Ag20 116.1(11) 2_666 .
Ag40 C53 Ag20 115.7(10) 2_666 .
C49 C53 Ag25 130(2) . 2_666
Ag52 C53 Ag25 37.5(7) 2_666 2_666
Ag20 C53 Ag25 79.2(6) . 2_666
C49 C53 Ag41 123.1(19) . 2_666
Ag52 C53 Ag41 23.8(7) 2_666 2_666
Ag20 C53 Ag41 93.2(8) . 2_666
Ag25 C53 Ag41 18.9(4) 2_666 2_666
C49 C53 Ag6 120.5(18) . 2_666
Ag52 C53 Ag6 77.4(8) 2_666 2_666
Ag20 C53 Ag6 87.8(7) . 2_666
Ag25 C53 Ag6 81.0(6) 2_666 2_666
Ag41 C53 Ag6 68.7(6) 2_666 2_666
C76 C54 Ag4 174.3(15) . 2_666
C76 C54 Ag5 100.7(14) . 2_666
Ag4 C54 Ag5 77.8(4) 2_666 2_666
C76 C54 Ag1 101.0(13) . .
Ag4 C54 Ag1 84.6(5) 2_666 .
Ag5 C54 Ag1 114.3(6) 2_666 .
C23 C58 C33 171(3) . .
C23 C58 Ag21 59.5(19) . .
C33 C58 Ag21 129.3(19) . .
C82 C64 C75 171(4) . .
C82 C64 Ag19 58.5(18) . .
C75 C64 Ag19 127.0(18) . .
C86 C69 C71 100(3) . .
C86 C69 C72 101(3) . .
C71 C69 C72 118(3) . .
C86 C69 C70 104(3) . .
C71 C69 C70 112(3) . .
C72 C69 C70 118(3) . .
C64 C75 C80 108(3) . .
C64 C75 C79 113(3) . .
C80 C75 C79 118(3) . .
C64 C75 C78 111(2) . .
C80 C75 C78 105(3) . .
C79 C75 C78 99(3) . .
C54 C76 C1 176(3) . .
C29 C77 Ag36 102.9(19) . .
C29 C77 Ag38 100.3(19) . .
C29 C77 Ag19 131.9(19) . .
Ag36 C77 Ag19 118.4(11) . .
Ag38 C77 Ag19 117.9(11) . .
C29 C77 Ag35 132(2) . .
Ag38 C77 Ag35 85.8(8) . .
Ag19 C77 Ag35 81.7(8) . .
C29 C77 Ag15 129(2) . .
Ag38 C77 Ag15 39.1(5) . .
Ag19 C77 Ag15 79.0(8) . .
Ag35 C77 Ag15 83.8(7) . .
C29 C77 Ag39 123(2) . .
Ag38 C77 Ag39 23.4(3) . .
Ag19 C77 Ag39 95.6(9) . .
Ag35 C77 Ag39 74.6(6) . .
Ag15 C77 Ag39 20.3(2) . .
C64 C82 Ag27 131(3) . 2_666
C64 C82 Ag37 140(3) . 2_666
C64 C82 Ag55 158(3) . 2_666
Ag37 C82 Ag55 26.8(4) 2_666 2_666
C64 C82 Ag19 95(2) . .
Ag27 C82 Ag19 110.8(13) 2_666 .
Ag37 C82 Ag19 111.6(13) 2_666 .
Ag55 C82 Ag19 85.9(10) 2_666 .
C64 C82 Ag8 143(3) . 2_666
Ag37 C82 Ag8 35.1(6) 2_666 2_666
Ag55 C82 Ag8 16.9(3) 2_666 2_666
Ag19 C82 Ag8 77.2(9) . 2_666
C64 C82 Ag7 132(3) . 2_666
Ag37 C82 Ag7 83.8(8) 2_666 2_666
Ag55 C82 Ag7 69.8(8) 2_666 2_666
Ag19 C82 Ag7 76.7(9) . 2_666
Ag8 C82 Ag7 82.1(7) 2_666 2_666
C6 C83 Ag36 132(3) . .
C6 C83 Ag40 134(2) . 2_666
Ag36 C83 Ag40 65.5(7) . 2_666
C6 C83 Ag22 99(2) . .
Ag36 C83 Ag22 114.8(11) . .
Ag40 C83 Ag22 110.1(11) 2_666 .
C6 C83 Ag6 146(3) . 2_666
Ag22 C83 Ag6 82.5(8) . 2_666
C6 C83 Ag35 137(2) . .
Ag22 C83 Ag35 79.7(8) . .
Ag6 C83 Ag35 77.1(6) 2_666 .
C39 C84 Ag48 168.4(16) . .
C39 C84 Ag47 170.7(19) . .
Ag48 C84 Ag47 17.2(4) . .
C39 C84 Ag3 169.2(19) . .
Ag48 C84 Ag3 18.2(5) . .
Ag47 C84 Ag3 19.0(4) . .
C39 C84 Ag18 98.9(16) . 2_666
Ag48 C84 Ag18 85.7(9) . 2_666
Ag47 C84 Ag18 87.9(8) . 2_666
Ag3 C84 Ag18 70.3(7) . 2_666
C39 C84 Ag17 101.5(14) . .
Ag48 C84 Ag17 85.3(9) . .
Ag47 C84 Ag17 69.5(7) . .
Ag3 C84 Ag17 85.2(8) . .
Ag18 C84 Ag17 119.1(7) 2_666 .
C39 C84 Ag25 97.5(13) . .
Ag48 C84 Ag25 70.9(8) . .
Ag47 C84 Ag25 84.9(8) . .
Ag3 C84 Ag25 86.9(7) . .
Ag18 C84 Ag25 116.8(7) 2_666 .
Ag17 C84 Ag25 116.4(8) . .
C47 C85 Ag52 134.5(18) . .
C47 C85 Ag41 154.5(18) . .
Ag52 C85 Ag41 27.6(8) . .
C47 C85 Ag38 129.0(15) . 2_666
Ag52 C85 Ag38 66.3(8) . 2_666
Ag41 C85 Ag38 68.9(8) . 2_666
C47 C85 Ag23 97.4(13) . .
Ag52 C85 Ag23 117.1(10) . .
Ag41 C85 Ag23 90.1(6) . .
Ag38 C85 Ag23 111.5(7) 2_666 .
C47 C85 Ag39 146.6(16) . 2_666
Ag52 C85 Ag39 67.8(9) . 2_666
Ag41 C85 Ag39 57.5(7) . 2_666
Ag38 C85 Ag39 25.5(3) 2_666 2_666
Ag23 C85 Ag39 87.9(6) . 2_666
C47 C85 Ag25 139.5(16) . .
Ag52 C85 Ag25 37.6(8) . .
Ag41 C85 Ag25 18.9(5) . .
Ag38 C85 Ag25 87.6(6) 2_666 .
Ag23 C85 Ag25 80.8(5) . .
Ag39 C85 Ag25 73.8(5) 2_666 .
C47 C85 Ag15 133.8(16) . 2_666
Ag52 C85 Ag15 85.0(9) . 2_666
Ag41 C85 Ag15 71.6(7) . 2_666
Ag38 C85 Ag15 34.9(3) 2_666 2_666
Ag23 C85 Ag15 76.9(5) . 2_666
Ag39 C85 Ag15 17.4(2) 2_666 2_666
Ag25 C85 Ag15 85.6(5) . 2_666
C87 C86 C69 177(3) . .
C86 C87 Ag10 174.2(16) . .
C86 C87 Ag15 99.8(14) . 2_666
Ag10 C87 Ag15 75.0(5) . 2_666
C86 C87 Ag7 102.0(14) . .
Ag10 C87 Ag7 82.8(5) . .
Ag15 C87 Ag7 115.4(6) 2_666 .
C86 C87 Ag11 102.6(14) . .
Ag10 C87 Ag11 78.1(5) . .
Ag15 C87 Ag11 118.6(7) 2_666 .
Ag7 C87 Ag11 114.5(6) . .
Ag32 Ag1 C54 87.5(3) . .
Ag32 Ag1 C23 110.7(8) . .
C54 Ag1 C23 120.0(8) . .
Ag32 Ag1 C4 109.0(3) . .
C54 Ag1 C4 118.9(5) . .
C23 Ag1 C4 108.3(8) . .
Ag32 Ag1 Ag46 61.59(16) . .
C54 Ag1 Ag46 132.1(4) . .
C23 Ag1 Ag46 105.5(8) . .
C4 Ag1 Ag46 52.0(3) . .
Ag32 Ag1 Ag12 17.87(13) . .
C54 Ag1 Ag12 98.2(3) . .
C23 Ag1 Ag12 93.0(7) . .
C4 Ag1 Ag12 115.2(3) . .
Ag46 Ag1 Ag12 63.50(15) . .
Ag32 Ag1 Ag22 91.64(14) . .
C54 Ag1 Ag22 76.9(3) . .
C23 Ag1 Ag22 151.5(8) . .
C4 Ag1 Ag22 45.5(3) . .
Ag46 Ag1 Ag22 69.1(2) . .
Ag12 Ag1 Ag22 107.97(11) . .
Ag32 Ag1 Ag31 19.40(14) . .
C54 Ag1 Ag31 98.9(4) . .
C23 Ag1 Ag31 116.9(7) . .
C4 Ag1 Ag31 89.7(3) . .
Ag46 Ag1 Ag31 43.08(16) . .
Ag12 Ag1 Ag31 29.77(15) . .
Ag22 Ag1 Ag31 79.14(15) . .
Ag32 Ag1 Ag21 91.60(13) . .
C54 Ag1 Ag21 76.6(3) . .
C23 Ag1 Ag21 47.6(8) . .
C4 Ag1 Ag21 153.9(3) . .
Ag46 Ag1 Ag21 134.7(2) . .
Ag12 Ag1 Ag21 80.24(9) . .
Ag22 Ag1 Ag21 153.07(10) . .
Ag31 Ag1 Ag21 109.42(15) . .
Ag32 Ag1 Ag34 79.02(19) . .
C54 Ag1 Ag34 146.8(4) . .
C23 Ag1 Ag34 93.2(8) . .
C4 Ag1 Ag34 41.9(3) . .
Ag46 Ag1 Ag34 18.85(16) . .
Ag12 Ag1 Ag34 77.65(16) . .
Ag22 Ag1 Ag34 73.36(14) . .
Ag31 Ag1 Ag34 61.35(19) . .
Ag21 Ag1 Ag34 133.43(16) . .
Ag32 Ag1 Ag4 42.48(11) . 2_666
C54 Ag1 Ag4 45.1(3) . 2_666
C23 Ag1 Ag4 128.2(8) . 2_666
C4 Ag1 Ag4 121.7(4) . 2_666
Ag46 Ag1 Ag4 95.41(17) . 2_666
Ag12 Ag1 Ag4 55.35(9) . 2_666
Ag22 Ag1 Ag4 80.17(11) . 2_666
Ag31 Ag1 Ag4 55.02(11) . 2_666
Ag21 Ag1 Ag4 84.30(10) . 2_666
Ag34 Ag1 Ag4 114.24(18) . 2_666
Ag32 Ag1 Ag11 61.28(13) . .
C54 Ag1 Ag11 123.1(3) . .
C23 Ag1 Ag11 50.2(7) . .
C4 Ag1 Ag11 116.0(3) . .
Ag46 Ag1 Ag11 75.1(2) . .
Ag12 Ag1 Ag11 43.46(10) . .
Ag22 Ag1 Ag11 142.59(11) . .
Ag31 Ag1 Ag11 67.31(16) . .
Ag21 Ag1 Ag11 59.72(9) . .
Ag34 Ag1 Ag11 76.25(15) . .
Ag4 Ag1 Ag11 93.10(10) 2_666 .
Ag48 Ag3 Ag47 55.2(15) . .
Ag48 Ag3 Ag43 140(3) . 2_666
Ag47 Ag3 Ag43 152(2) . 2_666
Ag48 Ag3 Ag33 84(3) . .
Ag47 Ag3 Ag33 32(2) . .
Ag43 Ag3 Ag33 120.2(11) 2_666 .
Ag48 Ag3 C84 79.9(12) . .
Ag47 Ag3 C84 80.6(11) . .
Ag43 Ag3 C84 121.7(11) 2_666 .
Ag33 Ag3 C84 99.7(10) . .
Ag48 Ag3 Ag44 22(2) . .
Ag47 Ag3 Ag44 73(2) . .
Ag43 Ag3 Ag44 117.9(11) 2_666 .
Ag33 Ag3 Ag44 96.2(10) . .
C84 Ag3 Ag44 95.8(8) . .
Ag48 Ag3 Ag28 149.0(15) . 2_666
Ag47 Ag3 Ag28 129(2) . 2_666
Ag43 Ag3 Ag28 23.4(7) 2_666 2_666
Ag33 Ag3 Ag28 97.0(8) . 2_666
C84 Ag3 Ag28 129.9(8) . 2_666
Ag44 Ag3 Ag28 128.9(7) . 2_666
Ag48 Ag3 Ag30 119(3) . 2_666
Ag47 Ag3 Ag30 151.3(9) . 2_666
Ag43 Ag3 Ag30 20.6(7) 2_666 2_666
Ag33 Ag3 Ag30 128.6(8) . 2_666
C84 Ag3 Ag30 127.7(9) . 2_666
Ag44 Ag3 Ag30 97.2(7) . 2_666
Ag28 Ag3 Ag30 39.5(3) 2_666 2_666
Ag48 Ag3 Ag18 127.2(18) . 2_666
Ag47 Ag3 Ag18 132.6(13) . 2_666
Ag43 Ag3 Ag18 64.3(8) 2_666 2_666
Ag33 Ag3 Ag18 129.2(7) . 2_666
C84 Ag3 Ag18 57.6(6) . 2_666
Ag44 Ag3 Ag18 128.0(8) . 2_666
Ag28 Ag3 Ag18 75.4(6) 2_666 2_666
Ag30 Ag3 Ag18 74.9(6) 2_666 2_666
Ag48 Ag3 Ag31 100(3) . .
Ag47 Ag3 Ag31 51(2) . .
Ag43 Ag3 Ag31 101.6(9) 2_666 .
Ag33 Ag3 Ag31 18.6(6) . .
C84 Ag3 Ag31 111.1(8) . .
Ag44 Ag3 Ag31 108.7(8) . .
Ag28 Ag3 Ag31 78.3(4) 2_666 .
Ag30 Ag3 Ag31 111.9(4) 2_666 .
Ag18 Ag3 Ag31 122.0(5) 2_666 .
Ag48 Ag3 Ag16 82.6(10) . .
Ag47 Ag3 Ag16 82.7(8) . .
Ag43 Ag3 Ag16 77.3(6) 2_666 .
Ag33 Ag3 Ag16 70.2(6) . .
C84 Ag3 Ag16 160.7(10) . .
Ag44 Ag3 Ag16 69.9(5) . .
Ag28 Ag3 Ag16 68.8(2) 2_666 .
Ag30 Ag3 Ag16 68.6(2) 2_666 .
Ag18 Ag3 Ag16 141.5(7) 2_666 .
Ag31 Ag3 Ag16 64.1(3) . .
Ag48 Ag3 Ag9A 43(2) . .
Ag47 Ag3 Ag9A 92(2) . .
Ag43 Ag3 Ag9A 96.2(9) 2_666 .
Ag33 Ag3 Ag9A 110.0(7) . .
C84 Ag3 Ag9A 108.7(7) . .
Ag44 Ag3 Ag9A 21.7(5) . .
Ag28 Ag3 Ag9A 109.2(5) 2_666 .
Ag30 Ag3 Ag9A 75.6(4) 2_666 .
Ag18 Ag3 Ag9A 120.0(7) 2_666 .
Ag31 Ag3 Ag9A 117.2(4) . .
Ag16 Ag3 Ag9A 62.3(2) . .
Ag49 Ag5 Ag5A 36.4(6) . .
Ag49 Ag5 Ag30 72.1(6) . 2_666
Ag5A Ag5 Ag30 106.2(4) . 2_666
Ag49 Ag5 C54 154.3(7) . 2_666
Ag5A Ag5 C54 163.2(4) . 2_666
Ag30 Ag5 C54 89.7(4) 2_666 2_666
Ag49 Ag5 C26 82.6(8) . 2_666
Ag5A Ag5 C26 57.0(6) . 2_666
Ag30 Ag5 C26 113.4(6) 2_666 2_666
C54 Ag5 C26 122.0(7) 2_666 2_666
Ag49 Ag5 C40 54.5(7) . 2_666
Ag5A Ag5 C40 53.3(6) . 2_666
Ag30 Ag5 C40 106.5(7) 2_666 2_666
C54 Ag5 C40 117.5(6) 2_666 2_666
C26 Ag5 C40 106.1(8) 2_666 2_666
Ag49 Ag5 Ag51 25.8(6) . 2_666
Ag5A Ag5 Ag51 58.4(4) . 2_666
Ag30 Ag5 Ag51 61.1(2) 2_666 2_666
C54 Ag5 Ag51 128.9(4) 2_666 2_666
C26 Ag5 Ag51 108.4(6) 2_666 2_666
C40 Ag5 Ag51 48.3(6) 2_666 2_666
Ag49 Ag5 Ag4 110.6(7) . .
Ag5A Ag5 Ag4 146.7(4) . .
Ag30 Ag5 Ag4 41.23(13) 2_666 .
C54 Ag5 Ag4 48.5(3) 2_666 .
C26 Ag5 Ag4 132.3(6) 2_666 .
C40 Ag5 Ag4 119.0(7) 2_666 .
Ag51 Ag5 Ag4 91.7(2) 2_666 .
Ag49 Ag5 Ag21 120.5(5) . 2_666
Ag5A Ag5 Ag21 104.1(2) . 2_666
Ag30 Ag5 Ag21 97.07(16) 2_666 2_666
C54 Ag5 Ag21 78.7(4) 2_666 2_666
C26 Ag5 Ag21 47.5(5) 2_666 2_666
C40 Ag5 Ag21 150.9(7) 2_666 2_666
Ag51 Ag5 Ag21 140.8(3) 2_666 2_666
Ag4 Ag5 Ag21 89.92(17) . 2_666
Ag49 Ag5 Ag13 66.7(5) . 2_666
Ag5A Ag5 Ag13 95.0(3) . 2_666
Ag30 Ag5 Ag13 20.18(13) 2_666 2_666
C54 Ag5 Ag13 101.8(4) 2_666 2_666
C26 Ag5 Ag13 93.2(6) 2_666 2_666
C40 Ag5 Ag13 113.6(7) 2_666 2_666
Ag51 Ag5 Ag13 65.3(2) 2_666 2_666
Ag4 Ag5 Ag13 56.08(10) . 2_666
Ag21 Ag5 Ag13 83.69(12) 2_666 2_666
Ag49 Ag5 Ag43 58.6(7) . 2_666
Ag5A Ag5 Ag43 94.5(5) . 2_666
Ag30 Ag5 Ag43 16.8(3) 2_666 2_666
C54 Ag5 Ag43 99.7(5) 2_666 2_666
C26 Ag5 Ag43 117.4(7) 2_666 2_666
C40 Ag5 Ag43 89.9(8) 2_666 2_666
Ag51 Ag5 Ag43 44.6(3) 2_666 2_666
Ag4 Ag5 Ag43 52.2(3) . 2_666
Ag21 Ag5 Ag43 112.0(3) 2_666 2_666
Ag13 Ag5 Ag43 29.3(3) 2_666 2_666
Ag49 Ag5 Ag20 86.6(6) . 2_666
Ag5A Ag5 Ag20 99.6(3) . 2_666
Ag30 Ag5 Ag20 88.71(15) 2_666 2_666
C54 Ag5 Ag20 74.8(4) 2_666 2_666
C26 Ag5 Ag20 150.7(6) 2_666 2_666
C40 Ag5 Ag20 46.8(6) 2_666 2_666
Ag51 Ag5 Ag20 64.4(3) 2_666 2_666
Ag4 Ag5 Ag20 77.04(11) . 2_666
Ag21 Ag5 Ag20 152.9(3) 2_666 2_666
Ag13 Ag5 Ag20 107.35(15) 2_666 2_666
Ag43 Ag5 Ag20 78.6(3) 2_666 2_666
Ag9A Ag6 C53 113.3(5) . 2_666
Ag9A Ag6 C83 116.7(7) . 2_666
C53 Ag6 C83 120.5(8) 2_666 2_666
Ag9A Ag6 Ag41 67.22(19) . .
C53 Ag6 Ag41 55.5(6) 2_666 .
C83 Ag6 Ag41 121.3(8) 2_666 .
Ag9A Ag6 Ag52 86.5(5) . .
C53 Ag6 Ag52 45.8(7) 2_666 .
C83 Ag6 Ag52 108.0(8) 2_666 .
Ag41 Ag6 Ag52 20.2(5) . .
Ag9A Ag6 Ag9B 20.77(14) . .
C53 Ag6 Ag9B 124.0(5) 2_666 .
C83 Ag6 Ag9B 97.2(7) 2_666 .
Ag41 Ag6 Ag9B 70.1(2) . .
Ag52 Ag6 Ag9B 85.8(5) . .
Ag9A Ag6 Ag44 21.2(3) . .
C53 Ag6 Ag44 94.5(6) 2_666 .
C83 Ag6 Ag44 124.6(8) 2_666 .
Ag41 Ag6 Ag44 46.0(4) . .
Ag52 Ag6 Ag44 65.6(6) . .
Ag9B Ag6 Ag44 30.9(4) . .
Ag9A Ag6 Ag4 35.14(13) . .
C53 Ag6 Ag4 114.7(4) 2_666 .
C83 Ag6 Ag4 124.7(6) 2_666 .
Ag41 Ag6 Ag4 92.3(2) . .
Ag52 Ag6 Ag4 112.4(5) . .
Ag9B Ag6 Ag4 51.50(13) . .
Ag44 Ag6 Ag4 51.0(3) . .
Ag9A Ag6 Ag35 67.55(14) . 2_666
C53 Ag6 Ag35 134.3(5) 2_666 2_666
C83 Ag6 Ag35 51.7(7) 2_666 2_666
Ag41 Ag6 Ag35 88.6(4) . 2_666
Ag52 Ag6 Ag35 90.5(4) . 2_666
Ag9B Ag6 Ag35 46.86(13) . 2_666
Ag44 Ag6 Ag35 72.9(4) . 2_666
Ag4 Ag6 Ag35 91.50(10) . 2_666
Ag9A Ag6 Ag25 67.39(13) . .
C53 Ag6 Ag25 48.8(5) 2_666 .
C83 Ag6 Ag25 134.1(7) 2_666 .
Ag41 Ag6 Ag25 13.5(3) . .
Ag52 Ag6 Ag25 27.9(5) . .
Ag9B Ag6 Ag25 75.14(15) . .
Ag44 Ag6 Ag25 46.7(3) . .
Ag4 Ag6 Ag25 86.08(11) . .
Ag35 Ag6 Ag25 100.68(17) 2_666 .
Ag9A Ag6 Ag22 89.89(13) . 2_666
C53 Ag6 Ag22 156.0(5) 2_666 2_666
C83 Ag6 Ag22 46.8(7) 2_666 2_666
Ag41 Ag6 Ag22 146.4(4) . 2_666
Ag52 Ag6 Ag22 148.2(4) . 2_666
Ag9B Ag6 Ag22 79.97(14) . 2_666
Ag44 Ag6 Ag22 109.4(4) . 2_666
Ag4 Ag6 Ag22 80.30(10) . 2_666
Ag35 Ag6 Ag22 59.16(8) 2_666 2_666
Ag25 Ag6 Ag22 154.99(14) . 2_666
Ag9A Ag6 Ag20 87.38(14) . 2_666
C53 Ag6 Ag20 43.3(4) 2_666 2_666
C83 Ag6 Ag20 155.8(7) 2_666 2_666
Ag41 Ag6 Ag20 68.3(4) . 2_666
Ag52 Ag6 Ag20 73.7(4) . 2_666
Ag9B Ag6 Ag20 107.02(14) . 2_666
Ag44 Ag6 Ag20 78.7(4) . 2_666
Ag4 Ag6 Ag20 73.55(10) . 2_666
Ag35 Ag6 Ag20 151.35(13) 2_666 2_666
Ag25 Ag6 Ag20 54.98(13) . 2_666
Ag22 Ag6 Ag20 137.76(17) 2_666 2_666
Ag13 Ag7 C87 88.1(4) . .
Ag13 Ag7 C26 111.4(6) . .
C87 Ag7 C26 120.3(6) . .
Ag13 Ag7 C82 109.2(7) . 2_666
C87 Ag7 C82 120.3(7) . 2_666
C26 Ag7 C82 105.8(8) . 2_666
Ag13 Ag7 Ag55 61.53(17) . .
C87 Ag7 Ag55 128.3(5) . .
C26 Ag7 Ag55 109.8(6) . .
C82 Ag7 Ag55 49.8(7) 2_666 .
Ag13 Ag7 Ag49 62.1(2) . 2_666
C87 Ag7 Ag49 134.0(4) . 2_666
C26 Ag7 Ag49 53.6(7) . 2_666
C82 Ag7 Ag49 103.1(7) 2_666 2_666
Ag55 Ag7 Ag49 69.0(4) . 2_666
Ag13 Ag7 Ag30 19.96(11) . .
C87 Ag7 Ag30 100.1(4) . .
C26 Ag7 Ag30 91.5(6) . .
C82 Ag7 Ag30 115.2(7) 2_666 .
Ag55 Ag7 Ag30 65.45(18) . .
Ag49 Ag7 Ag30 43.1(2) 2_666 .
Ag13 Ag7 Ag28 18.13(12) . .
C87 Ag7 Ag28 99.1(4) . .
C26 Ag7 Ag28 116.6(6) . .
C82 Ag7 Ag28 91.2(7) 2_666 .
Ag55 Ag7 Ag28 43.66(17) . .
Ag49 Ag7 Ag28 63.2(2) 2_666 .
Ag30 Ag7 Ag28 30.02(12) . .
Ag13 Ag7 Ag5A 79.71(16) . 2_666
C87 Ag7 Ag5A 147.9(4) . 2_666
C26 Ag7 Ag5A 42.1(6) . 2_666
C82 Ag7 Ag5A 91.8(6) 2_666 2_666
Ag55 Ag7 Ag5A 70.6(3) . 2_666
Ag49 Ag7 Ag5A 18.71(18) 2_666 2_666
Ag30 Ag7 Ag5A 61.48(15) . 2_666
Ag28 Ag7 Ag5A 77.78(16) . 2_666
Ag13 Ag7 Ag21 94.60(13) . .
C87 Ag7 Ag21 77.8(3) . .
C26 Ag7 Ag21 46.2(5) . .
C82 Ag7 Ag21 149.7(7) 2_666 .
Ag55 Ag7 Ag21 139.9(3) . .
Ag49 Ag7 Ag21 71.3(3) 2_666 .
Ag30 Ag7 Ag21 81.71(10) . .
Ag28 Ag7 Ag21 110.90(13) . .
Ag5A Ag7 Ag21 73.83(11) 2_666 .
Ag13 Ag7 Ag19 91.00(12) . 2_666
C87 Ag7 Ag19 75.9(3) . 2_666
C26 Ag7 Ag19 151.6(6) . 2_666
C82 Ag7 Ag19 48.2(6) 2_666 2_666
Ag55 Ag7 Ag19 64.8(3) . 2_666
Ag49 Ag7 Ag19 133.6(3) 2_666 2_666
Ag30 Ag7 Ag19 109.26(12) . 2_666
Ag28 Ag7 Ag19 79.86(12) . 2_666
Ag5A Ag7 Ag19 133.25(14) 2_666 2_666
Ag21 Ag7 Ag19 152.92(12) . 2_666
Ag13 Ag7 Ag10 41.80(11) . .
C87 Ag7 Ag10 46.3(4) . .
C26 Ag7 Ag10 127.2(5) . .
C82 Ag7 Ag10 124.8(7) 2_666 .
Ag55 Ag7 Ag10 93.8(2) . .
Ag49 Ag7 Ag10 97.3(2) 2_666 .
Ag30 Ag7 Ag10 55.87(10) . .
Ag28 Ag7 Ag10 54.34(12) . .
Ag5A Ag7 Ag10 116.01(16) 2_666 .
Ag21 Ag7 Ag10 85.52(12) . .
Ag19 Ag7 Ag10 81.12(12) 2_666 .
Ag55 Ag8 Ag37 42.2(8) . .
Ag55 Ag8 Ag28 65.6(7) . .
Ag37 Ag8 Ag28 106.0(7) . .
Ag55 Ag8 C2 149.5(8) . 2_666
Ag37 Ag8 C2 168.0(7) . 2_666
Ag28 Ag8 C2 85.8(4) . 2_666
Ag55 Ag8 C46 82.8(9) . .
Ag37 Ag8 C46 58.3(6) . .
Ag28 Ag8 C46 106.8(6) . .
C2 Ag8 C46 117.3(7) 2_666 .
Ag55 Ag8 C82 63.3(9) . 2_666
Ag37 Ag8 C82 54.7(7) . 2_666
Ag28 Ag8 C82 111.2(8) . 2_666
C2 Ag8 C82 123.0(7) 2_666 2_666
C46 Ag8 C82 109.0(9) . 2_666
Ag55 Ag8 Ag51 45.4(7) . .
Ag37 Ag8 Ag51 58.7(5) . .
Ag28 Ag8 Ag51 60.4(3) . .
C2 Ag8 Ag51 129.0(4) 2_666 .
C46 Ag8 Ag51 51.3(5) . .
C82 Ag8 Ag51 105.4(8) 2_666 .
Ag55 Ag8 Ag2 104.5(7) . 2_666
Ag37 Ag8 Ag2 144.7(6) . 2_666
Ag28 Ag8 Ag2 39.06(16) . 2_666
C2 Ag8 Ag2 46.9(3) 2_666 2_666
C46 Ag8 Ag2 117.1(6) . 2_666
C82 Ag8 Ag2 130.4(7) 2_666 2_666
Ag51 Ag8 Ag2 90.4(2) . 2_666
Ag55 Ag8 Ag24 111.9(7) . .
Ag37 Ag8 Ag24 103.0(3) . .
Ag28 Ag8 Ag24 87.5(2) . .
C2 Ag8 Ag24 75.4(4) 2_666 .
C46 Ag8 Ag24 45.5(6) . .
C82 Ag8 Ag24 153.4(7) 2_666 .
Ag51 Ag8 Ag24 66.6(3) . .
Ag2 Ag8 Ag24 76.04(17) 2_666 .
Ag55 Ag8 Ag13 52.6(6) . .
Ag37 Ag8 Ag13 94.8(6) . .
Ag28 Ag8 Ag13 19.00(18) . .
C2 Ag8 Ag13 97.1(3) 2_666 .
C46 Ag8 Ag13 114.4(6) . .
C82 Ag8 Ag13 92.2(8) 2_666 .
Ag51 Ag8 Ag13 63.4(3) . .
Ag2 Ag8 Ag13 53.17(12) 2_666 .
Ag24 Ag8 Ag13 105.05(16) . .
Ag55 Ag8 Ag19 92.3(7) . 2_666
Ag37 Ag8 Ag19 103.1(4) . 2_666
Ag28 Ag8 Ag19 92.1(2) . 2_666
C2 Ag8 Ag19 77.6(4) 2_666 2_666
C46 Ag8 Ag19 156.2(6) . 2_666
C82 Ag8 Ag19 49.1(7) 2_666 2_666
Ag51 Ag8 Ag19 135.1(5) . 2_666
Ag2 Ag8 Ag19 86.66(14) 2_666 2_666
Ag24 Ag8 Ag19 153.0(4) . 2_666
Ag13 Ag8 Ag19 79.64(16) . 2_666
Ag55 Ag8 Ag43 58.2(7) . .
Ag37 Ag8 Ag43 94.0(6) . .
Ag28 Ag8 Ag43 17.7(3) . .
C2 Ag8 Ag43 97.2(5) 2_666 .
C46 Ag8 Ag43 89.5(6) . .
C82 Ag8 Ag43 115.1(9) 2_666 .
Ag51 Ag8 Ag43 43.1(3) . .
Ag2 Ag8 Ag43 51.0(3) 2_666 .
Ag24 Ag8 Ag43 77.3(4) . .
Ag13 Ag8 Ag43 28.7(3) . .
Ag19 Ag8 Ag43 107.7(4) 2_666 .
Ag44 Ag9 Ag9B 89.2(11) . .
Ag44 Ag9 Ag9A 46.5(10) . .
Ag9B Ag9 Ag9A 42.7(3) . .
Ag44 Ag9 Ag10 123.3(10) . .
Ag9B Ag9 Ag10 124.7(3) . .
Ag9A Ag9 Ag10 141.3(3) . .
Ag44 Ag9 Ag39 102.9(10) . 2_666
Ag9B Ag9 Ag39 107.4(4) . 2_666
Ag9A Ag9 Ag39 112.1(4) . 2_666
Ag10 Ag9 Ag39 106.6(4) . 2_666
Ag44 Ag9 Ag15 121.2(10) . 2_666
Ag9B Ag9 Ag15 116.3(4) . 2_666
Ag9A Ag9 Ag15 132.7(3) . 2_666
Ag10 Ag9 Ag15 85.7(3) . 2_666
Ag39 Ag9 Ag15 21.83(16) 2_666 2_666
Ag44 Ag9 Ag48 33.6(11) . .
Ag9B Ag9 Ag48 111.5(6) . .
Ag9A Ag9 Ag48 72.4(6) . .
Ag10 Ag9 Ag48 89.7(6) . .
Ag39 Ag9 Ag48 116.7(4) 2_666 .
Ag15 Ag9 Ag48 124.3(4) 2_666 .
Ag44 Ag9 Ag41 52.2(10) . .
Ag9B Ag9 Ag41 105.0(4) . .
Ag9A Ag9 Ag41 77.2(2) . .
Ag10 Ag9 Ag41 130.3(3) . .
Ag39 Ag9 Ag41 50.8(5) 2_666 .
Ag15 Ag9 Ag41 69.7(4) 2_666 .
Ag48 Ag9 Ag41 71.9(6) . .
Ag44 Ag9 Ag47 46.3(10) . .
Ag9B Ag9 Ag47 120.2(5) . .
Ag9A Ag9 Ag47 83.8(5) . .
Ag10 Ag9 Ag47 77.1(5) . .
Ag39 Ag9 Ag47 118.4(3) 2_666 .
Ag15 Ag9 Ag47 120.6(4) 2_666 .
Ag48 Ag9 Ag47 12.7(5) . .
Ag41 Ag9 Ag47 79.6(5) . .
Ag44 Ag9 Ag2 111.9(10) . 2_666
Ag9B Ag9 Ag2 37.3(3) . 2_666
Ag9A Ag9 Ag2 70.9(2) . 2_666
Ag10 Ag9 Ag2 87.34(18) . 2_666
Ag39 Ag9 Ag2 126.13(18) 2_666 2_666
Ag15 Ag9 Ag2 120.1(2) 2_666 2_666
Ag48 Ag9 Ag2 115.1(4) . 2_666
Ag41 Ag9 Ag2 142.3(3) . 2_666
Ag47 Ag9 Ag2 115.4(3) . 2_666
Ag44 Ag9 Ag16 80.3(9) . .
Ag9B Ag9 Ag16 78.6(3) . .
Ag9A Ag9 Ag16 74.63(18) . .
Ag10 Ag9 Ag16 66.69(14) . .
Ag39 Ag9 Ag16 173.1(3) 2_666 .
Ag15 Ag9 Ag16 152.0(3) 2_666 .
Ag48 Ag9 Ag16 62.9(4) . .
Ag41 Ag9 Ag16 131.9(4) . .
Ag47 Ag9 Ag16 59.5(2) . .
Ag2 Ag9 Ag16 56.78(7) 2_666 .
Ag44 Ag9 Ag3 35.5(10) . .
Ag9B Ag9 Ag3 107.3(5) . .
Ag9A Ag9 Ag3 70.1(4) . .
Ag10 Ag9 Ag3 88.2(4) . .
Ag39 Ag9 Ag3 123.2(3) 2_666 .
Ag15 Ag9 Ag3 130.5(3) 2_666 .
Ag48 Ag9 Ag3 6.5(3) . .
Ag41 Ag9 Ag3 77.6(5) . .
Ag47 Ag9 Ag3 13.7(4) . .
Ag2 Ag9 Ag3 108.6(2) 2_666 .
Ag16 Ag9 Ag3 56.51(17) . .
Ag12 Ag11 C17 112.3(6) . .
Ag12 Ag11 C23 113.2(8) . .
C17 Ag11 C23 114.7(9) . .
Ag12 Ag11 C87 83.3(4) . .
C17 Ag11 C87 113.0(6) . .
C23 Ag11 C87 116.6(8) . .
Ag12 Ag11 Ag42 64.69(17) . .
C17 Ag11 Ag42 53.9(6) . .
C23 Ag11 Ag42 113.1(8) . .
C87 Ag11 Ag42 128.4(4) . .
Ag12 Ag11 Ag53 83.0(5) . .
C17 Ag11 Ag53 44.8(7) . .
C23 Ag11 Ag53 99.4(9) . .
C87 Ag11 Ag53 144.0(6) . .
Ag42 Ag11 Ag53 20.0(5) . .
Ag12 Ag11 Ag32 19.26(11) . .
C17 Ag11 Ag32 120.1(6) . .
C23 Ag11 Ag32 94.4(8) . .
C87 Ag11 Ag32 95.8(4) . .
Ag42 Ag11 Ag32 66.8(2) . .
Ag53 Ag11 Ag32 81.2(5) . .
Ag12 Ag11 Ag33 19.6(3) . .
C17 Ag11 Ag33 93.8(7) . .
C23 Ag11 Ag33 118.7(10) . .
C87 Ag11 Ag33 96.8(5) . .
Ag42 Ag11 Ag33 45.2(4) . .
Ag53 Ag11 Ag33 63.9(6) . .
Ag32 Ag11 Ag33 28.9(5) . .
Ag12 Ag11 Ag10 38.40(12) . .
C17 Ag11 Ag10 117.5(5) . .
C23 Ag11 Ag10 127.5(8) . .
C87 Ag11 Ag10 45.2(4) . .
Ag42 Ag11 Ag10 92.63(18) . .
Ag53 Ag11 Ag10 112.6(5) . .
Ag32 Ag11 Ag10 53.59(12) . .
Ag33 Ag11 Ag10 52.3(3) . .
Ag12 Ag11 Ag21 91.51(13) . .
C17 Ag11 Ag21 155.6(6) . .
C23 Ag11 Ag21 46.8(8) . .
C87 Ag11 Ag21 73.6(4) . .
Ag42 Ag11 Ag21 141.4(3) . .
Ag53 Ag11 Ag21 139.8(5) . .
Ag32 Ag11 Ag21 81.02(12) . .
Ag33 Ag11 Ag21 109.0(4) . .
Ag10 Ag11 Ag21 84.27(11) . .
Ag12 Ag11 Ag23 89.48(14) . .
C17 Ag11 Ag23 44.8(5) . .
C23 Ag11 Ag23 155.8(8) . .
C87 Ag11 Ag23 72.6(4) . .
Ag42 Ag11 Ag23 67.9(3) . .
Ag53 Ag11 Ag23 74.2(4) . .
Ag32 Ag11 Ag23 107.22(13) . .
Ag33 Ag11 Ag23 80.0(5) . .
Ag10 Ag11 Ag23 75.53(12) . .
Ag21 Ag11 Ag23 145.81(19) . .
Ag12 Ag11 Ag17 65.49(13) . .
C17 Ag11 Ag17 47.9(6) . .
C23 Ag11 Ag17 126.5(8) . .
C87 Ag11 Ag17 116.2(4) . .
Ag42 Ag11 Ag17 14.00(17) . .
Ag53 Ag11 Ag17 28.7(5) . .
Ag32 Ag11 Ag17 72.36(14) . .
Ag33 Ag11 Ag17 46.2(4) . .
Ag10 Ag11 Ag17 86.22(12) . .
Ag21 Ag11 Ag17 152.22(19) . .
Ag23 Ag11 Ag17 54.19(12) . .
Ag32 Ag12 Ag33 84.7(14) . .
Ag32 Ag12 Ag31 46.8(4) . .
Ag33 Ag12 Ag31 37.9(13) . .
Ag32 Ag12 Ag10 128.0(3) . .
Ag33 Ag12 Ag10 120.6(12) . .
Ag31 Ag12 Ag10 139.2(3) . .
Ag32 Ag12 Ag11 115.0(3) . .
Ag33 Ag12 Ag11 116.9(10) . .
Ag31 Ag12 Ag11 125.9(3) . .
Ag10 Ag12 Ag11 94.1(2) . .
Ag32 Ag12 Ag47 112.9(6) . .
Ag33 Ag12 Ag47 36.5(13) . .
Ag31 Ag12 Ag47 69.8(5) . .
Ag10 Ag12 Ag47 84.5(5) . .
Ag11 Ag12 Ag47 119.0(4) . .
Ag32 Ag12 Ag42 101.2(4) . .
Ag33 Ag12 Ag42 50.6(10) . .
Ag31 Ag12 Ag42 69.5(3) . .
Ag10 Ag12 Ag42 130.5(3) . .
Ag11 Ag12 Ag42 66.52(18) . .
Ag47 Ag12 Ag42 69.1(4) . .
Ag32 Ag12 Ag48 118.5(6) . .
Ag33 Ag12 Ag48 46.8(13) . .
Ag31 Ag12 Ag48 78.2(6) . .
Ag10 Ag12 Ag48 74.1(5) . .
Ag11 Ag12 Ag48 119.6(4) . .
Ag47 Ag12 Ag48 10.5(5) . .
Ag42 Ag12 Ag48 77.5(4) . .
Ag32 Ag12 Ag4 37.4(3) . 2_666
Ag33 Ag12 Ag4 106.9(13) . 2_666
Ag31 Ag12 Ag4 74.1(3) . 2_666
Ag10 Ag12 Ag4 90.54(17) . 2_666
Ag11 Ag12 Ag4 125.14(17) . 2_666
Ag47 Ag12 Ag4 115.9(4) . 2_666
Ag42 Ag12 Ag4 138.4(3) . 2_666
Ag48 Ag12 Ag4 114.2(3) . 2_666
Ag32 Ag12 Ag16 79.3(3) . .
Ag33 Ag12 Ag16 77.6(9) . .
Ag31 Ag12 Ag16 74.6(2) . .
Ag10 Ag12 Ag16 65.43(14) . .
Ag11 Ag12 Ag16 159.4(2) . .
Ag47 Ag12 Ag16 63.1(3) . .
Ag42 Ag12 Ag16 127.5(2) . .
Ag48 Ag12 Ag16 58.3(3) . .
Ag4 Ag12 Ag16 57.17(8) 2_666 .
Ag32 Ag12 Ag3 106.1(4) . .
Ag33 Ag12 Ag3 35.0(11) . .
Ag31 Ag12 Ag3 64.8(4) . .
Ag10 Ag12 Ag3 85.7(3) . .
Ag11 Ag12 Ag3 126.7(3) . .
Ag47 Ag12 Ag3 7.9(4) . .
Ag42 Ag12 Ag3 73.7(3) . .
Ag48 Ag12 Ag3 13.4(4) . .
Ag4 Ag12 Ag3 108.1(2) 2_666 .
Ag16 Ag12 Ag3 56.55(19) . .
Ag32 Ag12 Ag1 43.1(3) . .
Ag33 Ag12 Ag1 107.0(12) . .
Ag31 Ag12 Ag1 76.1(3) . .
Ag10 Ag12 Ag1 131.18(19) . .
Ag11 Ag12 Ag1 72.07(15) . .
Ag47 Ag12 Ag1 143.5(5) . .
Ag42 Ag12 Ag1 87.5(3) . .
Ag48 Ag12 Ag1 153.5(6) . .
Ag4 Ag12 Ag1 64.48(10) 2_666 .
Ag16 Ag12 Ag1 119.60(13) . .
Ag3 Ag12 Ag1 140.4(3) . .
Ag28 Ag13 Ag30 88.3(4) . .
Ag28 Ag13 Ag43 45.4(7) . .
Ag30 Ag13 Ag43 42.8(7) . .
Ag28 Ag13 Ag10 121.7(4) . .
Ag30 Ag13 Ag10 123.6(3) . .
Ag43 Ag13 Ag10 138.5(6) . .
Ag28 Ag13 Ag7 120.7(3) . .
Ag30 Ag13 Ag7 116.6(3) . .
Ag43 Ag13 Ag7 132.0(6) . .
Ag10 Ag13 Ag7 89.37(18) . .
Ag28 Ag13 Ag55 53.5(4) . .
Ag30 Ag13 Ag55 105.0(3) . .
Ag43 Ag13 Ag55 77.5(6) . .
Ag10 Ag13 Ag55 131.4(3) . .
Ag7 Ag13 Ag55 67.9(3) . .
Ag28 Ag13 Ag2 34.1(3) . 2_666
Ag30 Ag13 Ag2 108.6(3) . 2_666
Ag43 Ag13 Ag2 70.3(7) . 2_666
Ag10 Ag13 Ag2 87.63(18) . 2_666
Ag7 Ag13 Ag2 127.08(16) . 2_666
Ag55 Ag13 Ag2 75.3(4) . 2_666
Ag28 Ag13 Ag49 99.0(4) . 2_666
Ag30 Ag13 Ag49 49.1(3) . 2_666
Ag43 Ag13 Ag49 69.1(7) . 2_666
Ag10 Ag13 Ag49 139.2(3) . 2_666
Ag7 Ag13 Ag49 70.0(2) . 2_666
Ag55 Ag13 Ag49 73.8(5) . 2_666
Ag2 Ag13 Ag49 133.0(3) 2_666 2_666
Ag28 Ag13 Ag4 107.8(3) . 2_666
Ag30 Ag13 Ag4 33.4(2) . 2_666
Ag43 Ag13 Ag4 67.1(6) . 2_666
Ag10 Ag13 Ag4 90.25(18) . 2_666
Ag7 Ag13 Ag4 122.39(17) . 2_666
Ag55 Ag13 Ag4 138.3(3) . 2_666
Ag2 Ag13 Ag4 110.45(15) 2_666 2_666
Ag49 Ag13 Ag4 73.6(3) 2_666 2_666
Ag28 Ag13 Ag16 78.9(3) . .
Ag30 Ag13 Ag16 78.5(3) . .
Ag43 Ag13 Ag16 73.9(6) . .
Ag10 Ag13 Ag16 64.61(12) . .
Ag7 Ag13 Ag16 153.75(16) . .
Ag55 Ag13 Ag16 131.7(4) . .
Ag2 Ag13 Ag16 58.86(9) 2_666 .
Ag49 Ag13 Ag16 127.5(3) 2_666 .
Ag4 Ag13 Ag16 58.09(9) 2_666 .
Ag28 Ag13 Ag3 45.6(4) . 2_666
Ag30 Ag13 Ag3 47.7(4) . 2_666
Ag43 Ag13 Ag3 16.9(7) . 2_666
Ag10 Ag13 Ag3 121.7(3) . 2_666
Ag7 Ag13 Ag3 148.9(3) . 2_666
Ag55 Ag13 Ag3 89.1(3) . 2_666
Ag2 Ag13 Ag3 61.1(3) 2_666 2_666
Ag49 Ag13 Ag3 83.9(4) 2_666 2_666
Ag4 Ag13 Ag3 62.2(3) 2_666 2_666
Ag16 Ag13 Ag3 57.2(2) . 2_666
Ag28 Ag13 Ag5 112.2(3) . 2_666
Ag30 Ag13 Ag5 43.4(2) . 2_666
Ag43 Ag13 Ag5 75.1(7) . 2_666
Ag10 Ag13 Ag5 124.5(3) . 2_666
Ag7 Ag13 Ag5 73.18(13) . 2_666
Ag55 Ag13 Ag5 90.5(4) . 2_666
Ag2 Ag13 Ag5 144.55(18) 2_666 2_666
Ag49 Ag13 Ag5 16.93(19) 2_666 2_666
Ag4 Ag13 Ag5 60.41(14) 2_666 2_666
Ag16 Ag13 Ag5 117.78(15) . 2_666
Ag3 Ag13 Ag5 86.9(3) 2_666 2_666
Ag39 Ag15 Ag38 35.7(5) . .
Ag39 Ag15 Ag9 70.7(6) . 2_666
Ag38 Ag15 Ag9 104.9(6) . 2_666
Ag39 Ag15 C87 153.8(7) . 2_666
Ag38 Ag15 C87 164.0(5) . 2_666
Ag9 Ag15 C87 89.5(5) 2_666 2_666
Ag39 Ag15 C77 81.7(7) . .
Ag38 Ag15 C77 59.0(6) . .
Ag9 Ag15 C77 111.2(7) 2_666 .
C87 Ag15 C77 122.5(8) 2_666 .
Ag39 Ag15 C85 52.7(6) . 2_666
Ag38 Ag15 C85 52.0(4) . 2_666
Ag9 Ag15 C85 102.1(5) 2_666 2_666
C87 Ag15 C85 118.9(5) 2_666 2_666
C77 Ag15 C85 108.5(7) . 2_666
Ag39 Ag15 Ag10 108.1(6) . 2_666
Ag38 Ag15 Ag10 143.4(5) . 2_666
Ag9 Ag15 Ag10 38.98(14) 2_666 2_666
C87 Ag15 Ag10 50.5(4) 2_666 2_666
C77 Ag15 Ag10 127.9(6) . 2_666
C85 Ag15 Ag10 118.0(4) 2_666 2_666
Ag39 Ag15 Ag41 26.4(6) . 2_666
Ag38 Ag15 Ag41 57.0(5) . 2_666
Ag9 Ag15 Ag41 60.8(3) 2_666 2_666
C87 Ag15 Ag41 128.3(5) 2_666 2_666
C77 Ag15 Ag41 108.1(7) . 2_666
C85 Ag15 Ag41 44.2(4) 2_666 2_666
Ag10 Ag15 Ag41 90.9(3) 2_666 2_666
Ag39 Ag15 Ag19 119.5(5) . .
Ag38 Ag15 Ag19 106.1(2) . .
Ag9 Ag15 Ag19 96.4(2) 2_666 .
C87 Ag15 Ag19 78.6(5) 2_666 .
C77 Ag15 Ag19 47.3(5) . .
C85 Ag15 Ag19 154.3(4) 2_666 .
Ag10 Ag15 Ag19 87.6(2) 2_666 .
Ag41 Ag15 Ag19 140.6(4) 2_666 .
Ag39 Ag15 Ag44 57.5(6) . 2_666
Ag38 Ag15 Ag44 93.0(6) . 2_666
Ag9 Ag15 Ag44 16.8(3) 2_666 2_666
C87 Ag15 Ag44 99.4(5) 2_666 2_666
C77 Ag15 Ag44 115.6(7) . 2_666
C85 Ag15 Ag44 85.4(6) 2_666 2_666
Ag10 Ag15 Ag44 50.6(3) 2_666 2_666
Ag41 Ag15 Ag44 44.2(4) 2_666 2_666
Ag19 Ag15 Ag44 111.6(4) . 2_666
Ag39 Ag15 Ag9B 65.2(5) . 2_666
Ag38 Ag15 Ag9B 94.2(4) . 2_666
Ag9 Ag15 Ag9B 20.13(14) 2_666 2_666
C87 Ag15 Ag9B 101.6(4) 2_666 2_666
C77 Ag15 Ag9B 91.1(7) . 2_666
C85 Ag15 Ag9B 109.3(5) 2_666 2_666
Ag10 Ag15 Ag9B 53.12(15) 2_666 2_666
Ag41 Ag15 Ag9B 65.1(3) 2_666 2_666
Ag19 Ag15 Ag9B 83.07(17) . 2_666
Ag44 Ag15 Ag9B 29.5(4) 2_666 2_666
Ag39 Ag15 Ag23 85.7(6) . 2_666
Ag38 Ag15 Ag23 97.2(4) . 2_666
Ag9 Ag15 Ag23 87.64(19) 2_666 2_666
C87 Ag15 Ag23 76.2(4) 2_666 2_666
C77 Ag15 Ag23 152.1(6) . 2_666
C85 Ag15 Ag23 45.4(3) 2_666 2_666
Ag10 Ag15 Ag23 79.75(14) 2_666 2_666
Ag41 Ag15 Ag23 62.4(4) 2_666 2_666
Ag19 Ag15 Ag23 154.4(4) . 2_666
Ag44 Ag15 Ag23 77.0(4) 2_666 2_666
Ag9B Ag15 Ag23 106.1(2) 2_666 2_666
Ag42 Ag17 Ag53 36.1(9) . .
Ag42 Ag17 C17 81.8(7) . .
Ag53 Ag17 C17 59.9(10) . .
Ag42 Ag17 C84 151.4(6) . .
Ag53 Ag17 C84 167.2(9) . .
C17 Ag17 C84 122.7(7) . .
Ag42 Ag17 Ag33 66.3(7) . .
Ag53 Ag17 Ag33 101.6(10) . .
C17 Ag17 Ag33 112.2(8) . .
C84 Ag17 Ag33 89.0(7) . .
Ag42 Ag17 C3 60.5(8) . .
Ag53 Ag17 C3 52.7(11) . .
C17 Ag17 C3 106.7(9) . .
C84 Ag17 C3 117.6(8) . .
Ag33 Ag17 C3 106.2(10) . .
Ag42 Ag17 Ag47 102.6(5) . .
Ag53 Ag17 Ag47 138.3(10) . .
C17 Ag17 Ag47 124.9(7) . .
C84 Ag17 Ag47 52.6(5) . .
Ag33 Ag17 Ag47 36.7(6) . .
C3 Ag17 Ag47 123.3(9) . .
Ag42 Ag17 Ag46 25.8(5) . .
Ag53 Ag17 Ag46 54.6(9) . .
C17 Ag17 Ag46 107.5(6) . .
C84 Ag17 Ag46 128.3(5) . .
Ag33 Ag17 Ag46 59.0(6) . .
C3 Ag17 Ag46 50.5(8) . .
Ag47 Ag17 Ag46 89.8(4) . .
Ag42 Ag17 Ag23 117.0(4) . .
Ag53 Ag17 Ag23 107.9(8) . .
C17 Ag17 Ag23 48.9(5) . .
C84 Ag17 Ag23 77.9(5) . .
Ag33 Ag17 Ag23 95.3(5) . .
C3 Ag17 Ag23 153.1(8) . .
Ag47 Ag17 Ag23 83.5(4) . .
Ag46 Ag17 Ag23 138.4(2) . .
Ag42 Ag17 Ag24 90.2(4) . 2_666
Ag53 Ag17 Ag24 99.7(8) . 2_666
C17 Ag17 Ag24 153.7(6) . 2_666
C84 Ag17 Ag24 73.5(5) . 2_666
Ag33 Ag17 Ag24 86.9(5) . 2_666
C3 Ag17 Ag24 48.5(7) . 2_666
Ag47 Ag17 Ag24 81.2(4) . 2_666
Ag46 Ag17 Ag24 65.9(2) . 2_666
Ag23 Ag17 Ag24 151.2(3) . 2_666
Ag42 Ag17 Ag31 55.1(4) . .
Ag53 Ag17 Ag31 91.2(9) . .
C17 Ag17 Ag31 117.1(6) . .
C84 Ag17 Ag31 97.6(4) . .
Ag33 Ag17 Ag31 15.7(5) . .
C3 Ag17 Ag31 90.6(8) . .
Ag47 Ag17 Ag31 48.0(4) . .
Ag46 Ag17 Ag31 43.84(19) . .
Ag23 Ag17 Ag31 109.95(15) . .
Ag24 Ag17 Ag31 76.83(14) 2_666 .
Ag42 Ag17 Ag12 61.8(4) . .
Ag53 Ag17 Ag12 92.7(9) . .
C17 Ag17 Ag12 92.6(6) . .
C84 Ag17 Ag12 99.5(4) . .
Ag33 Ag17 Ag12 19.6(5) . .
C3 Ag17 Ag12 114.7(8) . .
Ag47 Ag17 Ag12 48.3(4) . .
Ag46 Ag17 Ag12 64.24(17) . .
Ag23 Ag17 Ag12 81.41(10) . .
Ag24 Ag17 Ag12 105.71(13) 2_666 .
Ag31 Ag17 Ag12 29.62(14) . .
Ag51 Ag18 Ag50 39.1(11) . .
Ag51 Ag18 C84 150.9(7) . 2_666
Ag50 Ag18 C84 168.3(11) . 2_666
Ag51 Ag18 C46 81.4(8) . .
Ag50 Ag18 C46 59.9(10) . .
C84 Ag18 C46 119.6(8) 2_666 .
Ag51 Ag18 Ag43 65.4(6) . .
Ag50 Ag18 Ag43 103.7(12) . .
C84 Ag18 Ag43 87.6(6) 2_666 .
C46 Ag18 Ag43 108.8(7) . .
Ag51 Ag18 C40 63.1(9) . .
Ag50 Ag18 C40 54.3(10) . .
C84 Ag18 C40 119.8(7) 2_666 .
C46 Ag18 C40 109.8(8) . .
Ag43 Ag18 C40 107.6(9) . .
Ag51 Ag18 Ag3 100.6(6) . 2_666
Ag50 Ag18 Ag3 139.2(12) . 2_666
C84 Ag18 Ag3 52.2(5) 2_666 2_666
C46 Ag18 Ag3 121.0(6) . 2_666
Ag43 Ag18 Ag3 35.5(5) . 2_666
C40 Ag18 Ag3 123.6(7) . 2_666
Ag51 Ag18 Ag49 27.6(5) . 2_666
Ag50 Ag18 Ag49 57.0(10) . 2_666
C84 Ag18 Ag49 129.0(5) 2_666 2_666
C46 Ag18 Ag49 108.7(8) . 2_666
Ag43 Ag18 Ag49 60.8(5) . 2_666
C40 Ag18 Ag49 49.8(8) . 2_666
Ag3 Ag18 Ag49 89.9(4) 2_666 2_666
Ag51 Ag18 Ag24 113.6(5) . .
Ag50 Ag18 Ag24 106.7(9) . .
C84 Ag18 Ag24 75.6(5) 2_666 .
C46 Ag18 Ag24 47.6(5) . .
Ag43 Ag18 Ag24 90.8(4) . .
C40 Ag18 Ag24 155.7(6) . .
Ag3 Ag18 Ag24 80.5(4) 2_666 .
Ag49 Ag18 Ag24 137.1(3) 2_666 .
Ag51 Ag18 Ag55 44.7(6) . .
Ag50 Ag18 Ag55 59.8(10) . .
C84 Ag18 Ag55 130.4(5) 2_666 .
C46 Ag18 Ag55 53.0(6) . .
Ag43 Ag18 Ag55 59.6(5) . .
C40 Ag18 Ag55 105.9(8) . .
Ag3 Ag18 Ag55 87.7(3) 2_666 .
Ag49 Ag18 Ag55 68.5(5) 2_666 .
Ag24 Ag18 Ag55 69.4(4) . .
Ag51 Ag18 Ag20 92.6(6) . .
Ag50 Ag18 Ag20 101.5(9) . .
C84 Ag18 Ag20 75.4(4) 2_666 .
C46 Ag18 Ag20 156.3(5) . .
Ag43 Ag18 Ag20 89.1(4) . .
C40 Ag18 Ag20 48.2(5) . .
Ag3 Ag18 Ag20 82.6(3) 2_666 .
Ag49 Ag18 Ag20 65.9(3) 2_666 .
Ag24 Ag18 Ag20 151.0(4) . .
Ag55 Ag18 Ag20 133.3(5) . .
Ag51 Ag18 Ag30 53.9(5) . .
Ag50 Ag18 Ag30 93.0(11) . .
C84 Ag18 Ag30 97.2(4) 2_666 .
C46 Ag18 Ag30 115.5(7) . .
Ag43 Ag18 Ag30 17.4(4) . .
C40 Ag18 Ag30 90.3(8) . .
Ag3 Ag18 Ag30 47.7(4) 2_666 .
Ag49 Ag18 Ag30 44.1(2) 2_666 .
Ag24 Ag18 Ag30 107.15(13) . .
Ag55 Ag18 Ag30 62.7(3) . .
Ag20 Ag18 Ag30 77.60(14) . .
Ag41 Ag25 Ag52 39.0(10) . .
Ag41 Ag25 C53 83.2(7) . 2_666
Ag52 Ag25 C53 60.0(9) . 2_666
Ag41 Ag25 Ag44 66.8(7) . .
Ag52 Ag25 Ag44 104.7(10) . .
C53 Ag25 Ag44 111.0(7) 2_666 .
Ag41 Ag25 C85 60.6(7) . .
Ag52 Ag25 C85 52.2(9) . .
C53 Ag25 C85 107.2(6) 2_666 .
Ag44 Ag25 C85 108.5(6) . .
Ag41 Ag25 C84 150.5(7) . .
Ag52 Ag25 C84 166.0(9) . .
C53 Ag25 C84 121.5(7) 2_666 .
Ag44 Ag25 C84 87.9(6) . .
C85 Ag25 C84 118.4(6) . .
Ag41 Ag25 Ag48 103.0(7) . .
Ag52 Ag25 Ag48 141.5(10) . .
C53 Ag25 Ag48 124.3(7) 2_666 .
Ag44 Ag25 Ag48 36.9(6) . .
C85 Ag25 Ag48 124.3(6) . .
C84 Ag25 Ag48 51.1(6) . .
Ag41 Ag25 Ag39 25.0(6) . 2_666
Ag52 Ag25 Ag39 57.0(9) . 2_666
C53 Ag25 Ag39 108.2(5) 2_666 2_666
Ag44 Ag25 Ag39 59.7(5) . 2_666
C85 Ag25 Ag39 51.9(4) . 2_666
C84 Ag25 Ag39 128.1(5) . 2_666
Ag48 Ag25 Ag39 89.9(5) . 2_666
Ag41 Ag25 Ag20 117.4(6) . 2_666
Ag52 Ag25 Ag20 107.3(8) . 2_666
C53 Ag25 Ag20 47.9(5) 2_666 2_666
Ag44 Ag25 Ag20 93.5(4) . 2_666
C85 Ag25 Ag20 152.6(4) . 2_666
C84 Ag25 Ag20 77.4(5) . 2_666
Ag48 Ag25 Ag20 83.2(5) . 2_666
Ag39 Ag25 Ag20 137.7(2) 2_666 2_666
Ag41 Ag25 Ag23 89.4(6) . .
Ag52 Ag25 Ag23 99.4(8) . .
C53 Ag25 Ag23 154.0(5) 2_666 .
Ag44 Ag25 Ag23 88.5(4) . .
C85 Ag25 Ag23 48.4(4) . .
C84 Ag25 Ag23 74.4(5) . .
Ag48 Ag25 Ag23 81.7(5) . .
Ag39 Ag25 Ag23 66.1(2) 2_666 .
Ag20 Ag25 Ag23 151.6(3) 2_666 .
Ag41 Ag25 Ag9 54.8(5) . .
Ag52 Ag25 Ag9 93.8(9) . .
C53 Ag25 Ag9 116.3(6) 2_666 .
Ag44 Ag25 Ag9 16.3(4) . .
C85 Ag25 Ag9 92.3(4) . .
C84 Ag25 Ag9 97.1(4) . .
Ag48 Ag25 Ag9 48.4(4) . .
Ag39 Ag25 Ag9 43.86(17) 2_666 .
Ag20 Ag25 Ag9 108.68(11) 2_666 .
Ag23 Ag25 Ag9 78.16(12) . .
Ag41 Ag25 Ag9A 62.3(5) . .
Ag52 Ag25 Ag9A 95.2(9) . .
C53 Ag25 Ag9A 91.3(6) 2_666 .
Ag44 Ag25 Ag9A 19.7(4) . .
C85 Ag25 Ag9A 116.5(5) . .
C84 Ag25 Ag9A 98.7(4) . .
Ag48 Ag25 Ag9A 49.3(4) . .
Ag39 Ag25 Ag9A 64.64(18) 2_666 .
Ag20 Ag25 Ag9A 79.91(11) 2_666 .
Ag23 Ag25 Ag9A 107.29(14) . .
Ag9 Ag25 Ag9A 29.83(11) . .
Ag43 Ag28 Ag13 87.9(10) . .
Ag43 Ag28 Ag30 40.6(10) . .
Ag13 Ag28 Ag30 47.3(3) . .
Ag43 Ag28 Ag2 120.6(10) . 2_666
Ag13 Ag28 Ag2 126.9(4) . 2_666
Ag30 Ag28 Ag2 140.2(3) . 2_666
Ag43 Ag28 Ag55 110.4(9) . .
Ag13 Ag28 Ag55 102.6(6) . .
Ag30 Ag28 Ag55 113.2(6) . .
Ag2 Ag28 Ag55 106.4(6) 2_666 .
Ag43 Ag28 Ag3 35.3(11) . 2_666
Ag13 Ag28 Ag3 114.5(5) . 2_666
Ag30 Ag28 Ag3 70.8(5) . 2_666
Ag2 Ag28 Ag3 85.6(5) 2_666 2_666
Ag55 Ag28 Ag3 122.0(4) . 2_666
Ag43 Ag28 Ag8 120.2(9) . .
Ag13 Ag28 Ag8 116.3(5) . .
Ag30 Ag28 Ag8 130.9(4) . .
Ag2 Ag28 Ag8 88.5(4) 2_666 .
Ag55 Ag28 Ag8 18.0(3) . .
Ag3 Ag28 Ag8 119.8(4) 2_666 .
Ag43 Ag28 Ag51 50.6(9) . .
Ag13 Ag28 Ag51 101.6(4) . .
Ag30 Ag28 Ag51 70.2(2) . .
Ag2 Ag28 Ag51 131.4(4) 2_666 .
Ag55 Ag28 Ag51 60.0(4) . .
Ag3 Ag28 Ag51 69.7(5) 2_666 .
Ag8 Ag28 Ag51 70.5(3) . .
Ag43 Ag28 Ag10 111.3(10) . .
Ag13 Ag28 Ag10 38.8(3) . .
Ag30 Ag28 Ag10 76.2(3) . .
Ag2 Ag28 Ag10 88.1(2) 2_666 .
Ag55 Ag28 Ag10 118.8(3) . .
Ag3 Ag28 Ag10 118.1(3) 2_666 .
Ag8 Ag28 Ag10 121.4(2) . .
Ag51 Ag28 Ag10 140.3(4) . .
Ag43 Ag28 Ag47 46.7(10) . 2_666
Ag13 Ag28 Ag47 120.6(5) . 2_666
Ag30 Ag28 Ag47 80.2(5) . 2_666
Ag2 Ag28 Ag47 74.0(5) 2_666 2_666
Ag55 Ag28 Ag47 125.5(4) . 2_666
Ag3 Ag28 Ag47 11.6(5) 2_666 2_666
Ag8 Ag28 Ag47 119.3(4) . 2_666
Ag51 Ag28 Ag47 79.0(4) . 2_666
Ag10 Ag28 Ag47 115.7(3) . 2_666
Ag43 Ag28 Ag16 78.0(9) . .
Ag13 Ag28 Ag16 79.4(3) . .
Ag30 Ag28 Ag16 74.5(2) . .
Ag2 Ag28 Ag16 66.30(15) 2_666 .
Ag55 Ag28 Ag16 171.2(5) . .
Ag3 Ag28 Ag16 63.6(3) 2_666 .
Ag8 Ag28 Ag16 154.7(4) . .
Ag51 Ag28 Ag16 128.3(3) . .
Ag10 Ag28 Ag16 57.76(11) . .
Ag47 Ag28 Ag16 58.5(2) 2_666 .
Ag43 Ag28 Ag48 35.0(10) . 2_666
Ag13 Ag28 Ag48 109.0(6) . 2_666
Ag30 Ag28 Ag48 67.1(5) . 2_666
Ag2 Ag28 Ag48 85.7(5) 2_666 2_666
Ag55 Ag28 Ag48 128.7(4) . 2_666
Ag3 Ag28 Ag48 7.1(4) 2_666 2_666
Ag8 Ag28 Ag48 126.9(4) . 2_666
Ag51 Ag28 Ag48 74.5(4) . 2_666
Ag10 Ag28 Ag48 111.1(3) . 2_666
Ag47 Ag28 Ag48 13.1(2) 2_666 2_666
Ag16 Ag28 Ag48 57.2(3) . 2_666
Ag43 Ag30 Ag13 87.4(10) . .
Ag43 Ag30 Ag28 43.0(10) . .
Ag13 Ag30 Ag28 44.5(3) . .
Ag43 Ag30 Ag4 120.0(10) . 2_666
Ag13 Ag30 Ag4 127.4(3) . 2_666
Ag28 Ag30 Ag4 140.2(3) . 2_666
Ag43 Ag30 Ag49 104.0(10) . 2_666
Ag13 Ag30 Ag49 107.5(4) . 2_666
Ag28 Ag30 Ag49 111.7(4) . 2_666
Ag4 Ag30 Ag49 107.5(4) 2_666 2_666
Ag43 Ag30 Ag5 123.1(9) . 2_666
Ag13 Ag30 Ag5 116.4(3) . 2_666
Ag28 Ag30 Ag5 133.1(3) . 2_666
Ag4 Ag30 Ag5 86.7(2) 2_666 2_666
Ag49 Ag30 Ag5 22.4(2) 2_666 2_666
Ag43 Ag30 Ag3 32.4(10) . 2_666
Ag13 Ag30 Ag3 110.8(5) . 2_666
Ag28 Ag30 Ag3 69.7(5) . 2_666
Ag4 Ag30 Ag3 87.7(4) 2_666 2_666
Ag49 Ag30 Ag3 115.3(4) 2_666 2_666
Ag5 Ag30 Ag3 124.0(4) 2_666 2_666
Ag43 Ag30 Ag51 54.2(9) . .
Ag13 Ag30 Ag51 104.6(3) . .
Ag28 Ag30 Ag51 76.0(2) . .
Ag4 Ag30 Ag51 128.0(3) 2_666 .
Ag49 Ag30 Ag51 49.8(4) 2_666 .
Ag5 Ag30 Ag51 69.5(3) 2_666 .
Ag3 Ag30 Ag51 71.0(4) 2_666 .
Ag43 Ag30 Ag48 45.4(11) . 2_666
Ag13 Ag30 Ag48 119.3(6) . 2_666
Ag28 Ag30 Ag48 81.0(6) . 2_666
Ag4 Ag30 Ag48 74.8(6) 2_666 2_666
Ag49 Ag30 Ag48 117.8(4) 2_666 2_666
Ag5 Ag30 Ag48 121.0(4) 2_666 2_666
Ag3 Ag30 Ag48 12.9(5) 2_666 2_666
Ag51 Ag30 Ag48 79.2(5) . 2_666
Ag43 Ag30 Ag10 109.1(10) . .
Ag13 Ag30 Ag10 36.8(2) . .
Ag28 Ag30 Ag10 71.6(3) . .
Ag4 Ag30 Ag10 90.58(18) 2_666 .
Ag49 Ag30 Ag10 126.8(3) 2_666 .
Ag5 Ag30 Ag10 120.7(2) 2_666 .
Ag3 Ag30 Ag10 115.1(3) 2_666 .
Ag51 Ag30 Ag10 141.4(3) . .
Ag48 Ag30 Ag10 115.1(3) 2_666 .
Ag43 Ag30 Ag16 78.4(9) . .
Ag13 Ag30 Ag16 78.8(2) . .
Ag28 Ag30 Ag16 74.4(2) . .
Ag4 Ag30 Ag16 66.08(13) 2_666 .
Ag49 Ag30 Ag16 173.2(4) 2_666 .
Ag5 Ag30 Ag16 152.1(2) 2_666 .
Ag3 Ag30 Ag16 63.5(3) 2_666 .
Ag51 Ag30 Ag16 131.9(3) . .
Ag48 Ag30 Ag16 59.3(3) 2_666 .
Ag10 Ag30 Ag16 57.08(9) . .
Ag43 Ag30 Ag47 35.3(10) . 2_666
Ag13 Ag30 Ag47 107.7(5) . 2_666
Ag28 Ag30 Ag47 68.7(5) . 2_666
Ag4 Ag30 Ag47 84.9(4) 2_666 2_666
Ag49 Ag30 Ag47 122.0(3) 2_666 2_666
Ag5 Ag30 Ag47 129.8(3) 2_666 2_666
Ag3 Ag30 Ag47 6.8(2) 2_666 2_666
Ag51 Ag30 Ag47 77.5(4) . 2_666
Ag48 Ag30 Ag47 12.3(4) 2_666 2_666
Ag10 Ag30 Ag47 108.9(3) . 2_666
Ag16 Ag30 Ag47 56.7(2) . 2_666
Ag33 Ag31 Ag32 88.6(13) . .
Ag33 Ag31 Ag12 45.7(12) . .
Ag32 Ag31 Ag12 42.9(3) . .
Ag33 Ag31 Ag2 122.1(12) . .
Ag32 Ag31 Ag2 125.6(5) . .
Ag12 Ag31 Ag2 141.4(4) . .
Ag33 Ag31 Ag46 104.4(11) . .
Ag32 Ag31 Ag46 107.1(4) . .
Ag12 Ag31 Ag46 112.0(4) . .
Ag2 Ag31 Ag46 106.6(4) . .
Ag33 Ag31 Ag47 32.2(13) . .
Ag32 Ag31 Ag47 111.0(7) . .
Ag12 Ag31 Ag47 71.5(6) . .
Ag2 Ag31 Ag47 90.0(6) . .
Ag46 Ag31 Ag47 116.6(4) . .
Ag33 Ag31 Ag45 121.8(11) . .
Ag32 Ag31 Ag45 117.1(5) . .
Ag12 Ag31 Ag45 132.8(4) . .
Ag2 Ag31 Ag45 85.7(4) . .
Ag46 Ag31 Ag45 21.61(15) . .
Ag47 Ag31 Ag45 123.4(4) . .
Ag33 Ag31 Ag42 53.8(11) . .
Ag32 Ag31 Ag42 104.9(5) . .
Ag12 Ag31 Ag42 77.1(3) . .
Ag2 Ag31 Ag42 129.5(3) . .
Ag46 Ag31 Ag42 50.7(3) . .
Ag47 Ag31 Ag42 71.4(5) . .
Ag45 Ag31 Ag42 68.9(3) . .
Ag33 Ag31 Ag3 46.3(12) . .
Ag32 Ag31 Ag3 120.6(6) . .
Ag12 Ag31 Ag3 84.1(5) . .
Ag2 Ag31 Ag3 75.9(4) . .
Ag46 Ag31 Ag3 118.7(3) . .
Ag47 Ag31 Ag3 14.2(4) . .
Ag45 Ag31 Ag3 119.5(3) . .
Ag42 Ag31 Ag3 80.0(4) . .
Ag33 Ag31 Ag4 113.8(11) . 2_666
Ag32 Ag31 Ag4 40.2(3) . 2_666
Ag12 Ag31 Ag4 74.3(2) . 2_666
Ag2 Ag31 Ag4 85.4(2) . 2_666
Ag46 Ag31 Ag4 125.0(3) . 2_666
Ag47 Ag31 Ag4 116.9(4) . 2_666
Ag45 Ag31 Ag4 118.9(3) . 2_666
Ag42 Ag31 Ag4 145.0(3) . 2_666
Ag3 Ag31 Ag4 116.3(3) . 2_666
Ag33 Ag31 Ag16 79.1(11) . .
Ag32 Ag31 Ag16 78.7(3) . .
Ag12 Ag31 Ag16 74.7(2) . .
Ag2 Ag31 Ag16 66.71(17) . .
Ag46 Ag31 Ag16 173.1(4) . .
Ag47 Ag31 Ag16 63.3(3) . .
Ag45 Ag31 Ag16 152.1(4) . .
Ag42 Ag31 Ag16 132.2(4) . .
Ag3 Ag31 Ag16 59.4(2) . .
Ag4 Ag31 Ag16 57.24(10) 2_666 .
Ag33 Ag31 Ag48 34.9(12) . .
Ag32 Ag31 Ag48 108.0(7) . .
Ag12 Ag31 Ag48 70.5(6) . .
Ag2 Ag31 Ag48 87.4(5) . .
Ag46 Ag31 Ag48 122.7(4) . .
Ag47 Ag31 Ag48 6.2(3) . .
Ag45 Ag31 Ag48 128.7(4) . .
Ag42 Ag31 Ag48 77.3(4) . .
Ag3 Ag31 Ag48 13.6(4) . .
Ag4 Ag31 Ag48 111.0(3) 2_666 .
Ag16 Ag31 Ag48 57.2(3) . .
Ag12 Ag32 Ag31 90.4(5) . .
Ag12 Ag32 Ag33 49.5(9) . .
Ag31 Ag32 Ag33 40.9(8) . .
Ag12 Ag32 Ag4 124.9(3) . 2_666
Ag31 Ag32 Ag4 119.7(5) . 2_666
Ag33 Ag32 Ag4 138.3(7) . 2_666
Ag12 Ag32 Ag1 119.1(4) . .
Ag31 Ag32 Ag1 117.0(4) . .
Ag33 Ag32 Ag1 131.9(7) . .
Ag4 Ag32 Ag1 88.86(17) 2_666 .
Ag12 Ag32 Ag2 111.3(3) . .
Ag31 Ag32 Ag2 33.9(4) . .
Ag33 Ag32 Ag2 66.7(9) . .
Ag4 Ag32 Ag2 85.78(19) 2_666 .
Ag1 Ag32 Ag2 121.32(19) . .
Ag12 Ag32 Ag10 34.1(2) . .
Ag31 Ag32 Ag10 109.4(4) . .
Ag33 Ag32 Ag10 73.0(8) . .
Ag4 Ag32 Ag10 90.74(18) 2_666 .
Ag1 Ag32 Ag10 126.3(2) . .
Ag2 Ag32 Ag10 112.15(17) . .
Ag12 Ag32 Ag46 100.9(3) . .
Ag31 Ag32 Ag46 49.7(3) . .
Ag33 Ag32 Ag46 68.7(7) . .
Ag4 Ag32 Ag46 134.1(3) 2_666 .
Ag1 Ag32 Ag46 69.59(16) . .
Ag2 Ag32 Ag46 73.3(2) . .
Ag10 Ag32 Ag46 134.9(2) . .
Ag12 Ag32 Ag11 45.7(3) . .
Ag31 Ag32 Ag11 109.1(4) . .
Ag33 Ag32 Ag11 78.2(9) . .
Ag4 Ag32 Ag11 130.9(2) 2_666 .
Ag1 Ag32 Ag11 73.46(15) . .
Ag2 Ag32 Ag11 142.54(17) . .
Ag10 Ag32 Ag11 66.95(16) . .
Ag46 Ag32 Ag11 82.4(3) . .
Ag12 Ag32 Ag47 47.7(5) . .
Ag31 Ag32 Ag47 47.9(5) . .
Ag33 Ag32 Ag47 17.9(7) . .
Ag4 Ag32 Ag47 121.5(3) 2_666 .
Ag1 Ag32 Ag47 149.5(3) . .
Ag2 Ag32 Ag47 63.7(4) . .
Ag10 Ag32 Ag47 61.7(4) . .
Ag46 Ag32 Ag47 85.2(3) . .
Ag11 Ag32 Ag47 86.7(4) . .
Ag12 Ag32 Ag16 79.9(3) . .
Ag31 Ag32 Ag16 79.1(3) . .
Ag33 Ag32 Ag16 74.7(7) . .
Ag4 Ag32 Ag16 64.27(12) 2_666 .
Ag1 Ag32 Ag16 153.13(18) . .
Ag2 Ag32 Ag16 59.52(10) . .
Ag10 Ag32 Ag16 58.49(11) . .
Ag46 Ag32 Ag16 128.6(2) . .
Ag11 Ag32 Ag16 123.86(17) . .
Ag47 Ag32 Ag16 57.3(3) . .
Ag12 Ag32 Ag45 113.4(3) . .
Ag31 Ag32 Ag45 43.5(4) . .
Ag33 Ag32 Ag45 73.3(8) . .
Ag4 Ag32 Ag45 120.1(3) 2_666 .
Ag1 Ag32 Ag45 73.50(14) . .
Ag2 Ag32 Ag45 59.9(2) . .
Ag10 Ag32 Ag45 145.4(2) . .
Ag46 Ag32 Ag45 16.25(12) . .
Ag11 Ag32 Ag45 98.6(2) . .
Ag47 Ag32 Ag45 87.2(4) . .
Ag16 Ag32 Ag45 118.5(2) . .
Ag31 Ag33 Ag12 96.4(19) . .
Ag31 Ag33 Ag32 50.5(11) . .
Ag12 Ag33 Ag32 45.9(9) . .
Ag31 Ag33 Ag47 129.2(19) . .
Ag12 Ag33 Ag47 118.8(18) . .
Ag32 Ag33 Ag47 145.8(13) . .
Ag31 Ag33 Ag3 115.0(16) . .
Ag12 Ag33 Ag3 127.8(15) . .
Ag32 Ag33 Ag3 141.0(12) . .
Ag47 Ag33 Ag3 14.2(8) . .
Ag31 Ag33 Ag48 130.7(17) . .
Ag12 Ag33 Ag48 111.6(16) . .
Ag32 Ag33 Ag48 138.8(11) . .
Ag47 Ag33 Ag48 7.9(7) . .
Ag3 Ag33 Ag48 18.4(5) . .
Ag31 Ag33 Ag42 105.8(13) . .
Ag12 Ag33 Ag42 106.5(13) . .
Ag32 Ag33 Ag42 115.1(11) . .
Ag47 Ag33 Ag42 98.2(12) . .
Ag3 Ag33 Ag42 103.6(10) . .
Ag48 Ag33 Ag42 103.9(11) . .
Ag31 Ag33 Ag17 121.2(13) . .
Ag12 Ag33 Ag17 113.7(14) . .
Ag32 Ag33 Ag17 133.7(11) . .
Ag47 Ag33 Ag17 78.7(10) . .
Ag3 Ag33 Ag17 85.3(8) . .
Ag48 Ag33 Ag17 84.3(9) . .
Ag42 Ag33 Ag17 19.7(3) . .
Ag31 Ag33 Ag2 38.5(9) . .
Ag12 Ag33 Ag2 120.4(16) . .
Ag32 Ag33 Ag2 79.9(11) . .
Ag47 Ag33 Ag2 90.7(11) . .
Ag3 Ag33 Ag2 76.6(7) . .
Ag48 Ag33 Ag2 92.4(9) . .
Ag42 Ag33 Ag2 119.7(8) . .
Ag17 Ag33 Ag2 122.6(7) . .
Ag31 Ag33 Ag46 54.7(10) . .
Ag12 Ag33 Ag46 107.4(13) . .
Ag32 Ag33 Ag46 79.6(9) . .
Ag47 Ag33 Ag46 131.0(11) . .
Ag3 Ag33 Ag46 124.7(8) . .
Ag48 Ag33 Ag46 138.9(10) . .
Ag42 Ag33 Ag46 51.2(5) . .
Ag17 Ag33 Ag46 68.2(5) . .
Ag2 Ag33 Ag46 78.8(7) . .
Ag31 Ag33 Ag10 120.0(14) . .
Ag12 Ag33 Ag10 38.3(8) . .
Ag32 Ag33 Ag10 75.4(7) . .
Ag47 Ag33 Ag10 81.0(10) . .
Ag3 Ag33 Ag10 89.5(8) . .
Ag48 Ag33 Ag10 73.5(8) . .
Ag42 Ag33 Ag10 120.9(10) . .
Ag17 Ag33 Ag10 114.3(10) . .
Ag2 Ag33 Ag10 119.4(7) . .
Ag46 Ag33 Ag10 145.2(8) . .
Ag31 Ag33 Ag16 82.0(12) . .
Ag12 Ag33 Ag16 80.3(9) . .
Ag32 Ag33 Ag16 76.3(7) . .
Ag47 Ag33 Ag16 70.4(7) . .
Ag3 Ag33 Ag16 65.2(5) . .
Ag48 Ag33 Ag16 64.8(5) . .
Ag42 Ag33 Ag16 168.6(11) . .
Ag17 Ag33 Ag16 149.0(10) . .
Ag2 Ag33 Ag16 61.6(4) . .
Ag46 Ag33 Ag16 136.3(10) . .
Ag10 Ag33 Ag16 59.1(3) . .
Ag46 Ag34 Ag45 31.0(5) . .
Ag46 Ag34 C4 96.8(7) . .
Ag45 Ag34 C4 80.8(5) . .
Ag46 Ag34 C3 87.1(9) . .
Ag45 Ag34 C3 90.4(10) . .
C4 Ag34 C3 154.7(10) . .
Ag46 Ag34 Ag53 86.1(10) . .
Ag45 Ag34 Ag53 113.0(9) . .
C4 Ag34 Ag53 149.9(8) . .
C3 Ag34 Ag53 55.1(11) . .
Ag46 Ag34 Ag42 61.6(6) . .
Ag45 Ag34 Ag42 89.2(5) . .
C4 Ag34 Ag42 144.9(5) . .
C3 Ag34 Ag42 57.6(8) . .
Ag53 Ag34 Ag42 24.5(7) . .
Ag46 Ag34 C41 125.0(7) . .
Ag45 Ag34 C41 105.8(6) . .
C4 Ag34 C41 28.2(6) . .
C3 Ag34 C41 140.0(9) . .
Ag53 Ag34 C41 138.6(9) . .
Ag42 Ag34 C41 154.8(6) . .
Ag46 Ag34 Ag1 71.4(4) . .
Ag45 Ag34 Ag1 82.3(3) . .
C4 Ag34 Ag1 53.0(4) . .
C3 Ag34 Ag1 149.5(8) . .
Ag53 Ag34 Ag1 100.8(6) . .
Ag42 Ag34 Ag1 92.5(3) . .
C41 Ag34 Ag1 70.2(5) . .
Ag46 Ag34 Ag31 17.3(6) . .
Ag45 Ag34 Ag31 46.2(4) . .
C4 Ag34 Ag31 95.4(5) . .
C3 Ag34 Ag31 95.4(8) . .
Ag53 Ag34 Ag31 78.7(7) . .
Ag42 Ag34 Ag31 55.5(3) . .
C41 Ag34 Ag31 122.4(5) . .
Ag1 Ag34 Ag31 58.52(17) . .
Ag46 Ag34 Ag17 61.8(6) . .
Ag45 Ag34 Ag17 87.4(4) . .
C4 Ag34 Ag17 150.2(5) . .
C3 Ag34 Ag17 51.4(8) . .
Ag53 Ag34 Ag17 25.6(7) . .
Ag42 Ag34 Ag17 6.55(17) . .
C41 Ag34 Ag17 160.7(6) . .
Ag1 Ag34 Ag17 98.5(2) . .
Ag31 Ag34 Ag17 57.75(19) . .
Ag46 Ag34 Ag33 28.0(8) . .
Ag45 Ag34 Ag33 59.0(5) . .
C4 Ag34 Ag33 108.8(6) . .
C3 Ag34 Ag33 86.1(8) . .
Ag53 Ag34 Ag33 62.8(8) . .
Ag42 Ag34 Ag33 39.9(5) . .
C41 Ag34 Ag33 133.6(6) . .
Ag1 Ag34 Ag33 64.7(4) . .
Ag31 Ag34 Ag33 15.9(4) . .
Ag17 Ag34 Ag33 42.8(4) . .
Ag9B Ag35 C77 112.2(6) 2_666 .
Ag9B Ag35 C2 87.6(3) 2_666 .
C77 Ag35 C2 120.6(6) . .
Ag9B Ag35 C83 110.7(6) 2_666 .
C77 Ag35 C83 107.1(9) . .
C2 Ag35 C83 117.1(7) . .
Ag9B Ag35 Ag39 62.12(19) 2_666 .
C77 Ag35 Ag39 54.0(6) . .
C2 Ag35 Ag39 133.4(4) . .
C83 Ag35 Ag39 107.0(6) . .
Ag9B Ag35 Ag9A 17.68(14) 2_666 2_666
C77 Ag35 Ag9A 117.4(6) . 2_666
C2 Ag35 Ag9A 98.1(3) . 2_666
C83 Ag35 Ag9A 93.2(6) . 2_666
Ag39 Ag35 Ag9A 63.57(16) . 2_666
Ag9B Ag35 Ag19 94.99(15) 2_666 .
C77 Ag35 Ag19 46.8(5) . .
C2 Ag35 Ag19 77.5(3) . .
C83 Ag35 Ag19 150.2(7) . .
Ag39 Ag35 Ag19 71.4(2) . .
Ag9A Ag35 Ag19 111.05(10) 2_666 .
Ag9B Ag35 Ag9 20.07(15) 2_666 2_666
C77 Ag35 Ag9 92.2(6) . 2_666
C2 Ag35 Ag9 99.6(3) . 2_666
C83 Ag35 Ag9 117.9(6) . 2_666
Ag39 Ag35 Ag9 43.06(15) . 2_666
Ag9A Ag35 Ag9 30.02(11) 2_666 2_666
Ag19 Ag35 Ag9 82.01(9) . 2_666
Ag9B Ag35 Ag22 89.39(16) 2_666 .
C77 Ag35 Ag22 153.1(6) . .
C2 Ag35 Ag22 74.3(3) . .
C83 Ag35 Ag22 47.8(7) . .
Ag39 Ag35 Ag22 134.2(2) . .
Ag9A Ag35 Ag22 78.76(10) 2_666 .
Ag19 Ag35 Ag22 151.19(9) . .
Ag9 Ag35 Ag22 108.05(10) 2_666 .
Ag9B Ag35 Ag6 61.34(14) 2_666 2_666
C77 Ag35 Ag6 113.8(6) . 2_666
C2 Ag35 Ag6 124.4(3) . 2_666
C83 Ag35 Ag6 51.1(6) . 2_666
Ag39 Ag35 Ag6 73.1(2) . 2_666
Ag9A Ag35 Ag6 43.75(9) 2_666 2_666
Ag19 Ag35 Ag6 143.69(11) . 2_666
Ag9 Ag35 Ag6 66.90(9) 2_666 2_666
Ag22 Ag35 Ag6 61.60(9) . 2_666
Ag9B Ag35 Ag38 79.38(17) 2_666 .
C77 Ag35 Ag38 43.4(6) . .
C2 Ag35 Ag38 148.5(3) . .
C83 Ag35 Ag38 94.5(6) . .
Ag39 Ag35 Ag38 18.83(14) . .
Ag9A Ag35 Ag38 77.49(12) 2_666 .
Ag19 Ag35 Ag38 75.22(10) . .
Ag9 Ag35 Ag38 61.25(12) 2_666 .
Ag22 Ag35 Ag38 133.47(11) . .
Ag6 Ag35 Ag38 73.61(11) 2_666 .
Ag9B Ag35 Ag2 42.37(14) 2_666 .
C77 Ag35 Ag2 127.6(6) . .
C2 Ag35 Ag2 45.2(3) . .
C83 Ag35 Ag2 124.1(7) . .
Ag39 Ag35 Ag2 97.45(17) . .
Ag9A Ag35 Ag2 54.49(9) 2_666 .
Ag19 Ag35 Ag2 85.02(10) . .
Ag9 Ag35 Ag2 56.26(8) 2_666 .
Ag22 Ag35 Ag2 79.16(10) . .
Ag6 Ag35 Ag2 92.40(10) 2_666 .
Ag38 Ag35 Ag2 116.28(12) . .
Ag55 Ag37 Ag8 29.0(8) . .
Ag55 Ag37 C82 89.0(10) . 2_666
Ag8 Ag37 C82 90.2(9) . 2_666
Ag55 Ag37 C46 99.1(9) . .
Ag8 Ag37 C46 85.7(7) . .
C82 Ag37 C46 154.5(11) 2_666 .
Ag55 Ag37 Ag50 98.6(10) . .
Ag8 Ag37 Ag50 112.4(8) . .
C82 Ag37 Ag50 145.8(11) 2_666 .
C46 Ag37 Ag50 57.0(8) . .
Ag55 Ag37 C01E 127.8(10) . .
Ag8 Ag37 C01E 108.5(7) . .
C82 Ag37 C01E 132.5(10) 2_666 .
C46 Ag37 C01E 29.7(8) . .
Ag50 Ag37 C01E 65.9(8) . .
Ag55 Ag37 Ag51 76.5(7) . .
Ag8 Ag37 Ag51 92.3(4) . .
C82 Ag37 Ag51 144.0(10) 2_666 .
C46 Ag37 Ag51 61.4(7) . .
Ag50 Ag37 Ag51 22.1(7) . .
C01E Ag37 Ag51 80.1(6) . .
Ag55 Ag37 Ag18 76.2(6) . .
Ag8 Ag37 Ag18 86.8(4) . .
C82 Ag37 Ag18 154.5(9) 2_666 .
C46 Ag37 Ag18 50.4(6) . .
Ag50 Ag37 Ag18 25.6(7) . .
C01E Ag37 Ag18 72.0(6) . .
Ag51 Ag37 Ag18 11.89(19) . .
Ag55 Ag37 Ag28 21.2(9) . .
Ag8 Ag37 Ag28 47.4(4) . .
C82 Ag37 Ag28 101.1(8) 2_666 .
C46 Ag37 Ag28 94.6(6) . .
Ag50 Ag37 Ag28 78.9(7) . .
C01E Ag37 Ag28 124.0(6) . .
Ag51 Ag37 Ag28 57.1(2) . .
Ag18 Ag37 Ag28 59.11(16) . .
Ag55 Ag37 Ag7 62.0(9) . .
Ag8 Ag37 Ag7 86.1(4) . .
C82 Ag37 Ag7 55.5(9) 2_666 .
C46 Ag37 Ag7 148.7(6) . .
Ag50 Ag37 Ag7 99.1(6) . .
C01E Ag37 Ag7 161.9(6) . .
Ag51 Ag37 Ag7 88.9(3) . .
Ag18 Ag37 Ag7 99.0(2) . .
Ag28 Ag37 Ag7 58.47(17) . .
Ag55 Ag37 Ag5A 94.7(11) . 2_666
Ag8 Ag37 Ag5A 122.9(5) . 2_666
C82 Ag37 Ag5A 100.9(9) 2_666 2_666
C46 Ag37 Ag5A 102.4(6) . 2_666
Ag50 Ag37 Ag5A 45.5(6) . 2_666
C01E Ag37 Ag5A 104.0(6) . 2_666
Ag51 Ag37 Ag5A 49.1(3) . 2_666
Ag18 Ag37 Ag5A 60.6(2) . 2_666
Ag28 Ag37 Ag5A 75.5(2) . 2_666
Ag7 Ag37 Ag5A 58.21(15) . 2_666
Ag55 Ag37 Ag49 78.5(11) . 2_666
Ag8 Ag37 Ag49 106.0(5) . 2_666
C82 Ag37 Ag49 106.1(9) 2_666 2_666
C46 Ag37 Ag49 99.2(6) . 2_666
Ag50 Ag37 Ag49 44.5(6) . 2_666
C01E Ag37 Ag49 109.6(6) . 2_666
Ag51 Ag37 Ag49 39.2(4) . 2_666
Ag18 Ag37 Ag49 51.1(2) . 2_666
Ag28 Ag37 Ag49 58.6(2) . 2_666
Ag7 Ag37 Ag49 54.57(16) . 2_666
Ag5A Ag37 Ag49 17.24(15) 2_666 2_666
Ag39 Ag38 Ag15 30.6(5) . .
Ag39 Ag38 C77 98.8(7) . .
Ag15 Ag38 C77 81.8(7) . .
Ag39 Ag38 C85 86.1(5) . 2_666
Ag15 Ag38 C85 93.2(5) . 2_666
C77 Ag38 C85 159.5(9) . 2_666
Ag39 Ag38 Ag52 85.9(9) . 2_666
Ag15 Ag38 Ag52 113.3(7) . 2_666
C77 Ag38 Ag52 148.8(9) . 2_666
C85 Ag38 Ag52 51.0(7) 2_666 2_666
Ag39 Ag38 Ag41 62.0(6) . 2_666
Ag15 Ag38 Ag41 90.1(4) . 2_666
C77 Ag38 Ag41 144.5(8) . 2_666
C85 Ag38 Ag41 54.8(5) 2_666 2_666
Ag52 Ag38 Ag41 23.9(6) 2_666 2_666
Ag39 Ag38 C29 125.5(7) . .
Ag15 Ag38 C29 103.6(6) . .
C77 Ag38 C29 27.3(8) . .
C85 Ag38 C29 140.0(7) 2_666 .
Ag52 Ag38 C29 141.3(8) 2_666 .
Ag41 Ag38 C29 157.4(7) 2_666 .
Ag39 Ag38 Ag35 73.2(4) . .
Ag15 Ag38 Ag35 81.2(2) . .
C77 Ag38 Ag35 50.8(7) . .
C85 Ag38 Ag35 148.3(5) 2_666 .
Ag52 Ag38 Ag35 102.6(5) 2_666 .
Ag41 Ag38 Ag35 93.9(3) 2_666 .
C29 Ag38 Ag35 71.1(6) . .
Ag39 Ag38 Ag9 18.8(6) . 2_666
Ag15 Ag38 Ag9 46.2(3) . 2_666
C77 Ag38 Ag9 95.7(6) . 2_666
C85 Ag38 Ag9 95.0(4) 2_666 2_666
Ag52 Ag38 Ag9 78.9(6) 2_666 2_666
Ag41 Ag38 Ag9 56.1(2) 2_666 2_666
C29 Ag38 Ag9 122.8(6) . 2_666
Ag35 Ag38 Ag9 58.78(11) . 2_666
Ag39 Ag38 Ag25 62.1(6) . 2_666
Ag15 Ag38 Ag25 88.8(3) . 2_666
C77 Ag38 Ag25 149.6(7) . 2_666
C85 Ag38 Ag25 49.2(4) 2_666 2_666
Ag52 Ag38 Ag25 24.5(6) 2_666 2_666
Ag41 Ag38 Ag25 5.8(3) 2_666 2_666
C29 Ag38 Ag25 162.5(6) . 2_666
Ag35 Ag38 Ag25 99.26(14) . 2_666
Ag9 Ag38 Ag25 58.25(11) 2_666 2_666
Ag39 Ag38 Ag44 29.6(7) . 2_666
Ag15 Ag38 Ag44 60.0(4) . 2_666
C77 Ag38 Ag44 109.6(7) . 2_666
C85 Ag38 Ag44 84.5(5) 2_666 2_666
Ag52 Ag38 Ag44 62.1(7) 2_666 2_666
Ag41 Ag38 Ag44 39.6(4) 2_666 2_666
C29 Ag38 Ag44 135.3(7) . 2_666
Ag35 Ag38 Ag44 65.6(3) . 2_666
Ag9 Ag38 Ag44 16.8(3) 2_666 2_666
Ag25 Ag38 Ag44 42.4(3) 2_666 2_666
Ag15 Ag39 Ag38 113.7(9) . .
Ag15 Ag39 Ag41 143.2(8) . 2_666
Ag38 Ag39 Ag41 93.7(8) . 2_666
Ag15 Ag39 Ag9 87.5(6) . 2_666
Ag38 Ag39 Ag9 152.8(9) . 2_666
Ag41 Ag39 Ag9 76.2(3) 2_666 2_666
Ag15 Ag39 C85 109.9(8) . 2_666
Ag38 Ag39 C85 68.4(5) . 2_666
Ag41 Ag39 C85 56.6(5) 2_666 2_666
Ag9 Ag39 C85 121.9(5) 2_666 2_666
Ag15 Ag39 Ag52 156.0(8) . 2_666
Ag38 Ag39 Ag52 69.3(8) . 2_666
Ag41 Ag39 Ag52 24.4(6) 2_666 2_666
Ag9 Ag39 Ag52 98.6(7) 2_666 2_666
C85 Ag39 Ag52 47.5(6) 2_666 2_666
Ag15 Ag39 C77 78.0(7) . .
Ag38 Ag39 C77 57.8(6) . .
Ag41 Ag39 C77 138.8(9) 2_666 .
Ag9 Ag39 C77 114.8(6) 2_666 .
C85 Ag39 C77 122.9(7) 2_666 .
Ag52 Ag39 C77 119.2(9) 2_666 .
Ag15 Ag39 Ag44 106.3(7) . 2_666
Ag38 Ag39 Ag44 139.6(10) . 2_666
Ag41 Ag39 Ag44 54.1(5) 2_666 2_666
Ag9 Ag39 Ag44 22.1(4) 2_666 2_666
C85 Ag39 Ag44 103.6(6) 2_666 2_666
Ag52 Ag39 Ag44 76.7(7) 2_666 2_666
C77 Ag39 Ag44 129.2(8) . 2_666
Ag15 Ag39 Ag9B 98.4(6) . 2_666
Ag38 Ag39 Ag9B 130.6(7) . 2_666
Ag41 Ag39 Ag9B 79.5(3) 2_666 2_666
Ag9 Ag39 Ag9B 23.54(15) 2_666 2_666
C85 Ag39 Ag9B 134.7(5) 2_666 2_666
Ag52 Ag39 Ag9B 96.1(6) 2_666 2_666
C77 Ag39 Ag9B 96.7(6) . 2_666
Ag44 Ag39 Ag9B 32.7(4) 2_666 2_666
Ag15 Ag39 Ag25 134.3(6) . 2_666
Ag38 Ag39 Ag25 99.7(7) . 2_666
Ag41 Ag39 Ag25 8.9(4) 2_666 2_666
Ag9 Ag39 Ag25 73.6(2) 2_666 2_666
C85 Ag39 Ag25 54.3(4) 2_666 2_666
Ag52 Ag39 Ag25 31.0(6) 2_666 2_666
C77 Ag39 Ag25 147.7(7) . 2_666
Ag44 Ag39 Ag25 52.1(4) 2_666 2_666
Ag9B Ag39 Ag25 80.6(3) 2_666 2_666
Ag15 Ag39 Ag35 101.2(5) . .
Ag38 Ag39 Ag35 87.9(4) . .
Ag41 Ag39 Ag35 104.0(5) 2_666 .
Ag9 Ag39 Ag35 70.69(18) 2_666 .
C85 Ag39 Ag35 146.5(6) 2_666 .
Ag52 Ag39 Ag35 102.8(6) 2_666 .
C77 Ag39 Ag35 51.4(6) . .
Ag44 Ag39 Ag35 78.8(4) 2_666 .
Ag9B Ag39 Ag35 48.16(15) 2_666 .
Ag25 Ag39 Ag35 110.5(3) 2_666 .
Ag15 Ag39 Ag9A 113.8(6) . 2_666
Ag38 Ag39 Ag9A 126.2(8) . 2_666
Ag41 Ag39 Ag9A 60.0(3) 2_666 2_666
Ag9 Ag39 Ag9A 27.55(17) 2_666 2_666
C85 Ag39 Ag9A 115.7(5) 2_666 2_666
Ag52 Ag39 Ag9A 77.5(6) 2_666 2_666
C77 Ag39 Ag9A 110.7(7) . 2_666
Ag44 Ag39 Ag9A 20.3(4) 2_666 2_666
Ag9B Ag39 Ag9A 19.46(13) 2_666 2_666
Ag25 Ag39 Ag9A 61.44(19) 2_666 2_666
Ag35 Ag39 Ag9A 59.39(15) . 2_666
Ag25 Ag41 Ag52 110.8(19) . .
Ag25 Ag41 C85 100.5(11) . .
Ag52 Ag41 C85 63.1(13) . .
Ag25 Ag41 Ag39 146.0(8) . 2_666
Ag52 Ag41 Ag39 91.2(18) . 2_666
C85 Ag41 Ag39 65.9(6) . 2_666
Ag25 Ag41 Ag44 94.1(9) . .
Ag52 Ag41 Ag44 151(2) . .
C85 Ag41 Ag44 127.7(7) . .
Ag39 Ag41 Ag44 74.2(7) 2_666 .
Ag25 Ag41 Ag38 155.9(8) . 2_666
Ag52 Ag41 Ag38 66.9(16) . 2_666
C85 Ag41 Ag38 56.3(6) . 2_666
Ag39 Ag41 Ag38 24.3(3) 2_666 2_666
Ag44 Ag41 Ag38 96.2(8) . 2_666
Ag25 Ag41 C53 77.9(8) . 2_666
Ag52 Ag41 C53 58.4(13) . 2_666
C85 Ag41 C53 115.5(7) . 2_666
Ag39 Ag41 C53 136.0(10) 2_666 2_666
Ag44 Ag41 C53 116.5(8) . 2_666
Ag38 Ag41 C53 116.1(8) 2_666 2_666
Ag25 Ag41 Ag9 111.3(7) . .
Ag52 Ag41 Ag9 138(2) . .
C85 Ag41 Ag9 110.3(6) . .
Ag39 Ag41 Ag9 53.1(4) 2_666 .
Ag44 Ag41 Ag9 21.2(5) . .
Ag38 Ag41 Ag9 75.5(5) 2_666 .
C53 Ag41 Ag9 130.5(7) 2_666 .
Ag25 Ag41 Ag6 112.7(7) . .
Ag52 Ag41 Ag6 85.4(14) . .
C85 Ag41 Ag6 140.9(10) . .
Ag39 Ag41 Ag6 94.1(7) 2_666 .
Ag44 Ag41 Ag6 71.5(5) . .
Ag38 Ag41 Ag6 91.3(7) 2_666 .
C53 Ag41 Ag6 55.9(6) 2_666 .
Ag9 Ag41 Ag6 77.0(4) . .
Ag25 Ag41 Ag9A 103.3(7) . .
Ag52 Ag41 Ag9A 131.0(17) . .
C85 Ag41 Ag9A 142.6(8) . .
Ag39 Ag41 Ag9A 78.4(5) 2_666 .
Ag44 Ag41 Ag9A 22.9(5) . .
Ag38 Ag41 Ag9A 94.5(6) 2_666 .
C53 Ag41 Ag9A 97.5(6) 2_666 .
Ag9 Ag41 Ag9A 33.40(17) . .
Ag6 Ag41 Ag9A 48.6(2) . .
Ag25 Ag41 Ag15 135.7(7) . 2_666
Ag52 Ag41 Ag15 98.9(17) . 2_666
C85 Ag41 Ag15 64.2(6) . 2_666
Ag39 Ag41 Ag15 10.4(2) 2_666 2_666
Ag44 Ag41 Ag15 70.4(6) . 2_666
Ag38 Ag41 Ag15 32.9(3) 2_666 2_666
C53 Ag41 Ag15 146.4(10) 2_666 2_666
Ag9 Ag41 Ag15 49.5(3) . 2_666
Ag6 Ag41 Ag15 101.6(7) . 2_666
Ag9A Ag41 Ag15 78.7(4) . 2_666
Ag25 Ag41 Ag48 62.1(6) . .
Ag52 Ag41 Ag48 170.3(17) . .
C85 Ag41 Ag48 123.2(7) . .
Ag39 Ag41 Ag48 98.2(5) 2_666 .
Ag44 Ag41 Ag48 32.7(6) . .
Ag38 Ag41 Ag48 122.4(6) 2_666 .
C53 Ag41 Ag48 112.4(8) 2_666 .
Ag9 Ag41 Ag48 49.4(3) . .
Ag6 Ag41 Ag48 91.4(5) . .
Ag9A Ag41 Ag48 49.6(4) . .
Ag15 Ag41 Ag48 90.7(5) 2_666 .
Ag17 Ag42 Ag53 114.9(16) . .
Ag17 Ag42 Ag46 144.5(6) . .
Ag53 Ag42 Ag46 87.8(15) . .
Ag17 Ag42 C3 100.4(10) . .
Ag53 Ag42 C3 64.0(15) . .
Ag46 Ag42 C3 64.0(10) . .
Ag17 Ag42 Ag33 94.0(8) . .
Ag53 Ag42 Ag33 148.5(17) . .
Ag46 Ag42 Ag33 73.8(7) . .
C3 Ag42 Ag33 125.1(12) . .
Ag17 Ag42 C17 78.5(8) . .
Ag53 Ag42 C17 59.6(14) . .
Ag46 Ag42 C17 136.7(8) . .
C3 Ag42 C17 115.9(11) . .
Ag33 Ag42 C17 118.9(8) . .
Ag17 Ag42 Ag34 153.9(6) . .
Ag53 Ag42 Ag34 63.3(14) . .
Ag46 Ag42 Ag34 24.6(3) . .
C3 Ag42 Ag34 54.3(9) . .
Ag33 Ag42 Ag34 96.3(8) . .
C17 Ag42 Ag34 116.5(7) . .
Ag17 Ag42 Ag31 110.2(5) . .
Ag53 Ag42 Ag31 134.9(16) . .
Ag46 Ag42 Ag31 53.4(3) . .
C3 Ag42 Ag31 108.3(10) . .
Ag33 Ag42 Ag31 20.4(6) . .
C17 Ag42 Ag31 132.6(6) . .
Ag34 Ag42 Ag31 76.4(4) . .
Ag17 Ag42 Ag12 103.1(4) . .
Ag53 Ag42 Ag12 129.5(15) . .
Ag46 Ag42 Ag12 78.6(3) . .
C3 Ag42 Ag12 140.5(11) . .
Ag33 Ag42 Ag12 22.9(5) . .
C17 Ag42 Ag12 99.7(6) . .
Ag34 Ag42 Ag12 95.6(4) . .
Ag31 Ag42 Ag12 33.32(18) . .
Ag17 Ag42 Ag11 110.1(5) . .
Ag53 Ag42 Ag11 86.2(13) . .
Ag46 Ag42 Ag11 97.6(5) . .
C3 Ag42 Ag11 144.4(9) . .
Ag33 Ag42 Ag11 71.6(5) . .
C17 Ag42 Ag11 55.9(6) . .
Ag34 Ag42 Ag11 95.9(5) . .
Ag31 Ag42 Ag11 78.4(3) . .
Ag12 Ag42 Ag11 48.79(15) . .
Ag17 Ag42 Ag45 133.5(5) . .
Ag53 Ag42 Ag45 95.6(14) . .
Ag46 Ag42 Ag45 11.1(2) . .
C3 Ag42 Ag45 61.2(10) . .
Ag33 Ag42 Ag45 70.5(7) . .
C17 Ag42 Ag45 147.7(8) . .
Ag34 Ag42 Ag45 33.1(3) . .
Ag31 Ag42 Ag45 50.4(2) . .
Ag12 Ag42 Ag45 79.7(3) . .
Ag11 Ag42 Ag45 106.0(4) . .
Ag17 Ag42 Ag47 61.5(5) . .
Ag53 Ag42 Ag47 172.5(14) . .
Ag46 Ag42 Ag47 98.5(4) . .
C3 Ag42 Ag47 122.4(9) . .
Ag33 Ag42 Ag47 32.9(6) . .
C17 Ag42 Ag47 112.8(7) . .
Ag34 Ag42 Ag47 123.1(5) . .
Ag31 Ag42 Ag47 49.2(3) . .
Ag12 Ag42 Ag47 48.9(3) . .
Ag11 Ag42 Ag47 89.0(4) . .
Ag45 Ag42 Ag47 91.2(4) . .
Ag30 Ag43 Ag28 96.4(15) . .
Ag30 Ag43 Ag13 49.7(8) . .
Ag28 Ag43 Ag13 46.7(8) . .
Ag30 Ag43 Ag3 126.9(15) . 2_666
Ag28 Ag43 Ag3 121.3(15) . 2_666
Ag13 Ag43 Ag3 146.7(12) . 2_666
Ag30 Ag43 Ag48 114.7(14) . 2_666
Ag28 Ag43 Ag48 128.3(14) . 2_666
Ag13 Ag43 Ag48 141.1(10) . 2_666
Ag3 Ag43 Ag48 12.2(9) 2_666 2_666
Ag30 Ag43 Ag51 103.7(12) . .
Ag28 Ag43 Ag51 107.4(11) . .
Ag13 Ag43 Ag51 114.0(10) . .
Ag3 Ag43 Ag51 99.1(10) 2_666 .
Ag48 Ag43 Ag51 104.1(9) 2_666 .
Ag30 Ag43 Ag47 129.4(13) . 2_666
Ag28 Ag43 Ag47 112.8(13) . 2_666
Ag13 Ag43 Ag47 139.3(10) . 2_666
Ag3 Ag43 Ag47 9.0(8) 2_666 2_666
Ag48 Ag43 Ag47 17.3(4) 2_666 2_666
Ag51 Ag43 Ag47 105.5(9) . 2_666
Ag30 Ag43 Ag18 117.8(12) . .
Ag28 Ag43 Ag18 115.6(11) . .
Ag13 Ag43 Ag18 132.6(10) . .
Ag3 Ag43 Ag18 80.2(8) 2_666 .
Ag48 Ag43 Ag18 86.1(7) 2_666 .
Ag51 Ag43 Ag18 19.0(2) . .
Ag47 Ag43 Ag18 86.5(7) 2_666 .
Ag30 Ag43 Ag2 120.6(12) . 2_666
Ag28 Ag43 Ag2 38.6(7) . 2_666
Ag13 Ag43 Ag2 76.7(7) . 2_666
Ag3 Ag43 Ag2 83.1(9) 2_666 2_666
Ag48 Ag43 Ag2 89.8(8) 2_666 2_666
Ag51 Ag43 Ag2 122.4(7) . 2_666
Ag47 Ag43 Ag2 74.3(7) 2_666 2_666
Ag18 Ag43 Ag2 117.1(7) . 2_666
Ag30 Ag43 Ag4 39.9(7) . 2_666
Ag28 Ag43 Ag4 121.3(12) . 2_666
Ag13 Ag43 Ag4 80.5(7) . 2_666
Ag3 Ag43 Ag4 87.1(9) 2_666 2_666
Ag48 Ag43 Ag4 74.9(8) 2_666 2_666
Ag51 Ag43 Ag4 117.9(7) . 2_666
Ag47 Ag43 Ag4 89.6(7) 2_666 2_666
Ag18 Ag43 Ag4 119.5(7) . 2_666
Ag2 Ag43 Ag4 119.6(6) 2_666 2_666
Ag30 Ag43 Ag49 53.8(8) . 2_666
Ag28 Ag43 Ag49 107.5(11) . 2_666
Ag13 Ag43 Ag49 78.6(7) . 2_666
Ag3 Ag43 Ag49 129.2(10) 2_666 2_666
Ag48 Ag43 Ag49 124.2(9) 2_666 2_666
Ag51 Ag43 Ag49 49.9(5) . 2_666
Ag47 Ag43 Ag49 138.2(9) 2_666 2_666
Ag18 Ag43 Ag49 65.8(5) . 2_666
Ag2 Ag43 Ag49 145.6(7) 2_666 2_666
Ag4 Ag43 Ag49 78.8(6) 2_666 2_666
Ag30 Ag43 Ag55 103.4(12) . .
Ag28 Ag43 Ag55 48.0(8) . .
Ag13 Ag43 Ag55 70.1(6) . .
Ag3 Ag43 Ag55 129.4(11) 2_666 .
Ag48 Ag43 Ag55 141.5(10) 2_666 .
Ag51 Ag43 Ag55 59.5(5) . .
Ag47 Ag43 Ag55 127.1(9) 2_666 .
Ag18 Ag43 Ag55 70.8(5) . .
Ag2 Ag43 Ag55 75.0(6) 2_666 .
Ag4 Ag43 Ag55 143.3(8) 2_666 .
Ag49 Ag43 Ag55 74.3(6) 2_666 .
Ag9 Ag44 Ag9A 93.7(14) . .
Ag9 Ag44 Ag9B 49.5(8) . .
Ag9A Ag44 Ag9B 44.1(7) . .
Ag9 Ag44 Ag48 126.4(16) . .
Ag9A Ag44 Ag48 120.3(16) . .
Ag9B Ag44 Ag48 143.5(12) . .
Ag9 Ag44 Ag47 114.0(13) . .
Ag9A Ag44 Ag47 127.9(13) . .
Ag9B Ag44 Ag47 139.2(10) . .
Ag48 Ag44 Ag47 12.5(9) . .
Ag9 Ag44 Ag41 106.6(13) . .
Ag9A Ag44 Ag41 108.3(11) . .
Ag9B Ag44 Ag41 115.6(11) . .
Ag48 Ag44 Ag41 100.5(11) . .
Ag47 Ag44 Ag41 104.8(9) . .
Ag9 Ag44 Ag3 129.5(13) . .
Ag9A Ag44 Ag3 111.2(12) . .
Ag9B Ag44 Ag3 136.4(10) . .
Ag48 Ag44 Ag3 9.2(9) . .
Ag47 Ag44 Ag3 19.0(4) . .
Ag41 Ag44 Ag3 106.0(10) . .
Ag9 Ag44 Ag25 121.8(12) . .
Ag9A Ag44 Ag25 115.3(11) . .
Ag9B Ag44 Ag25 133.5(9) . .
Ag48 Ag44 Ag25 81.8(8) . .
Ag47 Ag44 Ag25 87.3(7) . .
Ag41 Ag44 Ag25 19.1(5) . .
Ag3 Ag44 Ag25 87.0(7) . .
Ag9 Ag44 Ag10 36.8(7) . .
Ag9A Ag44 Ag10 116.6(12) . .
Ag9B Ag44 Ag10 77.7(8) . .
Ag48 Ag44 Ag10 89.6(10) . .
Ag47 Ag44 Ag10 77.3(7) . .
Ag41 Ag44 Ag10 119.9(8) . .
Ag3 Ag44 Ag10 93.1(7) . .
Ag25 Ag44 Ag10 123.9(7) . .
Ag9 Ag44 Ag4 116.5(12) . .
Ag9A Ag44 Ag4 35.7(6) . .
Ag9B Ag44 Ag4 72.3(7) . .
Ag48 Ag44 Ag4 84.7(10) . .
Ag47 Ag44 Ag4 92.4(8) . .
Ag41 Ag44 Ag4 121.4(8) . .
Ag3 Ag44 Ag4 75.5(7) . .
Ag25 Ag44 Ag4 115.8(7) . .
Ag10 Ag44 Ag4 118.5(6) . .
Ag9 Ag44 Ag39 55.0(9) . 2_666
Ag9A Ag44 Ag39 107.0(11) . 2_666
Ag9B Ag44 Ag39 79.5(7) . 2_666
Ag48 Ag44 Ag39 131.5(11) . 2_666
Ag47 Ag44 Ag39 125.1(9) . 2_666
Ag41 Ag44 Ag39 51.6(6) . 2_666
Ag3 Ag44 Ag39 140.6(9) . 2_666
Ag25 Ag44 Ag39 68.2(5) . 2_666
Ag10 Ag44 Ag39 77.7(6) . 2_666
Ag4 Ag44 Ag39 142.4(7) . 2_666
Ag9 Ag44 Ag6 108.1(11) . .
Ag9A Ag44 Ag6 45.9(7) . .
Ag9B Ag44 Ag6 71.4(6) . .
Ag48 Ag44 Ag6 125.5(12) . .
Ag47 Ag44 Ag6 137.9(10) . .
Ag41 Ag44 Ag6 62.5(5) . .
Ag3 Ag44 Ag6 121.0(9) . .
Ag25 Ag44 Ag6 71.0(4) . .
Ag10 Ag44 Ag6 144.8(7) . .
Ag4 Ag44 Ag6 67.5(4) . .
Ag39 Ag44 Ag6 80.4(5) 2_666 .
Ag46 Ag45 Ag34 36.7(6) . .
Ag46 Ag45 Ag31 69.6(6) . .
Ag34 Ag45 Ag31 105.3(6) . .
Ag46 Ag45 C4 81.2(6) . .
Ag34 Ag45 C4 59.3(4) . .
Ag31 Ag45 C4 111.9(4) . .
Ag46 Ag45 C2 153.9(6) . .
Ag34 Ag45 C2 165.1(5) . .
Ag31 Ag45 C2 88.4(4) . .
C4 Ag45 C2 121.3(6) . .
Ag46 Ag45 C3 57.9(8) . .
Ag34 Ag45 C3 53.4(7) . .
Ag31 Ag45 C3 104.7(7) . .
C4 Ag45 C3 109.0(8) . .
C2 Ag45 C3 118.2(8) . .
Ag46 Ag45 Ag42 28.2(5) . .
Ag34 Ag45 Ag42 57.7(4) . .
Ag31 Ag45 Ag42 60.8(3) . .
C4 Ag45 Ag42 109.4(5) . .
C2 Ag45 Ag42 127.9(4) . .
C3 Ag45 Ag42 47.0(7) . .
Ag46 Ag45 Ag2 107.6(6) . .
Ag34 Ag45 Ag2 144.1(5) . .
Ag31 Ag45 Ag2 39.14(18) . .
C4 Ag45 Ag2 128.0(4) . .
C2 Ag45 Ag2 49.3(3) . .
C3 Ag45 Ag2 119.0(6) . .
Ag42 Ag45 Ag2 90.8(2) . .
Ag46 Ag45 Ag22 116.7(5) . .
Ag34 Ag45 Ag22 106.4(3) . .
Ag31 Ag45 Ag22 94.4(2) . .
C4 Ag45 Ag22 47.7(3) . .
C2 Ag45 Ag22 77.6(4) . .
C3 Ag45 Ag22 155.1(6) . .
Ag42 Ag45 Ag22 139.7(3) . .
Ag2 Ag45 Ag22 85.9(2) . .
Ag46 Ag45 Ag33 57.7(6) . .
Ag34 Ag45 Ag33 94.4(6) . .
Ag31 Ag45 Ag33 16.0(4) . .
C4 Ag45 Ag33 116.7(6) . .
C2 Ag45 Ag33 97.8(5) . .
C3 Ag45 Ag33 88.8(8) . .
Ag42 Ag45 Ag33 45.0(5) . .
Ag2 Ag45 Ag33 49.9(4) . .
Ag22 Ag45 Ag33 109.0(4) . .
Ag46 Ag45 Ag32 63.2(5) . .
Ag34 Ag45 Ag32 94.6(5) . .
Ag31 Ag45 Ag32 19.46(16) . .
C4 Ag45 Ag32 92.5(4) . .
C2 Ag45 Ag32 100.2(4) . .
C3 Ag45 Ag32 111.7(7) . .
Ag42 Ag45 Ag32 64.7(2) . .
Ag2 Ag45 Ag32 53.02(12) . .
Ag22 Ag45 Ag32 81.85(13) . .
Ag33 Ag45 Ag32 28.3(4) . .
Ag46 Ag45 Ag24 89.7(5) . 2_666
Ag34 Ag45 Ag24 99.8(4) . 2_666
Ag31 Ag45 Ag24 86.91(19) . 2_666
C4 Ag45 Ag24 154.2(4) . 2_666
C2 Ag45 Ag24 74.8(4) . 2_666
C3 Ag45 Ag24 46.9(6) . 2_666
Ag42 Ag45 Ag24 63.5(2) . 2_666
Ag2 Ag45 Ag24 77.71(13) . 2_666
Ag22 Ag45 Ag24 152.4(4) . 2_666
Ag33 Ag45 Ag24 77.0(4) . 2_666
Ag32 Ag45 Ag24 104.89(18) . 2_666
Ag45 Ag46 Ag34 112.3(10) . .
Ag45 Ag46 Ag42 140.7(6) . .
Ag34 Ag46 Ag42 93.8(8) . .
Ag45 Ag46 Ag31 88.8(6) . .
Ag34 Ag46 Ag31 155.0(9) . .
Ag42 Ag46 Ag31 75.9(3) . .
Ag45 Ag46 C3 103.4(10) . .
Ag34 Ag46 C3 67.0(8) . .
Ag42 Ag46 C3 59.5(9) . .
Ag31 Ag46 C3 122.8(8) . .
Ag45 Ag46 Ag53 153.0(7) . .
Ag34 Ag46 Ag53 68.2(9) . .
Ag42 Ag46 Ag53 25.6(6) . .
Ag31 Ag46 Ag53 99.3(7) . .
C3 Ag46 Ag53 50.8(10) . .
Ag45 Ag46 C4 78.0(6) . .
Ag34 Ag46 C4 58.8(5) . .
Ag42 Ag46 C4 141.2(6) . .
Ag31 Ag46 C4 116.5(4) . .
C3 Ag46 C4 120.7(8) . .
Ag53 Ag46 C4 119.7(8) . .
Ag45 Ag46 Ag33 106.0(8) . .
Ag34 Ag46 Ag33 141.6(10) . .
Ag42 Ag46 Ag33 55.0(6) . .
Ag31 Ag46 Ag33 20.9(5) . .
C3 Ag46 Ag33 106.2(9) . .
Ag53 Ag46 Ag33 78.5(9) . .
C4 Ag46 Ag33 130.9(6) . .
Ag45 Ag46 Ag32 100.6(6) . .
Ag34 Ag46 Ag32 133.2(7) . .
Ag42 Ag46 Ag32 79.2(3) . .
Ag31 Ag46 Ag32 23.19(18) . .
C3 Ag46 Ag32 136.7(8) . .
Ag53 Ag46 Ag32 96.5(7) . .
C4 Ag46 Ag32 99.2(4) . .
Ag33 Ag46 Ag32 31.7(5) . .
Ag45 Ag46 Ag17 131.1(6) . .
Ag34 Ag46 Ag17 100.1(7) . .
Ag42 Ag46 Ag17 9.7(2) . .
Ag31 Ag46 Ag17 73.2(3) . .
C3 Ag46 Ag17 56.7(8) . .
Ag53 Ag46 Ag17 32.8(6) . .
C4 Ag46 Ag17 150.7(6) . .
Ag33 Ag46 Ag17 52.8(5) . .
Ag32 Ag46 Ag17 80.4(2) . .
Ag45 Ag46 Ag1 105.3(4) . .
Ag34 Ag46 Ag1 89.7(5) . .
Ag42 Ag46 Ag1 103.5(4) . .
Ag31 Ag46 Ag1 71.1(2) . .
C3 Ag46 Ag1 148.3(9) . .
Ag53 Ag46 Ag1 101.7(6) . .
C4 Ag46 Ag1 54.2(3) . .
Ag33 Ag46 Ag1 78.4(5) . .
Ag32 Ag46 Ag1 48.83(13) . .
Ag17 Ag46 Ag1 110.7(3) . .
Ag45 Ag46 Ag12 115.4(6) . .
Ag34 Ag46 Ag12 128.2(8) . .
Ag42 Ag46 Ag12 59.9(2) . .
Ag31 Ag46 Ag12 27.5(2) . .
C3 Ag46 Ag12 118.1(8) . .
Ag53 Ag46 Ag12 78.0(6) . .
C4 Ag46 Ag12 113.5(4) . .
Ag33 Ag46 Ag12 20.0(4) . .
Ag32 Ag46 Ag12 19.39(11) . .
Ag17 Ag46 Ag12 61.43(17) . .
Ag1 Ag46 Ag12 59.54(14) . .
Ag48 Ag47 Ag3 60(2) . .
Ag48 Ag47 Ag33 153(3) . .
Ag3 Ag47 Ag33 134(3) . .
Ag48 Ag47 Ag44 32(3) . .
Ag3 Ag47 Ag44 88(2) . .
Ag33 Ag47 Ag44 122.2(12) . .
Ag48 Ag47 C84 80.2(12) . .
Ag3 Ag47 C84 80.4(11) . .
Ag33 Ag47 C84 122.1(12) . .
Ag44 Ag47 C84 98.8(9) . .
Ag48 Ag47 Ag43 73(3) . 2_666
Ag3 Ag47 Ag43 19.4(15) . 2_666
Ag33 Ag47 Ag43 114.9(13) . 2_666
Ag44 Ag47 Ag43 97.1(10) . 2_666
C84 Ag47 Ag43 96.3(10) . 2_666
Ag48 Ag47 Ag31 151.7(11) . .
Ag3 Ag47 Ag31 115(2) . .
Ag33 Ag47 Ag31 18.6(9) . .
Ag44 Ag47 Ag31 129.5(7) . .
C84 Ag47 Ag31 127.7(9) . .
Ag43 Ag47 Ag31 96.3(8) 2_666 .
Ag48 Ag47 Ag12 129(3) . .
Ag3 Ag47 Ag12 146.1(16) . .
Ag33 Ag47 Ag12 24.6(7) . .
Ag44 Ag47 Ag12 97.8(8) . .
C84 Ag47 Ag12 130.7(10) . .
Ag43 Ag47 Ag12 127.1(7) 2_666 .
Ag31 Ag47 Ag12 38.7(4) . .
Ag48 Ag47 Ag17 132.0(17) . .
Ag3 Ag47 Ag17 126.0(15) . .
Ag33 Ag47 Ag17 64.6(9) . .
Ag44 Ag47 Ag17 127.5(9) . .
C84 Ag47 Ag17 57.9(5) . .
Ag43 Ag47 Ag17 129.0(8) 2_666 .
Ag31 Ag47 Ag17 75.1(6) . .
Ag12 Ag47 Ag17 75.2(6) . .
Ag48 Ag47 Ag9 52(3) . .
Ag3 Ag47 Ag9 105(2) . .
Ag33 Ag47 Ag9 102.6(10) . .
Ag44 Ag47 Ag9 19.7(5) . .
C84 Ag47 Ag9 111.6(8) . .
Ag43 Ag47 Ag9 109.4(8) 2_666 .
Ag31 Ag47 Ag9 111.4(5) . .
Ag12 Ag47 Ag9 78.1(5) . .
Ag17 Ag47 Ag9 120.6(8) . .
Ag48 Ag47 Ag16 82.8(11) . .
Ag3 Ag47 Ag16 82.3(9) . .
Ag33 Ag47 Ag16 77.2(7) . .
Ag44 Ag47 Ag16 71.1(5) . .
C84 Ag47 Ag16 160.2(11) . .
Ag43 Ag47 Ag16 69.0(5) 2_666 .
Ag31 Ag47 Ag16 68.9(3) . .
Ag12 Ag47 Ag16 68.7(3) . .
Ag17 Ag47 Ag16 141.7(8) . .
Ag9 Ag47 Ag16 64.0(3) . .
Ag48 Ag47 Ag28 92(3) . 2_666
Ag3 Ag47 Ag28 39.4(18) . 2_666
Ag33 Ag47 Ag28 94.4(11) . 2_666
Ag44 Ag47 Ag28 110.8(8) . 2_666
C84 Ag47 Ag28 108.1(9) . 2_666
Ag43 Ag47 Ag28 20.5(5) 2_666 2_666
Ag31 Ag47 Ag28 75.8(5) . 2_666
Ag12 Ag47 Ag28 108.6(5) . 2_666
Ag17 Ag47 Ag28 120.8(7) . 2_666
Ag9 Ag47 Ag28 117.7(5) . 2_666
Ag16 Ag47 Ag28 62.4(3) . 2_666
Ag47 Ag48 Ag3 65(3) . .
Ag47 Ag48 Ag44 135(3) . .
Ag3 Ag48 Ag44 149(3) . .
Ag47 Ag48 Ag43 89(3) . 2_666
Ag3 Ag48 Ag43 28(2) . 2_666
Ag44 Ag48 Ag43 120.9(13) . 2_666
Ag47 Ag48 Ag33 19.2(18) . .
Ag3 Ag48 Ag33 78(3) . .
Ag44 Ag48 Ag33 117.5(13) . .
Ag43 Ag48 Ag33 96.5(12) 2_666 .
Ag47 Ag48 C84 82.5(14) . .
Ag3 Ag48 C84 81.9(13) . .
Ag44 Ag48 C84 119.1(13) . .
Ag43 Ag48 C84 99.4(11) 2_666 .
Ag33 Ag48 C84 98.8(11) . .
Ag47 Ag48 Ag9 116(3) . .
Ag3 Ag48 Ag9 150.9(12) . .
Ag44 Ag48 Ag9 20.0(7) . .
Ag43 Ag48 Ag9 128.0(8) 2_666 .
Ag33 Ag48 Ag9 97.5(9) . .
C84 Ag48 Ag9 127.1(11) . .
Ag47 Ag48 Ag9A 146.7(19) . .
Ag3 Ag48 Ag9A 125(3) . .
Ag44 Ag48 Ag9A 24.0(7) . .
Ag43 Ag48 Ag9A 96.9(9) 2_666 .
Ag33 Ag48 Ag9A 127.7(8) . .
C84 Ag48 Ag9A 128.1(11) . .
Ag9 Ag48 Ag9A 38.2(4) . .
Ag47 Ag48 Ag25 127(2) . .
Ag3 Ag48 Ag25 131.3(18) . .
Ag44 Ag48 Ag25 61.3(9) . .
Ag43 Ag48 Ag25 127.7(10) 2_666 .
Ag33 Ag48 Ag25 130.7(11) . .
C84 Ag48 Ag25 58.0(6) . .
Ag9 Ag48 Ag25 73.4(8) . .
Ag9A Ag48 Ag25 73.1(7) . .
Ag47 Ag48 Ag30 106(3) . 2_666
Ag3 Ag48 Ag30 48(2) . 2_666
Ag44 Ag48 Ag30 101.0(11) . 2_666
Ag43 Ag48 Ag30 19.9(5) 2_666 2_666
Ag33 Ag48 Ag30 109.7(10) . 2_666
C84 Ag48 Ag30 110.9(10) . 2_666
Ag9 Ag48 Ag30 110.0(7) . 2_666
Ag9A Ag48 Ag30 77.0(6) . 2_666
Ag25 Ag48 Ag30 119.1(8) . 2_666
Ag47 Ag48 Ag16 83.6(11) . .
Ag3 Ag48 Ag16 83.0(10) . .
Ag44 Ag48 Ag16 78.0(7) . .
Ag43 Ag48 Ag16 70.2(6) 2_666 .
Ag33 Ag48 Ag16 69.7(6) . .
C84 Ag48 Ag16 162.8(13) . .
Ag9 Ag48 Ag16 68.5(3) . .
Ag9A Ag48 Ag16 68.0(3) . .
Ag25 Ag48 Ag16 139.2(10) . .
Ag30 Ag48 Ag16 63.7(3) 2_666 .
Ag47 Ag48 Ag12 40(2) . .
Ag3 Ag48 Ag12 97(3) . .
Ag44 Ag48 Ag12 95.9(11) . .
Ag43 Ag48 Ag12 110.9(10) 2_666 .
Ag33 Ag48 Ag12 21.6(5) . .
C84 Ag48 Ag12 110.9(10) . .
Ag9 Ag48 Ag12 75.9(6) . .
Ag9A Ag48 Ag12 108.3(6) . .
Ag25 Ag48 Ag12 121.0(9) . .
Ag30 Ag48 Ag12 118.4(6) 2_666 .
Ag16 Ag48 Ag12 62.9(3) . .
Ag5 Ag49 Ag5A 111.4(11) . .
Ag5 Ag49 Ag51 143.6(9) . 2_666
Ag5A Ag49 Ag51 97.7(9) . 2_666
Ag5 Ag49 Ag30 85.5(7) . 2_666
Ag5A Ag49 Ag30 153.4(9) . 2_666
Ag51 Ag49 Ag30 76.6(4) 2_666 2_666
Ag5 Ag49 C40 106.8(10) . 2_666
Ag5A Ag49 C40 69.9(8) . 2_666
Ag51 Ag49 C40 62.6(9) 2_666 2_666
Ag30 Ag49 C40 126.3(9) 2_666 2_666
Ag5 Ag49 Ag50 157.4(8) . 2_666
Ag5A Ag49 Ag50 73.2(10) . 2_666
Ag51 Ag49 Ag50 24.5(7) 2_666 2_666
Ag30 Ag49 Ag50 99.2(8) 2_666 2_666
C40 Ag49 Ag50 52.8(9) 2_666 2_666
Ag5 Ag49 C26 76.8(8) . 2_666
Ag5A Ag49 C26 53.3(7) . 2_666
Ag51 Ag49 C26 139.5(9) 2_666 2_666
Ag30 Ag49 C26 115.6(6) 2_666 2_666
C40 Ag49 C26 118.1(10) 2_666 2_666
Ag50 Ag49 C26 119.6(9) 2_666 2_666
Ag5 Ag49 Ag43 104.9(8) . 2_666
Ag5A Ag49 Ag43 142.3(11) . 2_666
Ag51 Ag49 Ag43 54.5(4) 2_666 2_666
Ag30 Ag49 Ag43 22.2(4) 2_666 2_666
C40 Ag49 Ag43 109.0(10) 2_666 2_666
Ag50 Ag49 Ag43 77.2(8) 2_666 2_666
C26 Ag49 Ag43 130.2(7) 2_666 2_666
Ag5 Ag49 Ag13 96.4(6) . 2_666
Ag5A Ag49 Ag13 130.4(8) . 2_666
Ag51 Ag49 Ag13 79.6(4) 2_666 2_666
Ag30 Ag49 Ag13 23.42(15) 2_666 2_666
C40 Ag49 Ag13 140.3(10) 2_666 2_666
Ag50 Ag49 Ag13 96.4(7) 2_666 2_666
C26 Ag49 Ag13 98.0(6) 2_666 2_666
Ag43 Ag49 Ag13 32.3(4) 2_666 2_666
Ag5 Ag49 Ag18 133.7(8) . 2_666
Ag5A Ag49 Ag18 103.8(8) . 2_666
Ag51 Ag49 Ag18 10.2(2) 2_666 2_666
Ag30 Ag49 Ag18 74.9(3) 2_666 2_666
C40 Ag49 Ag18 58.7(9) 2_666 2_666
Ag50 Ag49 Ag18 31.4(7) 2_666 2_666
C26 Ag49 Ag18 149.4(8) 2_666 2_666
Ag43 Ag49 Ag18 53.4(4) 2_666 2_666
Ag13 Ag49 Ag18 81.9(3) 2_666 2_666
Ag5 Ag49 Ag7 100.0(5) . 2_666
Ag5A Ag49 Ag7 86.2(6) . 2_666
Ag51 Ag49 Ag7 103.3(5) 2_666 2_666
Ag30 Ag49 Ag7 70.3(2) 2_666 2_666
C40 Ag49 Ag7 149.0(8) 2_666 2_666
Ag50 Ag49 Ag7 102.4(7) 2_666 2_666
C26 Ag49 Ag7 53.4(6) 2_666 2_666
Ag43 Ag49 Ag7 77.9(4) 2_666 2_666
Ag13 Ag49 Ag7 47.90(14) 2_666 2_666
Ag18 Ag49 Ag7 111.5(4) 2_666 2_666
Ag5 Ag49 Ag28 112.2(7) . 2_666
Ag5A Ag49 Ag28 128.1(9) . 2_666
Ag51 Ag49 Ag28 59.3(3) 2_666 2_666
Ag30 Ag49 Ag28 27.7(2) 2_666 2_666
C40 Ag49 Ag28 120.7(10) 2_666 2_666
Ag50 Ag49 Ag28 77.2(7) 2_666 2_666
C26 Ag49 Ag28 113.1(6) 2_666 2_666
Ag43 Ag49 Ag28 19.1(4) 2_666 2_666
Ag13 Ag49 Ag28 20.27(14) 2_666 2_666
Ag18 Ag49 Ag28 62.0(2) 2_666 2_666
Ag7 Ag49 Ag28 59.85(19) 2_666 2_666
Ag51 Ag50 Ag18 31.5(11) . .
Ag51 Ag50 C40 90.3(16) . .
Ag18 Ag50 C40 90.4(14) . .
Ag51 Ag50 C46 97.3(17) . .
Ag18 Ag50 C46 83.3(12) . .
C40 Ag50 C46 153.3(17) . .
Ag51 Ag50 Ag5A 89.0(17) . 2_666
Ag18 Ag50 Ag5A 115.6(14) . 2_666
C40 Ag50 Ag5A 58.8(11) . 2_666
C46 Ag50 Ag5A 146.4(13) . 2_666
Ag51 Ag50 Ag37 96.5(17) . .
Ag18 Ag50 Ag37 111.9(13) . .
C40 Ag50 Ag37 146.8(15) . .
C46 Ag50 Ag37 57.8(9) . .
Ag5A Ag50 Ag37 88.8(8) 2_666 .
Ag51 Ag50 Ag49 64.3(15) . 2_666
Ag18 Ag50 Ag49 91.6(13) . 2_666
C40 Ag50 Ag49 61.2(11) . 2_666
C46 Ag50 Ag49 144.5(13) . 2_666
Ag5A Ag50 Ag49 24.7(3) 2_666 2_666
Ag37 Ag50 Ag49 92.7(9) . 2_666
Ag51 Ag50 C01E 125.3(18) . .
Ag18 Ag50 C01E 107.6(13) . .
C40 Ag50 C01E 136.9(15) . .
C46 Ag50 C01E 27.9(8) . .
Ag5A Ag50 C01E 134.3(12) 2_666 .
Ag37 Ag50 C01E 60.9(8) . .
Ag49 Ag50 C01E 151.5(12) 2_666 .
Ag51 Ag50 Ag55 73.6(15) . .
Ag18 Ag50 Ag55 91.7(12) . .
C40 Ag50 Ag55 143.9(14) . .
C46 Ag50 Ag55 62.6(9) . .
Ag5A Ag50 Ag55 88.2(8) 2_666 .
Ag37 Ag50 Ag55 22.9(3) . .
Ag49 Ag50 Ag55 82.6(8) 2_666 .
C01E Ag50 Ag55 76.1(8) . .
Ag51 Ag50 Ag8 73.6(14) . .
Ag18 Ag50 Ag8 86.5(10) . .
C40 Ag50 Ag8 153.6(14) . .
C46 Ag50 Ag8 52.2(8) . .
Ag5A Ag50 Ag8 99.3(8) 2_666 .
Ag37 Ag50 Ag8 25.5(3) . .
Ag49 Ag50 Ag8 92.6(8) 2_666 .
C01E Ag50 Ag8 68.5(7) . .
Ag55 Ag50 Ag8 11.1(3) . .
Ag51 Ag50 Ag43 19.6(14) . .
Ag18 Ag50 Ag43 49.5(9) . .
C40 Ag50 Ag43 99.4(12) . .
C46 Ag50 Ag43 96.1(11) . .
Ag5A Ag50 Ag43 79.2(8) 2_666 .
Ag37 Ag50 Ag43 79.4(8) . .
Ag49 Ag50 Ag43 56.1(7) 2_666 .
C01E Ag50 Ag43 122.3(10) . .
Ag55 Ag50 Ag43 56.8(6) . .
Ag8 Ag50 Ag43 59.3(6) . .
Ag51 Ag50 Ag5 63.1(14) . 2_666
Ag18 Ag50 Ag5 88.6(11) . 2_666
C40 Ag50 Ag5 55.9(10) . 2_666
C46 Ag50 Ag5 149.2(12) . 2_666
Ag5A Ag50 Ag5 27.0(3) 2_666 2_666
Ag37 Ag50 Ag5 98.8(8) . 2_666
Ag49 Ag50 Ag5 6.2(3) 2_666 2_666
C01E Ag50 Ag5 157.4(11) . 2_666
Ag55 Ag50 Ag5 88.1(7) . 2_666
Ag8 Ag50 Ag5 97.8(7) . 2_666
Ag43 Ag50 Ag5 57.2(5) . 2_666
Ag18 Ag51 Ag50 109.4(19) . .
Ag18 Ag51 Ag49 142.3(7) . 2_666
Ag50 Ag51 Ag49 91.2(17) . 2_666
Ag18 Ag51 Ag43 95.5(7) . .
Ag50 Ag51 Ag43 152(2) . .
Ag49 Ag51 Ag43 75.6(6) 2_666 .
Ag18 Ag51 C40 98.5(12) . .
Ag50 Ag51 C40 64.3(14) . .
Ag49 Ag51 C40 61.7(9) 2_666 .
Ag43 Ag51 C40 125.6(9) . .
Ag18 Ag51 C46 79.4(9) . .
Ag50 Ag51 C46 59.2(14) . .
Ag49 Ag51 C46 137.7(10) 2_666 .
Ag43 Ag51 C46 115.8(7) . .
C40 Ag51 C46 118.4(9) . .
Ag18 Ag51 Ag5A 150.9(7) . 2_666
Ag50 Ag51 Ag5A 67.6(16) . 2_666
Ag49 Ag51 Ag5A 23.6(3) 2_666 2_666
Ag43 Ag51 Ag5A 96.6(7) . 2_666
C40 Ag51 Ag5A 53.3(9) . 2_666
C46 Ag51 Ag5A 118.0(8) . 2_666
Ag18 Ag51 Ag55 122.4(7) . .
Ag50 Ag51 Ag55 84.8(15) . .
Ag49 Ag51 Ag55 89.7(7) 2_666 .
Ag43 Ag51 Ag55 70.8(5) . .
C40 Ag51 Ag55 135.6(11) . .
C46 Ag51 Ag55 60.5(7) . .
Ag5A Ag51 Ag55 86.6(7) 2_666 .
Ag18 Ag51 Ag37 127.0(6) . .
Ag50 Ag51 Ag37 61.4(14) . .
Ag49 Ag51 Ag37 90.5(7) 2_666 .
Ag43 Ag51 Ag37 93.6(6) . .
C40 Ag51 Ag37 117.3(8) . .
C46 Ag51 Ag37 50.1(7) . .
Ag5A Ag51 Ag37 78.4(5) 2_666 .
Ag55 Ag51 Ag37 23.4(2) . .
Ag18 Ag51 Ag30 112.1(5) . .
Ag50 Ag51 Ag30 138.5(19) . .
Ag49 Ag51 Ag30 53.5(4) 2_666 .
Ag43 Ag51 Ag30 22.1(5) . .
C40 Ag51 Ag30 106.9(8) . .
C46 Ag51 Ag30 131.3(6) . .
Ag5A Ag51 Ag30 75.2(4) 2_666 .
Ag55 Ag51 Ag30 75.1(4) . .
Ag37 Ag51 Ag30 94.3(5) . .
Ag18 Ag51 Ag28 105.6(5) . .
Ag50 Ag51 Ag28 132.3(17) . .
Ag49 Ag51 Ag28 79.8(5) 2_666 .
Ag43 Ag51 Ag28 22.0(5) . .
C40 Ag51 Ag28 139.6(10) . .
C46 Ag51 Ag28 97.9(6) . .
Ag5A Ag51 Ag28 95.3(5) 2_666 .
Ag55 Ag51 Ag28 48.9(3) . .
Ag37 Ag51 Ag28 71.9(3) . .
Ag30 Ag51 Ag28 33.79(17) . .
Ag18 Ag51 Ag5 132.0(6) . 2_666
Ag50 Ag51 Ag5 99.4(16) . 2_666
Ag49 Ag51 Ag5 10.6(3) 2_666 2_666
Ag43 Ag51 Ag5 71.2(5) . 2_666
C40 Ag51 Ag5 60.6(9) . 2_666
C46 Ag51 Ag5 148.3(9) . 2_666
Ag5A Ag51 Ag5 32.7(2) 2_666 2_666
Ag55 Ag51 Ag5 97.1(7) . 2_666
Ag37 Ag51 Ag5 100.3(6) . 2_666
Ag30 Ag51 Ag5 49.3(2) . 2_666
Ag28 Ag51 Ag5 79.3(3) . 2_666
Ag41 Ag52 Ag25 30.3(13) . .
Ag41 Ag52 C85 89.3(15) . .
Ag25 Ag52 C85 90.2(11) . .
Ag41 Ag52 C53 97.8(16) . 2_666
Ag25 Ag52 C53 82.5(10) . 2_666
C85 Ag52 C53 150.9(14) . 2_666
Ag41 Ag52 Ag38 89.2(17) . 2_666
Ag25 Ag52 Ag38 116.2(13) . 2_666
C85 Ag52 Ag38 62.7(8) . 2_666
C53 Ag52 Ag38 145.0(12) 2_666 2_666
Ag41 Ag52 Ag39 64.4(16) . 2_666
Ag25 Ag52 Ag39 91.9(11) . 2_666
C85 Ag52 Ag39 64.7(8) . 2_666
C53 Ag52 Ag39 143.4(12) 2_666 2_666
Ag38 Ag52 Ag39 24.8(3) 2_666 2_666
Ag41 Ag52 C49 125.7(17) . 2_666
Ag25 Ag52 C49 106.4(11) . 2_666
C85 Ag52 C49 134.6(13) . 2_666
C53 Ag52 C49 27.9(8) 2_666 2_666
Ag38 Ag52 C49 134.4(11) 2_666 2_666
Ag39 Ag52 C49 151.7(11) 2_666 2_666
Ag41 Ag52 Ag6 74.3(14) . .
Ag25 Ag52 Ag6 87.3(9) . .
C85 Ag52 Ag6 151.2(12) . .
C53 Ag52 Ag6 56.9(8) 2_666 .
Ag38 Ag52 Ag6 93.0(7) 2_666 .
Ag39 Ag52 Ag6 86.8(7) 2_666 .
C49 Ag52 Ag6 73.1(8) 2_666 .
Ag41 Ag52 Ag44 20.0(15) . .
Ag25 Ag52 Ag44 48.3(8) . .
C85 Ag52 Ag44 99.2(10) . .
C53 Ag52 Ag44 96.8(10) 2_666 .
Ag38 Ag52 Ag44 78.7(7) 2_666 .
Ag39 Ag52 Ag44 55.3(6) 2_666 .
C49 Ag52 Ag44 123.5(10) 2_666 .
Ag6 Ag52 Ag44 58.6(5) . .
Ag41 Ag52 Ag15 63.4(15) . 2_666
Ag25 Ag52 Ag15 89.4(10) . 2_666
C85 Ag52 Ag15 58.8(7) . 2_666
C53 Ag52 Ag15 148.5(11) 2_666 2_666
Ag38 Ag52 Ag15 26.8(3) 2_666 2_666
Ag39 Ag52 Ag15 6.4(2) 2_666 2_666
C49 Ag52 Ag15 157.7(10) 2_666 2_666
Ag6 Ag52 Ag15 92.5(6) . 2_666
Ag44 Ag52 Ag15 56.7(5) . 2_666
Ag41 Ag52 Ag9 31.2(16) . .
Ag25 Ag52 Ag9 61.5(8) . .
C85 Ag52 Ag9 90.0(9) . .
C53 Ag52 Ag9 110.6(10) 2_666 .
Ag38 Ag52 Ag9 62.2(5) 2_666 .
Ag39 Ag52 Ag9 39.0(4) 2_666 .
C49 Ag52 Ag9 135.1(10) 2_666 .
Ag6 Ag52 Ag9 63.7(4) . .
Ag44 Ag52 Ag9 16.5(4) . .
Ag15 Ag52 Ag9 40.8(3) 2_666 .
Ag42 Ag53 Ag17 29.0(9) . .
Ag42 Ag53 C3 88.9(17) . .
Ag17 Ag53 C3 88.9(14) . .
Ag42 Ag53 C17 96.1(17) . .
Ag17 Ag53 C17 80.7(11) . .
C3 Ag53 C17 147.7(17) . .
Ag42 Ag53 Ag34 92.2(16) . .
Ag17 Ag53 Ag34 117.2(14) . .
C3 Ag53 Ag34 61.3(12) . .
C17 Ag53 Ag34 149.7(13) . .
Ag42 Ag53 Ag46 66.6(14) . .
Ag17 Ag53 Ag46 92.5(12) . .
C3 Ag53 Ag46 64.0(12) . .
C17 Ag53 Ag46 146.3(13) . .
Ag34 Ag53 Ag46 25.6(3) . .
Ag42 Ag53 C32 122.5(17) . .
Ag17 Ag53 C32 103.4(11) . .
C3 Ag53 C32 133.9(16) . .
C17 Ag53 C32 26.7(8) . .
Ag34 Ag53 C32 137.8(13) . .
Ag46 Ag53 C32 155.3(12) . .
Ag42 Ag53 Ag11 73.8(13) . .
Ag17 Ag53 Ag11 85.3(10) . .
C3 Ag53 Ag11 153.7(15) . .
C17 Ag53 Ag11 56.2(8) . .
Ag34 Ag53 Ag11 98.9(8) . .
Ag46 Ag53 Ag11 90.5(7) . .
C32 Ag53 Ag11 72.4(8) . .
Ag42 Ag53 Ag45 65.7(13) . .
Ag17 Ag53 Ag45 89.8(10) . .
C3 Ag53 Ag45 57.2(12) . .
C17 Ag53 Ag45 152.0(12) . .
Ag34 Ag53 Ag45 27.4(4) . .
Ag46 Ag53 Ag45 7.3(2) . .
C32 Ag53 Ag45 162.0(11) . .
Ag11 Ag53 Ag45 97.0(7) . .
Ag42 Ag53 Ag33 21.9(12) . .
Ag17 Ag53 Ag33 49.6(9) . .
C3 Ag53 Ag33 98.2(13) . .
C17 Ag53 Ag33 98.1(11) . .
Ag34 Ag53 Ag33 79.5(9) . .
Ag46 Ag53 Ag33 55.1(7) . .
C32 Ag53 Ag33 123.8(10) . .
Ag11 Ag53 Ag33 59.1(6) . .
Ag45 Ag53 Ag33 57.0(6) . .
Ag42 Ag53 Ag31 33.3(12) . .
Ag17 Ag53 Ag31 62.2(9) . .
C3 Ag53 Ag31 89.3(13) . .
C17 Ag53 Ag31 112.0(11) . .
Ag34 Ag53 Ag31 63.5(6) . .
Ag46 Ag53 Ag31 39.2(5) . .
C32 Ag53 Ag31 135.9(10) . .
Ag11 Ag53 Ag31 65.3(5) . .
Ag45 Ag53 Ag31 41.7(3) . .
Ag33 Ag53 Ag31 16.0(4) . .
Ag8 Ag55 Ag37 108.8(14) . .
Ag8 Ag55 Ag28 96.4(9) . .
Ag37 Ag55 Ag28 149.1(13) . .
Ag8 Ag55 C82 99.9(11) . 2_666
Ag37 Ag55 C82 64.2(9) . 2_666
Ag28 Ag55 C82 129.8(9) . 2_666
Ag8 Ag55 C46 79.9(9) . .
Ag37 Ag55 C46 56.8(7) . .
Ag28 Ag55 C46 112.9(6) . .
C82 Ag55 C46 116.6(10) 2_666 .
Ag8 Ag55 Ag51 122.5(9) . .
Ag37 Ag55 Ag51 80.1(8) . .
Ag28 Ag55 Ag51 71.2(3) . .
C82 Ag55 Ag51 131.8(11) 2_666 .
C46 Ag55 Ag51 57.5(6) . .
Ag8 Ag55 Ag50 126.1(9) . .
Ag37 Ag55 Ag50 58.5(9) . .
Ag28 Ag55 Ag50 92.3(7) . .
C82 Ag55 Ag50 114.4(11) 2_666 .
C46 Ag55 Ag50 48.2(7) . .
Ag51 Ag55 Ag50 21.6(6) . .
Ag8 Ag55 Ag13 114.6(8) . .
Ag37 Ag55 Ag13 136.5(15) . .
Ag28 Ag55 Ag13 23.9(2) . .
C82 Ag55 Ag13 108.9(9) 2_666 .
C46 Ag55 Ag13 128.9(6) . .
Ag51 Ag55 Ag13 75.3(4) . .
Ag50 Ag55 Ag13 92.9(7) . .
Ag8 Ag55 Ag43 108.5(9) . .
Ag37 Ag55 Ag43 128.3(11) . .
Ag28 Ag55 Ag43 21.6(4) . .
C82 Ag55 Ag43 139.4(11) 2_666 .
C46 Ag55 Ag43 96.9(7) . .
Ag51 Ag55 Ag43 49.7(4) . .
Ag50 Ag55 Ag43 70.8(7) . .
Ag13 Ag55 Ag43 32.5(4) . .
Ag8 Ag55 Ag7 134.0(7) . .
Ag37 Ag55 Ag7 99.0(11) . .
Ag28 Ag55 Ag7 74.3(4) . .
C82 Ag55 Ag7 60.4(9) 2_666 .
C46 Ag55 Ag7 145.6(9) . .
Ag51 Ag55 Ag7 97.4(7) . .
Ag50 Ag55 Ag7 99.6(8) . .
Ag13 Ag55 Ag7 50.6(3) . .
Ag43 Ag55 Ag7 79.0(5) . .
Ag8 Ag55 Ag18 109.6(8) . .
Ag37 Ag55 Ag18 84.5(6) . .
Ag28 Ag55 Ag18 70.0(3) . .
C82 Ag55 Ag18 142.7(10) 2_666 .
C46 Ag55 Ag18 50.3(5) . .
Ag51 Ag55 Ag18 12.90(19) . .
Ag50 Ag55 Ag18 28.5(6) . .
Ag13 Ag55 Ag18 79.4(3) . .
Ag43 Ag55 Ag18 49.6(4) . .
Ag7 Ag55 Ag18 108.8(6) . .
Ag8 Ag55 Ag30 123.2(8) . .
Ag37 Ag55 Ag30 123.3(13) . .
Ag28 Ag55 Ag30 27.3(3) . .
C82 Ag55 Ag30 121.2(10) 2_666 .
C46 Ag55 Ag30 109.4(6) . .
Ag51 Ag55 Ag30 54.6(3) . .
Ag50 Ag55 Ag30 72.7(7) . .
Ag13 Ag55 Ag30 20.73(14) . .
Ag43 Ag55 Ag30 18.5(4) . .
Ag7 Ag55 Ag30 60.9(3) . .
Ag18 Ag55 Ag30 59.2(2) . .
Ag49 Ag5A Ag5 32.2(7) . .
Ag49 Ag5A C26 104.2(9) . 2_666
Ag5 Ag5A C26 84.2(7) . 2_666
Ag49 Ag5A C40 84.2(8) . 2_666
Ag5 Ag5A C40 90.7(7) . 2_666
C26 Ag5A C40 153.1(11) 2_666 2_666
Ag49 Ag5A Ag50 82.1(10) . 2_666
Ag5 Ag5A Ag50 111.5(8) . 2_666
C26 Ag5A Ag50 150.0(9) 2_666 2_666
C40 Ag5A Ag50 55.4(10) 2_666 2_666
Ag49 Ag5A Ag51 58.7(8) . 2_666
Ag5 Ag5A Ag51 88.9(4) . 2_666
C26 Ag5A Ag51 146.8(7) 2_666 2_666
C40 Ag5A Ag51 59.0(8) 2_666 2_666
Ag50 Ag5A Ag51 23.4(7) 2_666 2_666
Ag49 Ag5A C12 129.4(8) . 2_666
Ag5 Ag5A C12 105.4(5) . 2_666
C26 Ag5A C12 25.6(8) 2_666 2_666
C40 Ag5A C12 136.6(9) 2_666 2_666
Ag50 Ag5A C12 141.3(8) 2_666 2_666
Ag51 Ag5A C12 157.1(6) 2_666 2_666
Ag49 Ag5A Ag7 75.1(5) . 2_666
Ag5 Ag5A Ag7 82.3(2) . 2_666
C26 Ag5A Ag7 54.0(7) 2_666 2_666
C40 Ag5A Ag7 151.3(8) 2_666 2_666
Ag50 Ag5A Ag7 101.5(6) 2_666 2_666
Ag51 Ag5A Ag7 92.9(3) 2_666 2_666
C12 Ag5A Ag7 71.9(5) 2_666 2_666
Ag49 Ag5A Ag30 18.5(6) . 2_666
Ag5 Ag5A Ag30 45.4(3) . 2_666
C26 Ag5A Ag30 98.3(6) 2_666 2_666
C40 Ag5A Ag30 96.7(7) 2_666 2_666
Ag50 Ag5A Ag30 78.3(7) 2_666 2_666
Ag51 Ag5A Ag30 55.9(2) 2_666 2_666
C12 Ag5A Ag30 123.5(5) 2_666 2_666
Ag7 Ag5A Ag30 58.96(13) 2_666 2_666
Ag49 Ag5A Ag37 90.9(8) . 2_666
Ag5 Ag5A Ag37 120.6(3) . 2_666
C26 Ag5A Ag37 104.5(7) 2_666 2_666
C40 Ag5A Ag37 100.8(8) 2_666 2_666
Ag50 Ag5A Ag37 45.7(6) 2_666 2_666
Ag51 Ag5A Ag37 52.5(3) 2_666 2_666
C12 Ag5A Ag37 104.6(5) 2_666 2_666
Ag7 Ag5A Ag37 60.62(15) 2_666 2_666
Ag30 Ag5A Ag37 75.28(18) 2_666 2_666
Ag49 Ag5A Ag18 58.6(7) . 2_666
Ag5 Ag5A Ag18 87.1(3) . 2_666
C26 Ag5A Ag18 152.9(7) 2_666 2_666
C40 Ag5A Ag18 52.2(8) 2_666 2_666
Ag50 Ag5A Ag18 24.4(7) 2_666 2_666
Ag51 Ag5A Ag18 7.1(2) 2_666 2_666
C12 Ag5A Ag18 163.2(5) 2_666 2_666
Ag7 Ag5A Ag18 99.46(17) 2_666 2_666
Ag30 Ag5A Ag18 58.42(14) 2_666 2_666
Ag37 Ag5A Ag18 58.88(17) 2_666 2_666
Ag49 Ag5A Ag55 74.4(8) . 2_666
Ag5 Ag5A Ag55 103.1(3) . 2_666
C26 Ag5A Ag55 102.4(7) 2_666 2_666
C40 Ag5A Ag55 104.4(8) 2_666 2_666
Ag50 Ag5A Ag55 50.4(6) 2_666 2_666
Ag51 Ag5A Ag55 47.8(3) 2_666 2_666
C12 Ag5A Ag55 110.4(5) 2_666 2_666
Ag7 Ag5A Ag55 51.19(15) 2_666 2_666
Ag30 Ag5A Ag55 57.98(16) 2_666 2_666
Ag37 Ag5A Ag55 17.57(14) 2_666 2_666
Ag18 Ag5A Ag55 54.86(17) 2_666 2_666
Ag9B Ag9A Ag44 87.6(11) . .
Ag9B Ag9A Ag9 47.8(4) . .
Ag44 Ag9A Ag9 39.8(9) . .
Ag9B Ag9A Ag4 126.9(4) . .
Ag44 Ag9A Ag4 122.2(9) . .
Ag9 Ag9A Ag4 140.9(3) . .
Ag9B Ag9A Ag6 110.4(4) . .
Ag44 Ag9A Ag6 112.9(8) . .
Ag9 Ag9A Ag6 121.2(3) . .
Ag4 Ag9A Ag6 97.5(2) . .
Ag9B Ag9A Ag48 113.2(6) . .
Ag44 Ag9A Ag48 35.7(11) . .
Ag9 Ag9A Ag48 69.4(6) . .
Ag4 Ag9A Ag48 86.6(6) . .
Ag6 Ag9A Ag48 120.9(4) . .
Ag9B Ag9A Ag41 101.9(5) . .
Ag44 Ag9A Ag41 48.7(8) . .
Ag9 Ag9A Ag41 69.4(3) . .
Ag4 Ag9A Ag41 131.0(4) . .
Ag6 Ag9A Ag41 64.2(2) . .
Ag48 Ag9A Ag41 69.3(6) . .
Ag9B Ag9A Ag2 39.4(3) . 2_666
Ag44 Ag9A Ag2 112.1(9) . 2_666
Ag9 Ag9A Ag2 77.3(2) . 2_666
Ag4 Ag9A Ag2 87.56(18) . 2_666
Ag6 Ag9A Ag2 122.17(17) . 2_666
Ag48 Ag9A Ag2 116.8(4) . 2_666
Ag41 Ag9A Ag2 141.2(4) . 2_666
Ag9B Ag9A Ag3 119.7(5) . .
Ag44 Ag9A Ag3 47.1(10) . .
Ag9 Ag9A Ag3 79.1(4) . .
Ag4 Ag9A Ag3 75.1(4) . .
Ag6 Ag9A Ag3 122.0(3) . .
Ag48 Ag9A Ag3 11.5(6) . .
Ag41 Ag9A Ag3 78.1(5) . .
Ag2 Ag9A Ag3 115.0(2) 2_666 .
Ag9B Ag9A Ag16 79.4(3) . .
Ag44 Ag9A Ag16 78.9(8) . .
Ag9 Ag9A Ag16 74.48(17) . .
Ag4 Ag9A Ag16 66.97(13) . .
Ag6 Ag9A Ag16 164.4(2) . .
Ag48 Ag9A Ag16 62.4(3) . .
Ag41 Ag9A Ag16 127.1(3) . .
Ag2 Ag9A Ag16 57.68(8) 2_666 .
Ag3 Ag9A Ag16 57.83(19) . .
Ag9B Ag9A Ag47 107.0(5) . .
Ag44 Ag9A Ag47 34.7(9) . .
Ag9 Ag9A Ag47 64.9(4) . .
Ag4 Ag9A Ag47 87.8(4) . .
Ag6 Ag9A Ag47 127.7(3) . .
Ag48 Ag9A Ag47 7.0(4) . .
Ag41 Ag9A Ag47 73.3(4) . .
Ag2 Ag9A Ag47 110.0(3) 2_666 .
Ag3 Ag9A Ag47 14.2(2) . .
Ag16 Ag9A Ag47 56.6(2) . .
Ag9B Ag9A Ag35 41.9(3) . 2_666
Ag44 Ag9A Ag35 107.6(9) . 2_666
Ag9 Ag9A Ag35 75.54(19) . 2_666
Ag4 Ag9A Ag35 129.4(2) . 2_666
Ag6 Ag9A Ag35 68.70(14) . 2_666
Ag48 Ag9A Ag35 143.0(6) . 2_666
Ag41 Ag9A Ag35 87.9(5) . 2_666
Ag2 Ag9A Ag35 64.47(10) 2_666 2_666
Ag3 Ag9A Ag35 154.0(4) . 2_666
Ag16 Ag9A Ag35 118.91(13) . 2_666
Ag47 Ag9A Ag35 139.9(4) . 2_666
Ag9A Ag9B Ag9 89.5(5) . .
Ag9A Ag9B Ag44 48.3(7) . .
Ag9 Ag9B Ag44 41.3(7) . .
Ag9A Ag9B Ag2 121.8(5) . 2_666
Ag9 Ag9B Ag2 123.1(4) . 2_666
Ag44 Ag9B Ag2 139.5(7) . 2_666
Ag9A Ag9B Ag35 120.4(4) . 2_666
Ag9 Ag9B Ag35 116.2(4) . 2_666
Ag44 Ag9B Ag35 131.2(7) . 2_666
Ag2 Ag9B Ag35 89.0(2) 2_666 2_666
Ag9A Ag9B Ag4 33.6(3) . .
Ag9 Ag9B Ag4 109.9(4) . .
Ag44 Ag9B Ag4 73.0(7) . .
Ag2 Ag9B Ag4 88.2(2) 2_666 .
Ag35 Ag9B Ag4 126.1(2) 2_666 .
Ag9A Ag9B Ag10 110.9(4) . .
Ag9 Ag9B Ag10 34.0(2) . .
Ag44 Ag9B Ag10 67.6(7) . .
Ag2 Ag9B Ag10 89.1(2) 2_666 .
Ag35 Ag9B Ag10 119.9(2) 2_666 .
Ag4 Ag9B Ag10 113.8(2) . .
Ag9A Ag9B Ag39 100.2(4) . 2_666
Ag9 Ag9B Ag39 49.0(3) . 2_666
Ag44 Ag9B Ag39 67.8(7) . 2_666
Ag2 Ag9B Ag39 137.9(3) 2_666 2_666
Ag35 Ag9B Ag39 69.71(19) 2_666 2_666
Ag4 Ag9B Ag39 133.7(3) . 2_666
Ag10 Ag9B Ag39 72.6(3) . 2_666
Ag9A Ag9B Ag6 48.9(3) . .
Ag9 Ag9B Ag6 107.6(3) . .
Ag44 Ag9B Ag6 77.7(7) . .
Ag2 Ag9B Ag6 129.1(3) 2_666 .
Ag35 Ag9B Ag6 71.80(15) 2_666 .
Ag4 Ag9B Ag6 69.00(17) . .
Ag10 Ag9B Ag6 141.5(2) . .
Ag39 Ag9B Ag6 79.3(3) 2_666 .
Ag9A Ag9B Ag16 79.8(3) . .
Ag9 Ag9B Ag16 78.7(3) . .
Ag44 Ag9B Ag16 75.1(6) . .
Ag2 Ag9B Ag16 64.38(13) 2_666 .
Ag35 Ag9B Ag16 153.1(2) 2_666 .
Ag4 Ag9B Ag16 60.28(12) . .
Ag10 Ag9B Ag16 59.46(12) . .
Ag39 Ag9B Ag16 127.6(3) 2_666 .
Ag6 Ag9B Ag16 127.3(2) . .
Ag9A Ag9B Ag48 47.8(5) . .
Ag9 Ag9B Ag48 47.4(5) . .
Ag44 Ag9B Ag48 18.9(7) . .
Ag2 Ag9B Ag48 120.9(4) 2_666 .
Ag35 Ag9B Ag48 150.0(4) 2_666 .
Ag4 Ag9B Ag48 62.6(4) . .
Ag10 Ag9B Ag48 63.1(4) . .
Ag39 Ag9B Ag48 84.6(4) 2_666 .
Ag6 Ag9B Ag48 88.8(4) . .
Ag16 Ag9B Ag48 56.5(3) . .
Ag9A Ag9B Ag15 113.2(4) . 2_666
Ag9 Ag9B Ag15 43.5(3) . 2_666
Ag44 Ag9B Ag15 73.4(7) . 2_666
Ag2 Ag9B Ag15 123.6(3) 2_666 2_666
Ag35 Ag9B Ag15 72.67(17) 2_666 2_666
Ag4 Ag9B Ag15 145.4(3) . 2_666
Ag10 Ag9B Ag15 59.4(2) . 2_666
Ag39 Ag9B Ag15 16.44(13) 2_666 2_666
Ag6 Ag9B Ag15 95.6(3) . 2_666
Ag16 Ag9B Ag15 118.0(2) . 2_666
Ag48 Ag9B Ag15 87.2(4) . 2_666
C23 Ag26 C17 157.4(12) . .
C23 Ag26 Ag1A 55.1(10) . .
C17 Ag26 Ag1A 145.0(7) . .
C23 Ag26 C32 136.0(11) . .
C17 Ag26 C32 27.3(8) . .
Ag1A Ag26 C32 137.2(6) . .
C82 Ag27 C26 154.6(12) 2_666 .
C82 Ag27 C12 133.9(10) 2_666 .
C26 Ag27 C12 26.0(8) . .
C83 Ag36 C77 151.0(11) . .
C83 Ag36 Ag40 60.5(8) . 2_666
C77 Ag36 Ag40 146.9(8) . 2_666
C83 Ag36 C29 133.6(9) . .
C77 Ag36 C29 27.3(8) . .
Ag40 Ag36 C29 137.5(6) 2_666 .
C83 Ag40 C53 159.1(10) 2_666 2_666
C83 Ag40 Ag36 54.0(8) 2_666 2_666
C53 Ag40 Ag36 145.8(7) 2_666 2_666
C83 Ag40 C49 138.6(9) 2_666 2_666
C53 Ag40 C49 28.2(7) 2_666 2_666
C23 Ag1A C4 152.2(10) . .
C23 Ag1A Ag26 59.8(10) . .
C4 Ag1A Ag26 146.7(4) . .
C23 Ag1A C41 131.6(10) . .
C4 Ag1A C41 29.3(6) . .
Ag26 Ag1A C41 139.0(5) . .

loop_
_geom_bond_atom_site_label_1
_geom_bond_atom_site_label_2
_geom_bond_distance
_geom_bond_site_symmetry_2
Ag2 Ag31 1.753(7) .
Ag2 Ag28 1.840(6) 2_666
Ag2 Ag9B 2.040(6) 2_666
Ag2 C2 2.162(13) .
Ag2 Ag33 2.39(2) .
Ag2 Ag43 2.540(17) 2_666
Ag2 Ag32 2.557(6) .
Ag2 Ag13 2.626(5) 2_666
Ag2 Ag16 2.700(2) .
Ag2 Ag9A 2.730(4) 2_666
Ag2 Ag45 2.768(6) .
Ag2 Ag3 2.799(13) .
Ag4 Ag9A 1.719(6) .
Ag4 Ag30 1.871(5) 2_666
Ag4 Ag32 2.061(5) 2_666
Ag4 C54 2.171(14) 2_666
Ag4 Ag9B 2.482(7) .
Ag4 Ag44 2.492(17) .
Ag4 Ag43 2.525(16) 2_666
Ag4 Ag16 2.702(2) .
Ag4 Ag13 2.704(5) 2_666
Ag4 Ag31 2.778(6) 2_666
Ag4 Ag12 2.781(4) 2_666
Ag4 Ag48 2.83(2) .
Ag10 Ag9 1.728(6) .
Ag10 Ag12 1.882(6) .
Ag10 Ag13 2.004(4) .
Ag10 C87 2.190(16) .
Ag10 Ag44 2.409(18) .
Ag10 Ag9B 2.545(7) .
Ag10 Ag33 2.612(19) .
Ag10 Ag32 2.643(6) .
Ag10 Ag16 2.694(3) .
Ag10 Ag28 2.724(6) .
Ag10 Ag15 2.740(7) 2_666
Ag10 Ag30 2.788(5) .
Ag16 Ag48 2.735(8) .
Ag16 Ag48 2.736(8) 2_666
Ag16 Ag3 2.738(6) .
Ag16 Ag3 2.738(6) 2_666
Ag16 Ag47 2.741(7) .
Ag16 Ag47 2.741(7) 2_666
Ag19 C77 2.16(2) .
Ag19 C82 2.29(3) .
Ag19 C64 2.67(3) .
Ag19 Ag15 2.889(8) .
Ag19 Ag35 2.935(3) .
Ag19 Ag8 2.951(4) 2_666
Ag19 Ag7 2.987(3) 2_666
Ag19 Ag55 3.066(8) 2_666
Ag20 C53 2.134(18) .
Ag20 C40 2.24(2) .
Ag20 C24 2.68(2) .
Ag20 Ag25 2.826(5) 2_666
Ag20 Ag18 2.943(3) .
Ag20 Ag5 2.999(4) 2_666
Ag20 Ag51 3.077(7) .
Ag20 Ag49 3.069(8) 2_666
Ag20 Ag6 3.107(4) 2_666
Ag20 Ag41 3.246(14) 2_666
Ag21 C26 2.17(2) .
Ag21 C23 2.23(3) .
Ag21 C58 2.58(3) .
Ag21 Ag5 2.887(5) 2_666
Ag21 Ag7 2.965(3) .
Ag21 Ag1 2.972(3) .
Ag21 Ag11 3.021(3) .
Ag22 C4 2.130(14) .
Ag22 C83 2.23(3) .
Ag22 C6 2.70(3) .
Ag22 Ag45 2.824(6) .
Ag22 Ag1 2.945(3) .
Ag22 Ag35 2.956(3) .
Ag22 Ag6 3.028(3) 2_666
Ag22 Ag46 3.287(7) .
Ag23 C17 2.16(2) .
Ag23 C85 2.226(14) .
Ag23 C47 2.66(2) .
Ag23 Ag17 2.796(4) .
Ag23 Ag25 2.940(3) .
Ag23 Ag41 3.028(9) .
Ag23 Ag11 3.047(4) .
Ag23 Ag15 3.045(5) 2_666
Ag23 Ag39 3.098(6) 2_666
Ag23 Ag42 3.236(9) .
Ag24 C46 2.12(2) .
Ag24 C3 2.23(3) 2_666
Ag24 Ag18 2.807(7) .
Ag24 Ag17 2.912(3) 2_666
Ag24 Ag8 2.931(7) .
Ag24 Ag45 2.970(4) 2_666
Ag24 Ag42 3.021(6) 2_666
Ag24 Ag46 3.081(6) 2_666
Ag24 Ag51 3.197(10) .
Ag24 Ag55 3.267(12) .
C1 C76 1.33(4) .
C1 C57 1.44(5) .
C1 C55 1.56(4) .
C1 C56 1.59(4) .
C2 C01S 1.20(3) .
C2 Ag45 2.329(18) .
C2 Ag8 2.345(18) 2_666
C2 Ag35 2.378(13) .
C01E C46 1.18(3) .
C01E C02E 1.48(3) .
C01E Ag37 2.38(2) .
C01E Ag50 2.49(3) .
C01S C039 1.35(4) .
C01Z C3 1.21(3) .
C01Z C20 1.46(4) .
C3 Ag53 1.91(3) .
C3 Ag34 2.05(3) .
C3 Ag42 2.13(3) .
C3 Ag46 2.22(3) .
C3 Ag17 2.40(3) .
C3 Ag45 2.55(3) .
C02C C29 1.42(3) .
C02C C63 1.49(5) .
C02C C31 1.52(4) .
C02C C30 1.60(5) .
C02E C11 1.47(4) .
C02E C10 1.47(4) .
C02E C02O 1.57(4) .
C02S C028 1.52(4) .
C4 C41 1.21(2) .
C4 Ag34 2.017(14) .
C4 Ag1A 2.073(14) .
C4 Ag45 2.317(14) .
C4 Ag46 2.341(14) .
C4 Ag1 2.411(13) .
C5 C7 1.47(4) .
C6 C83 1.22(3) .
C6 C7 1.48(3) .
C7 C8 1.47(4) .
C7 C65 1.55(5) .
C9 C35 1.45(4) .
C12 C26 1.16(3) .
C12 C13 1.47(3) .
C12 Ag27 2.59(2) .
C12 Ag5A 2.59(2) 2_666
C13 C15 1.47(4) .
C13 C14 1.52(4) .
C13 C16 1.54(4) .
C17 C32 1.17(3) .
C17 Ag53 2.03(3) .
C17 Ag26 2.08(2) .
C17 Ag17 2.32(2) .
C17 Ag42 2.34(2) .
C17 Ag11 2.40(2) .
C18 C33 1.51(4) .
C19 C33 1.41(4) .
C20 C34 1.43(6) .
C20 C21 1.53(5) .
C20 C22 1.53(5) .
C23 C58 1.19(4) .
C23 Ag1A 1.94(3) .
C23 Ag26 2.04(3) .
C23 Ag1 2.40(3) .
C23 Ag11 2.41(3) .
C24 C40 1.19(3) .
C24 C25 1.49(3) .
C024 C35 1.50(4) .
C25 C27 1.40(4) .
C25 C28 1.45(4) .
C25 C60 1.59(5) .
C26 Ag5A 2.00(3) 2_666
C26 Ag27 2.06(2) .
C26 Ag5 2.37(3) 2_666
C26 Ag7 2.41(2) .
C26 Ag49 2.41(3) 2_666
C028 C39 1.47(3) .
C028 C38 1.52(4) .
C028 C37 1.56(4) .
C29 C77 1.19(3) .
C29 Ag36 2.53(3) .
C29 Ag38 2.55(2) .
C32 C35 1.46(3) .
C32 Ag26 2.52(2) .
C32 Ag53 2.55(3) .
C33 C59 1.50(4) .
C33 C58 1.54(3) .
C35 C36 1.55(4) .
C39 C84 1.22(3) .
C039 C68 1.50(4) .
C039 C66 1.50(5) .
C039 C67 1.57(5) .
C40 Ag50 1.97(3) .
C40 Ag5A 2.04(3) 2_666
C40 Ag49 2.16(3) 2_666
C40 Ag51 2.18(2) .
C40 Ag18 2.42(3) .
C40 Ag5 2.54(3) 2_666
C41 C44 1.43(3) .
C41 Ag1A 2.48(2) .
C41 Ag34 2.53(2) .
C42 C44 1.53(4) .
C43 C44 1.51(4) .
C44 C45 1.55(4) .
C46 Ag50 2.02(3) .
C46 Ag37 2.04(2) .
C46 Ag18 2.32(2) .
C46 Ag51 2.330(19) .
C46 Ag8 2.39(2) .
C46 Ag55 2.40(2) .
C47 C85 1.20(3) .
C47 C48 1.52(3) .
C48 C52 1.36(5) .
C48 C74 1.46(5) .
C48 C51 1.537(19) .
C49 C53 1.18(3) .
C49 C50 1.42(3) .
C49 Ag52 2.49(3) 2_666
C49 Ag40 2.49(2) 2_666
C50 C62 1.54(4) .
C50 C73 1.56(5) .
C50 C61 1.61(5) .
C53 Ag52 2.00(3) 2_666
C53 Ag40 2.08(2) 2_666
C53 Ag25 2.295(19) 2_666
C53 Ag41 2.33(2) 2_666
C53 Ag6 2.34(2) 2_666
C54 C76 1.26(3) .
C54 Ag5 2.334(15) 2_666
C54 Ag1 2.359(13) .
C64 C82 1.18(3) .
C64 C75 1.49(3) .
C69 C86 1.31(4) .
C69 C71 1.43(4) .
C69 C72 1.47(5) .
C69 C70 1.50(4) .
C75 C80 1.50(5) .
C75 C79 1.52(5) .
C75 C78 1.60(4) .
C77 Ag36 1.98(2) .
C77 Ag38 2.06(2) .
C77 Ag35 2.32(2) .
C77 Ag15 2.37(2) .
C77 Ag39 2.40(2) .
C82 Ag27 1.97(3) 2_666
C82 Ag37 1.99(3) 2_666
C82 Ag55 2.21(3) 2_666
C82 Ag8 2.44(3) 2_666
C82 Ag7 2.52(3) 2_666
C83 Ag36 1.93(3) .
C83 Ag40 2.07(2) 2_666
C83 Ag6 2.36(2) 2_666
C83 Ag35 2.38(3) .
C84 Ag48 2.157(18) .
C84 Ag47 2.170(18) .
C84 Ag3 2.169(18) .
C84 Ag18 2.32(2) 2_666
C84 Ag17 2.316(19) .
C84 Ag25 2.350(17) .
C85 Ag52 1.82(2) .
C85 Ag41 2.047(17) .
C85 Ag38 2.085(15) 2_666
C85 Ag39 2.237(17) 2_666
C85 Ag25 2.309(16) .
C85 Ag15 2.644(18) 2_666
C86 C87 1.27(3) .
C87 Ag15 2.308(18) 2_666
C87 Ag7 2.353(16) .
C87 Ag11 2.580(15) .
Ag1 Ag32 2.291(4) .
Ag1 Ag46 2.852(5) .
Ag1 Ag12 2.933(4) .
Ag1 Ag31 2.959(6) .
Ag1 Ag34 3.009(6) .
Ag1 Ag11 3.092(5) .
Ag3 Ag48 0.683(18) .
Ag3 Ag47 0.717(14) .
Ag3 Ag43 1.52(2) 2_666
Ag3 Ag33 2.12(3) .
Ag3 Ag44 2.20(2) .
Ag3 Ag28 2.254(16) 2_666
Ag3 Ag30 2.270(18) 2_666
Ag3 Ag18 2.585(14) 2_666
Ag3 Ag31 2.652(17) .
Ag3 Ag9A 2.798(14) .
Ag5 Ag49 0.855(8) .
Ag5 Ag5A 1.494(8) .
Ag5 Ag30 2.238(5) 2_666
Ag5 Ag51 2.765(14) 2_666
Ag5 Ag13 2.917(5) 2_666
Ag5 Ag43 2.909(17) 2_666
Ag6 Ag9A 2.196(4) .
Ag6 Ag41 2.636(12) .
Ag6 Ag52 2.73(2) .
Ag6 Ag9B 2.733(6) .
Ag6 Ag44 2.818(16) .
Ag6 Ag35 2.958(4) 2_666
Ag6 Ag25 3.012(5) .
Ag7 Ag13 2.264(4) .
Ag7 Ag55 2.715(15) .
Ag7 Ag49 2.868(7) 2_666
Ag7 Ag30 2.943(5) .
Ag7 Ag28 2.958(6) .
Ag7 Ag5A 2.961(5) 2_666
Ag8 Ag55 0.719(8) .
Ag8 Ag37 1.403(12) .
Ag8 Ag28 2.314(8) .
Ag8 Ag51 2.890(12) .
Ag8 Ag13 2.949(9) .
Ag8 Ag43 2.982(18) .
Ag9 Ag44 0.978(18) .
Ag9 Ag9B 1.128(6) .
Ag9 Ag9A 1.524(5) .
Ag9 Ag39 2.134(7) 2_666
Ag9 Ag15 2.259(7) 2_666
Ag9 Ag48 2.31(2) .
Ag9 Ag41 2.593(11) .
Ag9 Ag47 2.653(17) .
Ag11 Ag12 2.235(5) .
Ag11 Ag42 2.725(8) .
Ag11 Ag53 2.83(2) .
Ag11 Ag32 2.829(6) .
Ag11 Ag33 2.90(2) .
Ag11 Ag17 3.091(5) .
Ag12 Ag32 1.030(5) .
Ag12 Ag33 1.090(18) .
Ag12 Ag31 1.514(7) .
Ag12 Ag47 2.293(19) .
Ag12 Ag42 2.686(7) .
Ag12 Ag48 2.75(2) .
Ag13 Ag28 1.071(6) .
Ag13 Ag30 1.123(5) .
Ag13 Ag43 1.471(18) .
Ag13 Ag55 2.576(10) .
Ag13 Ag49 2.696(8) 2_666
Ag15 Ag39 0.841(6) .
Ag15 Ag38 1.513(10) .
Ag15 Ag41 2.79(2) 2_666
Ag15 Ag44 2.890(19) 2_666
Ag15 Ag9B 2.939(8) 2_666
Ag17 Ag42 0.796(8) .
Ag17 Ag53 1.49(3) .
Ag17 Ag33 2.36(2) .
Ag17 Ag47 2.560(16) .
Ag17 Ag46 2.747(10) .
Ag17 Ag31 2.953(7) .
Ag18 Ag51 0.774(6) .
Ag18 Ag50 1.40(3) .
Ag18 Ag43 2.362(17) .
Ag18 Ag49 2.685(15) 2_666
Ag18 Ag55 2.929(12) .
Ag18 Ag30 2.964(8) .
Ag25 Ag41 0.760(16) .
Ag25 Ag52 1.41(2) .
Ag25 Ag44 2.320(17) .
Ag25 Ag48 2.62(2) .
Ag25 Ag39 2.731(11) 2_666
Ag25 Ag9A 2.968(5) .
Ag28 Ag43 1.049(17) .
Ag28 Ag30 1.528(6) .
Ag28 Ag55 2.122(8) .
Ag28 Ag51 2.666(9) .
Ag28 Ag47 2.761(19) 2_666
Ag28 Ag48 2.86(2) 2_666
Ag30 Ag43 1.001(17) .
Ag30 Ag49 2.136(10) 2_666
Ag30 Ag51 2.585(9) .
Ag30 Ag48 2.67(2) 2_666
Ag30 Ag47 2.92(2) 2_666
Ag31 Ag33 0.94(2) .
Ag31 Ag32 1.103(6) .
Ag31 Ag46 2.136(8) .
Ag31 Ag47 2.27(2) .
Ag31 Ag45 2.278(7) .
Ag31 Ag42 2.582(9) .
Ag31 Ag48 2.86(2) .
Ag32 Ag33 1.43(2) .
Ag32 Ag46 2.677(7) .
Ag32 Ag47 2.856(18) .
Ag32 Ag45 2.948(7) .
Ag33 Ag47 1.56(3) .
Ag33 Ag48 2.16(3) .
Ag33 Ag42 2.165(18) .
Ag33 Ag46 2.54(2) .
Ag34 Ag46 0.972(8) .
Ag34 Ag45 1.507(12) .
Ag34 Ag53 2.09(2) .
Ag34 Ag42 2.334(14) .
Ag35 Ag9B 2.272(5) 2_666
Ag35 Ag39 2.861(6) .
Ag35 Ag9A 2.935(4) 2_666
Ag35 Ag38 2.986(4) .
Ag37 Ag55 0.996(9) .
Ag37 Ag50 2.18(2) .
Ag37 Ag51 2.471(12) .
Ag37 Ag5A 3.052(7) 2_666
Ag37 Ag49 3.211(15) 2_666
Ag38 Ag39 0.964(7) .
Ag38 Ag52 2.149(19) 2_666
Ag38 Ag41 2.34(2) 2_666
Ag38 Ag44 3.332(17) 2_666
Ag39 Ag41 2.07(2) 2_666
Ag39 Ag52 2.29(2) 2_666
Ag39 Ag44 2.539(18) 2_666
Ag39 Ag9B 2.696(8) 2_666
Ag39 Ag9A 3.053(8) 2_666
Ag41 Ag52 0.95(2) .
Ag41 Ag44 2.138(17) .
Ag41 Ag9A 2.700(10) .
Ag41 Ag48 2.89(3) .
Ag42 Ag53 0.97(3) .
Ag42 Ag46 2.059(14) .
Ag42 Ag45 2.760(14) .
Ag42 Ag47 2.84(2) .
Ag43 Ag48 2.09(3) 2_666
Ag43 Ag51 2.158(16) .
Ag43 Ag47 2.18(3) 2_666
Ag43 Ag49 2.569(18) 2_666
Ag43 Ag55 2.675(18) .
Ag44 Ag9A 1.108(17) .
Ag44 Ag9B 1.483(18) .
Ag44 Ag48 1.59(3) .
Ag44 Ag47 2.10(3) .
Ag45 Ag46 0.839(5) .
Ag46 Ag53 2.24(2) .
Ag47 Ag48 0.649(14) .
Ag48 Ag9A 2.35(2) .
Ag49 Ag5A 0.952(9) .
Ag49 Ag51 2.030(18) 2_666
Ag49 Ag50 2.25(3) 2_666
Ag50 Ag51 0.94(3) .
Ag50 Ag5A 2.18(2) 2_666
Ag50 Ag55 2.53(2) .
Ag51 Ag5A 2.355(15) 2_666
Ag51 Ag55 2.440(16) .
Ag9A Ag9B 1.034(6) .
Ag26 Ag1A 2.147(6) .
Ag36 Ag40 2.166(7) 2_666
